data_4518915
loop_
_publ_author_name
'Cui, Linfeng'
'Gong, Yanjun'
'Yu, Xinting'
'Lv, Chunxiao'
'Du, Xiaoming'
'Zhao, Jincai'
'Che, Yanke'

_publ_section_title
;
 Development of a Fluorophore with Enhanced Unorthodox Chalcogen Bonding
 for Highly Sensitive Detection of Trimethyl Arsine Vapor
;
_journal_name_full 'ACS Sensors'
_journal_paper_doi 10.1021/acssensors.1c01185
_journal_year 2021
_chemical_formula_moiety
'0.25(C86 H87 N6 O2 Se3), 1.25(C H Cl3), 0.25(C86 H80.397 N6 O2 Se3), 0.25(C85 H83 N6 O2 Se3), 0.25(C84 H76 N6 O2 Se3)'
_chemical_formula_sum 'C86.5 H82.85 Cl3.75 N6 O2 Se3'
_chemical_formula_weight 1608.25
_space_group_crystal_system triclinic
_space_group_IT_number 2
_space_group_name_Hall '-P 1'
_space_group_name_H-M_alt 'P -1'
_atom_sites_solution_hydrogens geom
_audit_creation_date 2021-03-17
_audit_creation_method
;
Olex2 1.3
(compiled 2020.11.12 svn.r5f609507 for OlexSys, GUI svn.r6272)
;
_cell_angle_alpha 70.405(2)
_cell_angle_beta 84.524(2)
_cell_angle_gamma 88.416(2)
_cell_formula_units_Z 8
_cell_length_a 16.9671(5)
_cell_length_b 27.5701(4)
_cell_length_c 38.6433(6)
_cell_measurement_reflns_used 34416
_cell_measurement_temperature 169.99(16)
_cell_measurement_theta_max 73.5280
_cell_measurement_theta_min 2.4370
_cell_volume 16952.0(7)
_computing_cell_refinement 'CrysAlisPro 1.171.40.67a (Rigaku OD, 2019)'
_computing_data_collection 'CrysAlisPro 1.171.40.67a (Rigaku OD, 2019)'
_computing_data_reduction 'CrysAlisPro 1.171.40.67a (Rigaku OD, 2019)'
_computing_molecular_graphics 'Olex2 1.3 (Dolomanov et al., 2009)'
_computing_publication_material 'Olex2 1.3 (Dolomanov et al., 2009)'
_computing_structure_refinement 'SHELXL 2018/3 (Sheldrick, 2015)'
_computing_structure_solution 'SHELXT 2018/2 (Sheldrick, 2018)'
_diffrn_ambient_environment N~2~
_diffrn_ambient_temperature 169.99(16)
_diffrn_detector 'Hybrid Pixel Array Detector'
_diffrn_detector_area_resol_mean 10.0000
_diffrn_detector_type HyPix
_diffrn_measured_fraction_theta_full 0.988
_diffrn_measured_fraction_theta_max 0.940
_diffrn_measurement_details
;
List of Runs (angles in degrees, time in seconds):

  # Type    Start    End  Width  t~exp~   \w     \q     \k     \f   Frames
--------------------------------------------------------------------------
  1  \w    -21.00   7.00   0.50    2.00    --  -47.45  19.00 -60.00   56
  2  \w    -29.00  25.00   0.50    2.00    --  -47.45  38.00 -60.00  108
  3  \w    -38.00  26.00   0.50    2.00    --  -47.45  38.00  60.00  128
  4  \w    -64.00 -38.00   0.50    8.00    --  -99.00 125.00 -30.00   52
  5  \w    -60.00  -1.00   0.50    2.00    --  -47.45 106.00-163.00  118
  6  \w    -60.00  25.00   0.50    2.00    --  -47.45  57.00-180.00  170
  7  \w    -93.00 -42.00   0.50    2.00    --  -47.45 -57.00  60.00  102
  8  \w   -120.00 -75.00   0.50    2.00    --  -47.45-125.00 150.00   90
  9  \w   -114.00 -87.00   0.50    2.00    --  -47.45-125.00  30.00   54
 10  \w   -136.00 -76.00   0.50    8.00    --  -99.00 -80.00  56.34  120
 11  \w   -135.00 -81.00   0.50    8.00    --  -99.00 -66.00 177.54  108
 12  \w   -161.00-124.00   0.50    8.00    --  -99.00-106.00  97.00   74
 13  \w   -167.00 -88.00   0.50    8.00    --  -99.00 -47.00 127.56  158
 14  \w   -167.00 -89.00   0.50    8.00    --  -99.00 -15.00  60.00  156
 15  \w   -168.00-137.00   0.50    8.00    --  -99.00 -66.00 177.54   62
 16  \w   -109.00 -83.00   0.50    8.00    --  -99.00 116.00 158.53   52
 17  \w   -126.00-101.00   0.50    8.00    --  -99.00 144.00  93.15   50
 18  \w    -96.00 -52.00   0.50    8.00    --  -99.00 125.00  60.00   88
 19  \w    -65.00 -35.00   0.50    8.00    --  -99.00 144.00  93.15   60
 20  \w   -105.00 -26.00   0.50    8.00    --  -99.00 125.00  30.00  158
 21  \w   -106.00 -63.00   0.50    8.00    --  -99.00 112.00 -83.25   86
 22  \w    -98.00 -72.00   0.50    8.00    --  -99.00 106.00-163.00   52
 23  \w   -112.00 -34.00   0.50    8.00    --  -99.00 125.00-150.00  156
 24  \w   -112.00 -79.00   0.50    8.00    --  -99.00 125.00 -30.00   66
 25  \w   -112.00 -33.00   0.50    8.00    --  -99.00 125.00 -90.00  158
 26  \w   -168.00 -75.00   0.50    8.00    --  -99.00 -80.00-137.19  186
 27  \w   -119.00 -86.00   0.50    2.00    --  -47.45-125.00-120.00   66
 28  \w      6.00  82.00   0.50    2.00    --   47.45-106.00  97.00  152
 29  \w     44.00 106.00   0.50    8.00    --  103.25-106.00  97.00  124
 30  \w     43.00 105.00   0.50    8.00    --  103.25 -94.00 -30.00  124
 31  \w     68.00  96.00   0.50    8.00    --  103.25 -77.00 -30.00   56
 32  \w     32.00  71.00   0.50    8.00    --  103.25 -61.00 -30.00   78
 33  \w     32.00  64.00   0.50    8.00    --  103.25 -94.00 -90.00   64
 34  \w     32.00  65.00   0.50    8.00    --  103.25 -77.00 -30.00   66
 35  \w     32.00 111.00   0.50    8.00    --  103.25-125.00 -60.00  158
 36  \w     31.00  75.00   0.50    8.00    --  103.25 -61.00-180.00   88
 37  \w     91.00 167.00   0.50    8.00    --  103.25  45.00 -60.00  152
 38  \w     32.00  68.00   0.50    8.00    --  103.25 -61.00 150.00   72
;
_diffrn_measurement_device 'four-circle diffractometer'
_diffrn_measurement_device_type 'XtaLAB Synergy R, HyPix'
_diffrn_measurement_method '\w scans'
_diffrn_orient_matrix_type 'CrysAlisPro convention (1999,Acta A55,543-557)'
_diffrn_orient_matrix_UB_11 0.0468949000
_diffrn_orient_matrix_UB_12 0.0364135000
_diffrn_orient_matrix_UB_13 -0.0346541000
_diffrn_orient_matrix_UB_21 0.0714239000
_diffrn_orient_matrix_UB_22 -0.0026583000
_diffrn_orient_matrix_UB_23 0.0223639000
_diffrn_orient_matrix_UB_31 0.0319307000
_diffrn_orient_matrix_UB_32 -0.0467450000
_diffrn_orient_matrix_UB_33 -0.0102365000
_diffrn_radiation_monochromator mirror
_diffrn_radiation_probe x-ray
_diffrn_radiation_type 'Cu K\a'
_diffrn_radiation_wavelength 1.54184
_diffrn_reflns_av_R_equivalents 0.0933
_diffrn_reflns_av_unetI/netI 0.0811
_diffrn_reflns_Laue_measured_fraction_full 0.988
_diffrn_reflns_Laue_measured_fraction_max 0.940
_diffrn_reflns_limit_h_max 21
_diffrn_reflns_limit_h_min -20
_diffrn_reflns_limit_k_max 32
_diffrn_reflns_limit_k_min -34
_diffrn_reflns_limit_l_max 46
_diffrn_reflns_limit_l_min -48
_diffrn_reflns_number 223281
_diffrn_reflns_point_group_measured_fraction_full 0.988
_diffrn_reflns_point_group_measured_fraction_max 0.940
_diffrn_reflns_theta_full 67.684
_diffrn_reflns_theta_max 75.329
_diffrn_reflns_theta_min 2.401
_diffrn_source 'Rotating-anode X-ray tube'
_diffrn_source_type 'PhotonJet R (Cu) X-ray Source'
_exptl_absorpt_coefficient_mu 3.038
_exptl_absorpt_correction_T_max 1.00000
_exptl_absorpt_correction_T_min 0.55643
_exptl_absorpt_correction_type multi-scan
_exptl_absorpt_process_details
;
CrysAlisPro 1.171.40.67a (Rigaku Oxford Diffraction, 2019)
Empirical absorption correction using spherical harmonics,
 implemented in SCALE3 ABSPACK scaling algorithm.
;
_exptl_crystal_colour orange
_exptl_crystal_colour_primary orange
_exptl_crystal_density_diffrn 1.260
_exptl_crystal_description prism
_exptl_crystal_F_000 6605
_exptl_crystal_size_max 0.41
_exptl_crystal_size_mid 0.08
_exptl_crystal_size_min 0.02
_refine_diff_density_max 1.619
_refine_diff_density_min -0.999
_refine_diff_density_rms 0.121
_refine_ls_extinction_method none
_refine_ls_goodness_of_fit_ref 2.097
_refine_ls_hydrogen_treatment constr
_refine_ls_matrix_type full
_refine_ls_number_parameters 4007
_refine_ls_number_reflns 65953
_refine_ls_number_restraints 1220
_refine_ls_restrained_S_all 2.163
_refine_ls_R_factor_all 0.2044
_refine_ls_R_factor_gt 0.1447
_refine_ls_shift/su_max 7.214
_refine_ls_shift/su_mean 0.068
_refine_ls_structure_factor_coef Fsqd
_refine_ls_weighting_details 'w=1/[\s^2^(Fo^2^)+(0.1000P)^2^] where P=(Fo^2^+2Fc^2^)/3'
_refine_ls_weighting_scheme calc
_refine_ls_wR_factor_gt 0.3850
_refine_ls_wR_factor_ref 0.4111
_reflns_Friedel_coverage 0.000
_reflns_number_gt 32581
_reflns_number_total 65953
_reflns_threshold_expression 'I > 2\s(I)'
_cod_data_source_file se1c01185_si_003.cif
_cod_data_source_block tx5281a_sq
_cod_original_cell_volume 16952.0(6)
_cod_original_formula_sum 'C86.50 H82.85 Cl3.75 N6 O2 Se3'
_cod_database_code 4518915
_shelx_shelxl_version_number 2018/3
_chemical_oxdiff_formula CHNOSeAs
_shelx_space_group_comment
;
The symmetry employed for this shelxl refinement is uniquely defined
by the following loop, which should always be used as a source of
symmetry information in preference to the above space-group names.
They are only intended as comments.
;
_reflns_odcompleteness_completeness 98.90
_reflns_odcompleteness_iscentric 1
_reflns_odcompleteness_theta 66.97
_olex2_refinement_description
;
1. Fixed Uiso
 At 1.2 times of:
  All C(H) groups, All C(H,H) groups
 At 1.5 times of:
  All C(H,H,H) groups
2. Restrained distances
 C09Q-C27C = C09Q-C09F = C35C-C09F = C36C-C35C = C36C-C37C = C37C-C38C = C27C-
 C30C = C31C-C30C = C31C-C32C = C33C-C32C = C33C-C34C
 1.54 with sigma of 0.01
 O2A-C65
 1.47 with sigma of 0.01
 C79A-C78A = C79A-C80A = C80A-C81A = C82A-C81A = C82A-C77A = C78A-C77A
 1.39 with sigma of 0.01
 C82C-C83C = C82C-C84C
 1.54 with sigma of 0.01
 C35B-C29B = C30B-C29B = C36B-C35B = C37B-C36B = C30B-C31B = C32B-C31B = C33B-
 C32B = C34B-C33B = C79B-C81B = C80B-C79B
 1.54 with sigma of 0.01
 C63A-C62A = C63A-C64A = C32A-C31A = C33A-C32A = C33A-C34A = C35A-C34A = C39A-
 C38A = C62A-C61A
 1.54 with sigma of 0.01
 C85-C84 = C86-C84 = C86-C87
 1.54 with sigma of 0.01
 C68-C67 = C69-C68 = C70-C69 = C71-C70 = C60-C50 = C60-C61 = C66-C50 = C67-C66
 = C62-C61 = C62-C63 = C64-C63 = C36-C27 = C37-C36 = C38-C37 = C39-C38 = C40-
 C39 = C2-C3 = C2-C1 = C4-C3 = C31-C30 = C32-C31 = C33-C32 = C33-C34 = C35-C34 =
  C86-C84 = C85-C84 = C86-C87
 1.54 with sigma of 0.01
 Se2-N3 = Se2D-N3D
 1.8 with sigma of 0.01
 C2A-C1A = C3A-C4A = C2A-C3A
 1.54 with sigma of 0.01
 C69B-C66B = C70B-C69B
 1.54 with sigma of 0.01
 C65-C113
 1.54 with sigma of 0.01
 C35C-C37C
 2.5 with sigma of 0.02
 C38C-C36C
 2.5 with sigma of 0.02
 C87-C84
 2.5 with sigma of 0.02
 C30B-C35B
 2.5 with sigma of 0.02
3. Uiso/Uaniso restraints and constraints
C09F \\sim C09Q \\sim C27C \\sim C30C \\sim C31C \\sim C32C \\sim C33C \\sim
C34C \\sim C35C \\sim C36C \\sim C37C \\sim C38C: within 1.7A with sigma of
0.02 and sigma for terminal atoms of 0.04 within 1.7A
C30B \\sim C31B \\sim C32B \\sim C33B \\sim C34B \\sim C35B \\sim C36B \\sim
C37B: within 1.7A with sigma of 0.02 and sigma for terminal atoms of 0.04
within 1.7A
O1 \\sim C1 \\sim C2 \\sim C3 \\sim C4: within 1.7A with sigma of 0.02 and
sigma for terminal atoms of 0.04 within 1.7A
O2 \\sim C84 \\sim C85 \\sim C86 \\sim C87: within 1.7A with sigma of 0.02 and
sigma for terminal atoms of 0.04 within 1.7A
C30 \\sim C31 \\sim C32 \\sim C33 \\sim C34 \\sim C35 \\sim C36 \\sim C37 \\sim
C38 \\sim C39 \\sim C40: within 1.7A with sigma of 0.02 and sigma for terminal
atoms of 0.04 within 1.7A
C60 \\sim C61 \\sim C62 \\sim C63 \\sim C64 \\sim C66 \\sim C67 \\sim C68 \\sim
C69 \\sim C70 \\sim C71: within 1.7A with sigma of 0.02 and sigma for terminal
atoms of 0.04 within 1.7A
O1A \\sim C1A \\sim C2A \\sim C3A \\sim C4A: within 1.7A with sigma of 0.02 and
sigma for terminal atoms of 0.04 within 1.7A
Uanis(O2A) \\sim Ueq, Uanis(C80A) \\sim Ueq, Uanis(C79A) \\sim Ueq, Uanis(C81A)
\\sim Ueq, Uanis(C82A) \\sim Ueq, Uanis(C77A) \\sim Ueq, Uanis(C78A) \\sim Ueq,
Uanis(C07M) \\sim Ueq, Uanis(Se3A) \\sim Ueq, Uanis(C72A) \\sim Ueq,
Uanis(C71A) \\sim Ueq, Uanis(C73A) \\sim Ueq, Uanis(C74A) \\sim Ueq, Uanis(N6A)
\\sim Ueq, Uanis(N5A) \\sim Ueq, Uanis(C75A) \\sim Ueq, Uanis(C76A) \\sim Ueq,
Uanis(Se3E) \\sim Ueq, Uanis(N6E) \\sim Ueq, Uanis(N5E) \\sim Ueq, Uanis(C119)
\\sim Ueq, Uanis(C93) \\sim Ueq, Uanis(C94) \\sim Ueq, Uanis(C95) \\sim Ueq,
Uanis(C65) \\sim Ueq, Uanis(C113) \\sim Ueq, Uanis(C115) \\sim Ueq, Uanis(C70A)
\\sim Ueq, Uanis(C69A) \\sim Ueq: with sigma of 0.01 and sigma for terminal
atoms of 0.02
Uanis(C30C) \\sim Ueq, Uanis(C27C) \\sim Ueq, Uanis(C09F) \\sim Ueq,
Uanis(C35C) \\sim Ueq, Uanis(C09Q) \\sim Ueq, Uanis(C32C) \\sim Ueq,
Uanis(C31C) \\sim Ueq, Uanis(C36C) \\sim Ueq, Uanis(C37C) \\sim Ueq,
Uanis(C33C) \\sim Ueq, Uanis(C34C) \\sim Ueq, Uanis(C38C) \\sim Ueq: with sigma
of 0.01 and sigma for terminal atoms of 0.02
Uanis(C31A) \\sim Ueq, Uanis(C34A) \\sim Ueq, Uanis(C32A) \\sim Ueq,
Uanis(C35A) \\sim Ueq, Uanis(C33A) \\sim Ueq, Uanis(C39A) \\sim Ueq,
Uanis(C62A) \\sim Ueq, Uanis(C63A) \\sim Ueq, Uanis(C64A) \\sim Ueq, Uanis(C81)
\\sim Ueq: with sigma of 0.01 and sigma for terminal atoms of 0.02
Uanis(C35B) \\sim Ueq, Uanis(C36B) \\sim Ueq, Uanis(C31B) \\sim Ueq,
Uanis(C30B) \\sim Ueq, Uanis(C32B) \\sim Ueq, Uanis(C33B) \\sim Ueq,
Uanis(C37B) \\sim Ueq, Uanis(C34B) \\sim Ueq, Uanis(C79B) \\sim Ueq,
Uanis(C80B) \\sim Ueq, Uanis(C81B) \\sim Ueq: with sigma of 0.01 and sigma for
terminal atoms of 0.02
Uanis(C67) \\sim Ueq, Uanis(C68) \\sim Ueq, Uanis(C69) \\sim Ueq, Uanis(C71)
\\sim Ueq, Uanis(C70) \\sim Ueq, Uanis(C61) \\sim Ueq, Uanis(C63) \\sim Ueq,
Uanis(C62) \\sim Ueq, Uanis(C60) \\sim Ueq, Uanis(C64) \\sim Ueq, Uanis(O2)
\\sim Ueq, Uanis(C84) \\sim Ueq, Uanis(C86) \\sim Ueq, Uanis(C87) \\sim Ueq,
Uanis(C85) \\sim Ueq, Uanis(C36) \\sim Ueq, Uanis(C37) \\sim Ueq, Uanis(C38)
\\sim Ueq, Uanis(C39) \\sim Ueq, Uanis(C40) \\sim Ueq, Uanis(C34) \\sim Ueq,
Uanis(C30) \\sim Ueq, Uanis(C31) \\sim Ueq, Uanis(C32) \\sim Ueq, Uanis(C35)
\\sim Ueq, Uanis(C33) \\sim Ueq, Uanis(O1) \\sim Ueq, Uanis(C3) \\sim Ueq,
Uanis(C1) \\sim Ueq, Uanis(C2) \\sim Ueq, Uanis(C4) \\sim Ueq: with sigma of
0.01 and sigma for terminal atoms of 0.02
Uanis(C37) \\sim Ueq, Uanis(C38) \\sim Ueq, Uanis(C39) \\sim Ueq, Uanis(C40)
\\sim Ueq, Uanis(C34) \\sim Ueq, Uanis(C30) \\sim Ueq, Uanis(C31) \\sim Ueq,
Uanis(C32) \\sim Ueq, Uanis(C35) \\sim Ueq, Uanis(C33) \\sim Ueq, Uanis(C61)
\\sim Ueq, Uanis(C63) \\sim Ueq, Uanis(C62) \\sim Ueq, Uanis(C60) \\sim Ueq,
Uanis(C64) \\sim Ueq, Uanis(C66) \\sim Ueq, Uanis(C67) \\sim Ueq, Uanis(C68)
\\sim Ueq, Uanis(C69) \\sim Ueq, Uanis(C71) \\sim Ueq, Uanis(C70) \\sim Ueq,
Uanis(C84) \\sim Ueq, Uanis(C86) \\sim Ueq, Uanis(C85) \\sim Ueq, Uanis(O2)
\\sim Ueq, Uanis(C87) \\sim Ueq, Uanis(O1) \\sim Ueq, Uanis(C3) \\sim Ueq,
Uanis(C1) \\sim Ueq, Uanis(C2) \\sim Ueq, Uanis(C4) \\sim Ueq, : with sigma of
0.01 and sigma for terminal atoms of 0.02
Uanis(O1A) \\sim Ueq, Uanis(C4A) \\sim Ueq, Uanis(C3A) \\sim Ueq, Uanis(C2A)
\\sim Ueq, : with sigma of 0.01 and sigma for terminal atoms of 0.02
Uanis(N5C) \\sim Ueq, Uanis(N6C) \\sim Ueq, Uanis(N1C) \\sim Ueq, Uanis(N2C)
\\sim Ueq, Uanis(N3C) \\sim Ueq, Uanis(N4C) \\sim Ueq, Uanis(N1G) \\sim Ueq,
Uanis(N2G) \\sim Ueq, Uanis(N3G) \\sim Ueq, Uanis(N4G) \\sim Ueq, Uanis(N1)
\\sim Ueq, Uanis(N2) \\sim Ueq, Uanis(N3) \\sim Ueq, Uanis(N4) \\sim Ueq,
Uanis(N5) \\sim Ueq, Uanis(N6) \\sim Ueq, Uanis(N1D) \\sim Ueq, Uanis(N2D)
\\sim Ueq, Uanis(N3D) \\sim Ueq, Uanis(N4D) \\sim Ueq, Uanis(N5D) \\sim Ueq,
Uanis(N6D) \\sim Ueq, Uanis(N1A) \\sim Ueq, Uanis(N2A) \\sim Ueq, Uanis(N3A)
\\sim Ueq, Uanis(N4A) \\sim Ueq, Uanis(N5A) \\sim Ueq, Uanis(N6A) \\sim Ueq,
Uanis(N1E) \\sim Ueq, Uanis(N2E) \\sim Ueq, Uanis(N3E) \\sim Ueq, Uanis(N4E)
\\sim Ueq, Uanis(N5E) \\sim Ueq, Uanis(N6E) \\sim Ueq, Uanis(N1B) \\sim Ueq,
Uanis(N2B) \\sim Ueq, Uanis(N3B) \\sim Ueq, Uanis(N4B) \\sim Ueq, Uanis(N5B)
\\sim Ueq, Uanis(N6B) \\sim Ueq, Uanis(N1F) \\sim Ueq, Uanis(N2F) \\sim Ueq,
Uanis(N3F) \\sim Ueq, Uanis(N4F) \\sim Ueq, Uanis(N5F) \\sim Ueq, Uanis(N6F)
\\sim Ueq: with sigma of 0.01 and sigma for terminal atoms of 0.02
Uanis(C84C) \\sim Ueq, Uanis(C83C) \\sim Ueq, Uanis(C82C) \\sim Ueq: with sigma
of 0.01 and sigma for terminal atoms of 0.02
4. Others
 Sof(Se1D)=Sof(N1D)=Sof(N2D)=1-FVAR(1)
 Sof(Se1)=Sof(N1)=Sof(N2)=FVAR(1)
 Sof(Se2D)=Sof(N3D)=Sof(N4D)=1-FVAR(2)
 Sof(Se2)=Sof(N3)=Sof(N4)=FVAR(2)
 Sof(Se1G)=Sof(N1G)=Sof(N2G)=1-FVAR(3)
 Sof(Se1C)=Sof(N1C)=Sof(N2C)=FVAR(3)
 Sof(Se2E)=Sof(N3E)=Sof(N4E)=1-FVAR(4)
 Sof(Se2A)=Sof(N3A)=Sof(N4A)=FVAR(4)
 Sof(Se2F)=Sof(N3F)=Sof(N4F)=1-FVAR(5)
 Sof(Se2B)=Sof(N3B)=Sof(N4B)=FVAR(5)
 Sof(Se2G)=Sof(N3G)=Sof(N4G)=1-FVAR(6)
 Sof(Se2C)=Sof(N3C)=Sof(N4C)=FVAR(6)
 Sof(Se3F)=Sof(N5F)=Sof(N6F)=1-FVAR(7)
 Sof(Se3B)=Sof(N5B)=Sof(N6B)=FVAR(7)
 Sof(Se1F)=Sof(N1F)=Sof(N2F)=1-FVAR(8)
 Sof(Se1B)=Sof(N1B)=Sof(N2B)=FVAR(8)
 Sof(H74)=Sof(Se3D)=Sof(N5D)=Sof(N6D)=1-FVAR(9)
 Sof(Se3)=Sof(N5)=Sof(N6)=FVAR(9)
 Sof(Se3E)=Sof(N5E)=Sof(N6E)=Sof(C0)=Sof(C07M)=Sof(C93)=Sof(C94)=Sof(H94)=
 Sof(C95)=Sof(H95)=Sof(C119)=1-FVAR(10)
 Sof(Se3A)=Sof(N5A)=Sof(N6A)=Sof(C71A)=Sof(C72A)=Sof(H72A)=Sof(C73A)=Sof(H73A)=
 Sof(C74A)=Sof(C75A)=Sof(C76A)=FVAR(10)
 Sof(Se1E)=Sof(N1E)=Sof(N2E)=1-FVAR(11)
 Sof(Se1A)=Sof(N1A)=Sof(N2A)=FVAR(11)
5.a Ternary CH refined with riding coordinates:
 C3C(H3C), C82C(H82C), C88(H88), C90(H90), C89(H89), C92(H92), C91(H91),
 C74(H74), C84(H84), C3A(H3A), C3B(H3B), C79B(H79B)
5.b Secondary CH2 refined with riding coordinates:
 C2C(H2CA,H2CB), C09F(H09A,H09B), C09Q(H09C,H09D), C31C(H31C,H31D), C32C(H32C,
 H32D), C33C(H33C,H33D), C35C(H35D,H35E), C36C(H36C,H36D), C37C(H37C,H37D),
 C58C(H58A,H58B), C59C(H59C,H59D), C60C(H60C,H60D), C61C(H61C,H61D), C62C(H62C,
 H62D), C64C(H64D,H64E), C65C(H65C,H65D), C66C(H66C,H66D), C67C(H67C,H67D),
 C68C(H68C,H68D), C2(H2A,H2B), C30(H30C,H30D), C31(H31E,H31F), C32(H32E,H32F),
 C33(H33E,H33F), C34(H34C,H34D), C36(H36E,H36F), C37(H37E,H37F), C38(H38F,H38G),
  C39(H39A,H39B), C60(H60E,H60F), C61(H61E,H61F), C62(H62E,H62F), C63(H63F,
 H63G), C66(H66E,H66F), C67(H67E,H67F), C68(H68E,H68F), C69(H69F,H69G),
 C70(H70D,H70E), C2A(H2AA,H2AB), C30A(H30A,H30B), C31A(H31A,H31B), C32A(H32A,
 H32B), C33A(H33A,H33B), C34A(H34A,H34B), C36A(H36A,H36B), C37A(H37A,H37B),
 C38A(H38A,H38B), C59A(H59A,H59B), C60A(H60A,H60B), C61A(H61A,H61B), C62A(H62A,
 H62B), C63A(H63A,H63B), C65A(H65A,H65B), C66A(H66A,H66B), C67A(H67A,H67B),
 C68A(H68A,H68B), C69A(H69A,H69B), C2B(H2BA,H2BB), C31B(H31G,H31H), C32B(H32G,
 H32H), C33B(H33G,H33H), C36B(H36G,H36H), C57B(H57A,H57B), C58B(H58C,H58D),
 C59B(H59E,H59F), C60B(H60G,H60H), C61B(H61G,H61H), C63B(H63H,H63I), C64B(H64F,
 H64G), C65B(H65E,H65F), C66B(H66G,H66H), C69B(H69H,H69I)
5.c Aromatic/amide H refined with riding coordinates:
 C6C(H6C), C7C(H7C), C9C(H9C), C10C(H10C), C15C(H15C), C16C(H16C), C18C(H18C),
 C19C(H19C), C22C(H22C), C23C(H23C), C25C(H25C), C29C(H29C), C40C(H40C),
 C41C(H41C), C46C(H46C), C47C(H47C), C50C(H50C), C51C(H51C), C53C(H53C),
 C57C(H57C), C72C(H72C), C73C(H73C), C77C(H77C), C78C(H78C), C80C(H80C),
 C81C(H81C), C6(H6), C7(H7), C9(H9), C10(H10), C13(H13), C14(H14), C18(H18),
 C19(H19), C22(H22), C23(H23), C25(H25), C29(H29), C43(H43), C44(H44), C48(H48),
  C52(H52), C54(H54), C55(H55), C58(H58), C59(H59), C76(H76), C77(H77),
 C79(H79), C80(H80), C82(H82), C83(H83), C6A(H6A), C7A(H7A), C9A(H9A),
 C10A(H10A), C12A(H12A), C13A(H13A), C18A(H18A), C19A(H19A), C22A(H22A),
 C23A(H23A), C25A(H25A), C29A(H29A), C96(H96), C42A(H42A), C47A(H47A),
 C48A(H48A), C51A(H51A), C53A(H53A), C54A(H54A), C56A(H56A), C78A(H78A),
 C79A(H79A), C81A(H81A), C82A(H82A), C72A(H72A), C73A(H73A), C94(H94), C95(H95),
  C6B(H6B), C7B(H7B), C9B(H9B), C10B(H10B), C15B(H15B), C16B(H16B), C18B(H18B),
 C21B(H21B), C22B(H22B), C24B(H24B), C25B(H25B), C27B(H27B), C42B(H42B),
 C43B(H43B), C45B(H45B), C48B(H48B), C49B(H49B), C51B(H51B), C52B(H52B),
 C54B(H54B), C71B(H71D), C72B(H72B), C74B(H74B), C75B(H75B), C77B(H77B),
 C78B(H78B)
5.d Idealised Me refined as rotating group:
 C1C(H1CA,H1CB,H1CC), C4C(H4CA,H4CB,H4CC), C38C(H38C,H38D,H38E), C63C(H63C,
 H63D,H63E), C69C(H69C,H69D,H69E), C83C(H83A,H83B,H83C), C84C(H84A,H84B,H84C),
 C4(H4A,H4B,H4C), C35(H35F,H35G,H35H), C71(H71A,H71B,H71C), C85(H85A,H85B,H85C),
  C87(H87A,H87B,H87C), C1A(H1AA,H1AB,H1AC), C4A(H4AA,H4AB,H4AC), C35A(H35A,H35B,
 H35C), C64A(H64A,H64B,H64C), C70A(H70A,H70B,H70C), C1B(H1BA,H1BB,H1BC),
 C4B(H4BA,H4BB,H4BC), C62B(H62G,H62H,H62I), C80B(H80A,H80B,H80D), C81B(H81B,
 H81D,H81E), C70B(H70F,H70G,H70H), C113(H11A,H11B,H11C)
;
_olex2_submission_special_instructions 'No special instructions were received'
_oxdiff_exptl_absorpt_empirical_details
;
Empirical correction (ABSPACK) includes:
- Absorption correction using spherical harmonics
- Frame scaling
;
_oxdiff_exptl_absorpt_empirical_full_max 3.694
_oxdiff_exptl_absorpt_empirical_full_min 0.358

loop_
_space_group_symop_operation_xyz
'x, y, z'
'-x, -y, -z'

loop_
_atom_site_label
_atom_site_type_symbol
_atom_site_fract_x
_atom_site_fract_y
_atom_site_fract_z
_atom_site_U_iso_or_equiv
_atom_site_adp_type
_atom_site_occupancy
_atom_site_site_symmetry_order
_atom_site_calc_flag
_atom_site_refinement_flags_posn
_atom_site_refinement_flags_adp
_atom_site_refinement_flags_occupancy
_atom_site_disorder_assembly
_atom_site_disorder_group
Se3C Se 0.27906(9) -0.56008(4) 0.92105(3) 0.1277(5) Uani 1 1 d . . . . .
O1C O 0.1761(6) -1.4438(3) 1.72943(15) 0.147(4) Uani 1 1 d . . . . .
O2C O 0.2536(7) -0.2590(4) 0.8181(2) 0.181(5) Uani 1 1 d . . . . .
N5C N 0.2265(5) -0.5767(3) 0.96598(19) 0.098(2) Uani 1 1 d . U . . .
N6C N 0.2620(5) -0.4936(3) 0.9116(2) 0.104(2) Uani 1 1 d . U . . .
C1C C 0.1954(9) -1.4645(5) 1.8005(3) 0.128(4) Uani 1 1 d . . . . .
H1CA H 0.246824 -1.461933 1.787306 0.192 Uiso 1 1 calc R U . . .
H1CB H 0.200532 -1.477183 1.826559 0.192 Uiso 1 1 calc R U . . .
H1CC H 0.171210 -1.431121 1.793978 0.192 Uiso 1 1 calc R U . . .
C2C C 0.1503(11) -1.4968(6) 1.7918(4) 0.157(6) Uani 1 1 d . . . . .
H2CA H 0.109391 -1.512103 1.811522 0.189 Uiso 1 1 calc R U . . .
H2CB H 0.181992 -1.524100 1.786984 0.189 Uiso 1 1 calc R U . . .
C3C C 0.1165(8) -1.4657(4) 1.7594(2) 0.130(5) Uani 1 1 d . . . . .
H3C H 0.082104 -1.439131 1.764271 0.155 Uiso 1 1 calc R U . . .
C4C C 0.0684(14) -1.5074(6) 1.7524(4) 0.222(11) Uani 1 1 d . . . . .
H4CA H 0.037967 -1.491753 1.731846 0.332 Uiso 1 1 calc R U . . .
H4CB H 0.033428 -1.524161 1.773962 0.332 Uiso 1 1 calc R U . . .
H4CC H 0.103823 -1.532244 1.747100 0.332 Uiso 1 1 calc R U . . .
C5C C 0.1565(8) -1.4072(3) 1.6982(2) 0.119(4) Uani 1 1 d . . . . .
C6C C 0.2168(8) -1.3916(4) 1.6693(2) 0.125(4) Uani 1 1 d . . . . .
H6C H 0.265456 -1.408138 1.672275 0.150 Uiso 1 1 calc R U . . .
C7C C 0.2068(8) -1.3535(3) 1.6373(2) 0.111(4) Uani 1 1 d . . . . .
H7C H 0.249303 -1.342839 1.619382 0.133 Uiso 1 1 calc R U . . .
C8C C 0.1330(6) -1.3298(3) 1.6308(2) 0.089(3) Uani 1 1 d . . . . .
C9C C 0.0747(6) -1.3464(3) 1.65901(19) 0.089(3) Uani 1 1 d . . . . .
H9C H 0.025675 -1.330428 1.655539 0.106 Uiso 1 1 calc R U . . .
C09F C 0.1461(13) -1.1298(9) 1.3707(7) 0.237(7) Uani 1 1 d D U . . .
H09A H 0.127508 -1.101332 1.350607 0.284 Uiso 1 1 calc R U . . .
H09B H 0.180971 -1.148376 1.358177 0.284 Uiso 1 1 calc R U . . .
C09Q C 0.2128(10) -1.0990(7) 1.3806(5) 0.206(6) Uani 1 1 d D U . . .
H09C H 0.248506 -1.122663 1.396205 0.247 Uiso 1 1 calc R U . . .
H09D H 0.243145 -1.077904 1.358328 0.247 Uiso 1 1 calc R U . . .
C10C C 0.0825(7) -1.3853(3) 1.6926(2) 0.099(3) Uani 1 1 d . . . . .
H10C H 0.039876 -1.396101 1.710456 0.119 Uiso 1 1 calc R U . . .
C11C C 0.1216(7) -1.2875(3) 1.59641(18) 0.095(3) Uani 1 1 d . . . . .
C12C C 0.1574(8) -1.2875(3) 1.5608(2) 0.117(4) Uani 1 1 d . . . . .
C13C C 0.1443(9) -1.2444(3) 1.5275(2) 0.126(4) Uani 1 1 d . . . . .
C14C C 0.0934(7) -1.2019(3) 1.5287(2) 0.105(3) Uani 1 1 d . . . . .
C15C C 0.0621(6) -1.2044(3) 1.56310(19) 0.088(3) Uani 1 1 d . . . . .
H15C H 0.030519 -1.177328 1.565448 0.105 Uiso 1 1 calc R U . . .
C16C C 0.0755(6) -1.2470(3) 1.59609(18) 0.081(2) Uani 1 1 d . . . . .
H16C H 0.050682 -1.246243 1.618440 0.098 Uiso 1 1 calc R U . . .
C17C C 0.0717(8) -1.1594(3) 1.4960(2) 0.106(4) Uani 1 1 d . . . . .
C18C C -0.0015(7) -1.1376(3) 1.4952(2) 0.096(3) Uani 1 1 d . . . . .
H18C H -0.038109 -1.149963 1.515656 0.115 Uiso 1 1 calc R U . . .
C19C C -0.0235(7) -1.0970(3) 1.4643(2) 0.106(3) Uani 1 1 d . . . . .
H19C H -0.073826 -1.082774 1.464221 0.127 Uiso 1 1 calc R U . . .
C20C C 0.0317(7) -1.0789(3) 1.4343(2) 0.098(3) Uani 1 1 d . . . . .
C21C C 0.0276(8) -1.0396(3) 1.3988(2) 0.100(3) Uani 1 1 d . . . . .
C22C C -0.0392(7) -1.0097(4) 1.3850(2) 0.107(3) Uani 1 1 d . . . . .
H22C H -0.088099 -1.013082 1.398741 0.129 Uiso 1 1 calc R U . . .
C23C C -0.0256(7) -0.9748(4) 1.3491(2) 0.107(3) Uani 1 1 d . . . . .
H23C H -0.068037 -0.955033 1.338627 0.128 Uiso 1 1 calc R U . . .
C24C C 0.0478(7) -0.9676(3) 1.3276(2) 0.099(3) Uani 1 1 d . . . . .
C25C C 0.1067(9) -0.9978(4) 1.3424(2) 0.130(4) Uani 1 1 d . . . . .
H25C H 0.155264 -0.994546 1.328476 0.156 Uiso 1 1 calc R U . . .
C26C C 0.0995(9) -1.0349(3) 1.3784(2) 0.125(4) Uani 1 1 d . . . . .
C27C C 0.1712(8) -1.0654(5) 1.4008(3) 0.147(4) Uani 1 1 d D U . . .
C28C C 0.1096(9) -1.0977(3) 1.4355(2) 0.124(4) Uani 1 1 d . . . . .
C29C C 0.1332(10) -1.1400(4) 1.4657(2) 0.163(7) Uani 1 1 d . . . . .
H29C H 0.183640 -1.154100 1.465962 0.195 Uiso 1 1 calc R U . . .
C30C C 0.2258(7) -1.0292(5) 1.4107(3) 0.125(3) Uani 1 1 d D U . . .
C31C C 0.3007(10) -1.0453(7) 1.4297(5) 0.204(6) Uani 1 1 d D U . . .
H31C H 0.338285 -1.056421 1.413417 0.245 Uiso 1 1 calc R U . . .
H31D H 0.288241 -1.075039 1.451600 0.245 Uiso 1 1 calc R U . . .
C32C C 0.3420(15) -1.0051(8) 1.4415(7) 0.246(7) Uani 1 1 d D U . . .
H32C H 0.301871 -0.978570 1.437808 0.295 Uiso 1 1 calc R U . . .
H32D H 0.381469 -0.991555 1.420705 0.295 Uiso 1 1 calc R U . . .
C33C C 0.3844(19) -0.9968(13) 1.4729(7) 0.343(11) Uani 1 1 d D U . . .
H33C H 0.413037 -1.028151 1.484415 0.412 Uiso 1 1 calc R U . . .
H33D H 0.343478 -0.993482 1.491340 0.412 Uiso 1 1 calc R U . . .
C34C C 0.443(2) -0.9510(14) 1.4646(12) 0.409(17) Uani 1 1 d D U . . .
C35C C 0.0721(17) -1.1651(11) 1.3775(9) 0.350(10) Uani 1 1 d D U . . .
H35D H 0.038900 -1.147735 1.391492 0.420 Uiso 1 1 calc R U . . .
H35E H 0.055228 -1.150662 1.352808 0.420 Uiso 1 1 calc R U . . .
C36C C 0.022(3) -1.2149(11) 1.3892(7) 0.398(12) Uani 1 1 d D U . . .
H36C H 0.049192 -1.238875 1.378775 0.477 Uiso 1 1 calc R U . . .
H36D H -0.027947 -1.206416 1.378073 0.477 Uiso 1 1 calc R U . . .
C37C C 0.003(3) -1.2429(12) 1.4311(7) 0.420(14) Uani 1 1 d D U . . .
H37C H 0.049839 -1.244832 1.443867 0.504 Uiso 1 1 calc R U . . .
H37D H -0.037587 -1.224246 1.441007 0.504 Uiso 1 1 calc R U . . .
C38C C -0.027(2) -1.2978(11) 1.4365(8) 0.426(18) Uani 1 1 d D U . . .
H38C H -0.082165 -1.300878 1.445792 0.639 Uiso 1 1 calc R U . . .
H38D H 0.002991 -1.322677 1.453824 0.639 Uiso 1 1 calc R U . . .
H38E H -0.021409 -1.303702 1.413319 0.639 Uiso 1 1 calc R U . . .
C39C C 0.0521(7) -0.9259(3) 1.2914(2) 0.097(3) Uani 1 1 d . . . . .
C40C C 0.0043(7) -0.8836(3) 1.2860(2) 0.102(3) Uani 1 1 d . . . . .
H40C H -0.032020 -0.881820 1.305129 0.123 Uiso 1 1 calc R U . . .
C41C C 0.0087(7) -0.8422(3) 1.2516(2) 0.095(3) Uani 1 1 d . . . . .
H41C H -0.023686 -0.814033 1.250311 0.115 Uiso 1 1 calc R U . . .
C42C C 0.0550(6) -0.8401(3) 1.2210(2) 0.085(2) Uani 1 1 d . . . . .
C43C C 0.1077(6) -0.8847(3) 1.2253(2) 0.092(3) Uani 1 1 d . . . . .
C44C C 0.1048(7) -0.9264(3) 1.2603(2) 0.105(3) Uani 1 1 d . . . . .
C45C C 0.0513(6) -0.7950(3) 1.1869(2) 0.077(2) Uani 1 1 d . . . . .
C46C C -0.0182(6) -0.7662(3) 1.18004(19) 0.079(2) Uani 1 1 d . . . . .
H46C H -0.063914 -0.777842 1.195675 0.095 Uiso 1 1 calc R U . . .
C47C C -0.0206(5) -0.7204(3) 1.15038(19) 0.073(2) Uani 1 1 d . . . . .
H47C H -0.066967 -0.701342 1.146597 0.087 Uiso 1 1 calc R U . . .
C48C C 0.0453(5) -0.7043(2) 1.12725(17) 0.0671(19) Uani 1 1 d . . . . .
C49C C 0.0628(5) -0.6579(2) 1.09452(19) 0.070(2) Uani 1 1 d . . . . .
C50C C 0.0146(5) -0.6164(3) 1.07893(18) 0.0703(19) Uani 1 1 d . . . . .
H50C H -0.037382 -0.615632 1.088854 0.084 Uiso 1 1 calc R U . . .
C51C C 0.0439(5) -0.5766(3) 1.04891(18) 0.0709(19) Uani 1 1 d . . . . .
H51C H 0.011358 -0.549011 1.038180 0.085 Uiso 1 1 calc R U . . .
C52C C 0.1233(5) -0.5769(3) 1.03391(18) 0.071(2) Uani 1 1 d . . . . .
C53C C 0.1704(5) -0.6205(3) 1.04990(18) 0.075(2) Uani 1 1 d . . . . .
H53C H 0.222116 -0.622213 1.040030 0.089 Uiso 1 1 calc R U . . .
C54C C 0.1397(5) -0.6597(3) 1.07970(17) 0.0689(19) Uani 1 1 d . . . . .
C55C C 0.1821(5) -0.7075(3) 1.10312(19) 0.076(2) Uani 1 1 d . . . . .
C56C C 0.1169(5) -0.7330(2) 1.13311(17) 0.072(2) Uani 1 1 d . . . . .
C57C C 0.1191(6) -0.7786(3) 1.16204(18) 0.078(2) Uani 1 1 d . . . . .
H57C H 0.164936 -0.798339 1.165105 0.093 Uiso 1 1 calc R U . . .
C58C C 0.2535(5) -0.6937(3) 1.1191(2) 0.088(3) Uani 1 1 d . . . . .
H58A H 0.277875 -0.725265 1.133612 0.106 Uiso 1 1 calc R U . . .
H58B H 0.291971 -0.675731 1.098898 0.106 Uiso 1 1 calc R U . . .
C59C C 0.2351(6) -0.6607(3) 1.1429(2) 0.089(2) Uani 1 1 d . . . . .
H59C H 0.200731 -0.680000 1.164385 0.106 Uiso 1 1 calc R U . . .
H59D H 0.206118 -0.630674 1.129180 0.106 Uiso 1 1 calc R U . . .
C60C C 0.3083(6) -0.6426(4) 1.1559(3) 0.108(3) Uani 1 1 d . . . . .
H60C H 0.337557 -0.672486 1.169698 0.130 Uiso 1 1 calc R U . . .
H60D H 0.342658 -0.622918 1.134547 0.130 Uiso 1 1 calc R U . . .
C61C C 0.2868(6) -0.6103(4) 1.1796(4) 0.115(3) Uani 1 1 d . . . . .
H61C H 0.255899 -0.630977 1.201818 0.138 Uiso 1 1 calc R U . . .
H61D H 0.253912 -0.582072 1.166476 0.138 Uiso 1 1 calc R U . . .
C62C C 0.3597(8) -0.5882(5) 1.1905(5) 0.160(6) Uani 1 1 d . . . . .
H62C H 0.392520 -0.616289 1.203857 0.192 Uiso 1 1 calc R U . . .
H62D H 0.390847 -0.567465 1.168337 0.192 Uiso 1 1 calc R U . . .
C63C C 0.3345(10) -0.5547(6) 1.2148(6) 0.193(8) Uani 1 1 d . . . . .
H63C H 0.307734 -0.524542 1.200560 0.290 Uiso 1 1 calc R U . . .
H63D H 0.380670 -0.544663 1.223357 0.290 Uiso 1 1 calc R U . . .
H63E H 0.299621 -0.574208 1.235585 0.290 Uiso 1 1 calc R U . . .
C64C C 0.2094(6) -0.7431(3) 1.0815(2) 0.095(3) Uani 1 1 d . . . . .
H64D H 0.253058 -0.726432 1.063773 0.114 Uiso 1 1 calc R U . . .
H64E H 0.229834 -0.774248 1.098579 0.114 Uiso 1 1 calc R U . . .
C65C C 0.1485(7) -0.7584(3) 1.0611(3) 0.109(3) Uani 1 1 d . . . . .
H65C H 0.126345 -0.727571 1.044413 0.131 Uiso 1 1 calc R U . . .
H65D H 0.105892 -0.776976 1.078683 0.131 Uiso 1 1 calc R U . . .
C66C C 0.1835(9) -0.7925(5) 1.0388(3) 0.137(5) Uani 1 1 d . . . . .
H66C H 0.223317 -0.772446 1.020160 0.164 Uiso 1 1 calc R U . . .
H66D H 0.210454 -0.821211 1.055380 0.164 Uiso 1 1 calc R U . . .
C67C C 0.1296(9) -0.8128(5) 1.0209(4) 0.139(4) Uani 1 1 d . . . . .
H67C H 0.099099 -0.784771 1.005742 0.167 Uiso 1 1 calc R U . . .
H67D H 0.093034 -0.836134 1.039450 0.167 Uiso 1 1 calc R U . . .
C68C C 0.1722(10) -0.8420(8) 0.9963(5) 0.205(9) Uani 1 1 d . . . . .
H68C H 0.205585 -0.817717 0.976704 0.245 Uiso 1 1 calc R U . . .
H68D H 0.206511 -0.867798 1.011163 0.245 Uiso 1 1 calc R U . . .
C69C C 0.1171(10) -0.8682(9) 0.9792(6) 0.232(11) Uani 1 1 d . . . . .
H69C H 0.134034 -0.860378 0.953438 0.348 Uiso 1 1 calc R U . . .
H69D H 0.064089 -0.855991 0.981808 0.348 Uiso 1 1 calc R U . . .
H69E H 0.118404 -0.904770 0.991374 0.348 Uiso 1 1 calc R U . . .
C70C C 0.1994(5) -0.5340(3) 0.9707(2) 0.080(2) Uani 1 1 d . . . . .
C71C C 0.1526(5) -0.5314(3) 1.00326(18) 0.074(2) Uani 1 1 d . . . . .
C72C C 0.1314(5) -0.4833(3) 1.0035(2) 0.077(2) Uani 1 1 d . . . . .
H72C H 0.101641 -0.480538 1.024203 0.093 Uiso 1 1 calc R U . . .
C73C C 0.1519(5) -0.4378(3) 0.9741(2) 0.082(2) Uani 1 1 d . . . . .
H73C H 0.135536 -0.406555 0.976515 0.098 Uiso 1 1 calc R U . . .
C74C C 0.1956(5) -0.4375(3) 0.9417(2) 0.079(2) Uani 1 1 d . . . . .
C75C C 0.2173(5) -0.4861(3) 0.9400(2) 0.084(2) Uani 1 1 d . . . . .
C76C C 0.2129(5) -0.3891(3) 0.9106(2) 0.091(3) Uani 1 1 d . . . . .
C77C C 0.2299(7) -0.3445(4) 0.9160(3) 0.117(4) Uani 1 1 d . . . . .
H77C H 0.232668 -0.344766 0.940008 0.141 Uiso 1 1 calc R U . . .
C78C C 0.2436(9) -0.2969(4) 0.8861(3) 0.138(4) Uani 1 1 d . . . . .
H78C H 0.253391 -0.265993 0.889753 0.165 Uiso 1 1 calc R U . . .
C79C C 0.2409(8) -0.3011(5) 0.8485(3) 0.133(4) Uani 1 1 d . . . . .
C80C C 0.2228(6) -0.3450(4) 0.8431(3) 0.104(3) Uani 1 1 d . . . . .
H80C H 0.220011 -0.346171 0.819466 0.125 Uiso 1 1 calc R U . . .
C81C C 0.2086(5) -0.3879(3) 0.8735(2) 0.094(3) Uani 1 1 d . . . . .
H81C H 0.195333 -0.418188 0.869856 0.113 Uiso 1 1 calc R U . . .
C82C C 0.2813(14) -0.2065(8) 0.8198(5) 0.220(8) Uani 1 1 d D U . . .
H82C H 0.324356 -0.209304 0.835616 0.264 Uiso 1 1 calc R U . . .
C83C C 0.224(2) -0.1608(13) 0.8180(11) 0.45(3) Uani 1 1 d D U . . .
H83A H 0.182399 -0.161350 0.802914 0.680 Uiso 1 1 calc R U . . .
H83B H 0.252595 -0.128921 0.807562 0.680 Uiso 1 1 calc R U . . .
H83C H 0.201362 -0.164061 0.842436 0.680 Uiso 1 1 calc R U . . .
C84C C 0.3056(14) -0.1802(8) 0.7780(5) 0.216(8) Uani 1 1 d D U . . .
H84A H 0.346702 -0.199888 0.770105 0.324 Uiso 1 1 calc R U . . .
H84B H 0.324673 -0.146045 0.773641 0.324 Uiso 1 1 calc R U . . .
H84C H 0.260546 -0.178578 0.764420 0.324 Uiso 1 1 calc R U . . .
Se1C Se 0.2404(6) -1.30558(13) 1.50751(8) 0.116(2) Uani 0.642(16) 1 d . . P A 1
Se2C Se 0.2144(4) -0.94949(16) 1.21498(10) 0.0990(17) Uani 0.62(2) 1 d . . P B 1
N1C N 0.2146(10) -1.3223(4) 1.5557(3) 0.080(4) Uani 0.642(16) 1 d . U P A 1
N2C N 0.1895(10) -1.2476(4) 1.4959(3) 0.080(4) Uani 0.642(16) 1 d . U P A 1
N3C N 0.1702(12) -0.9648(5) 1.2590(4) 0.082(4) Uani 0.62(2) 1 d . U P B 1
N4C N 0.1645(10) -0.8901(4) 1.1970(3) 0.067(4) Uani 0.62(2) 1 d . U P B 1
Se1G Se 0.1811(14) -1.3195(4) 1.50648(12) 0.132(5) Uani 0.358(16) 1 d . . P A 2
Se2G Se 0.1734(19) -0.9527(5) 1.2159(2) 0.182(6) Uani 0.38(2) 1 d . . P B 2
N1G N 0.1693(16) -1.3321(8) 1.5549(5) 0.070(6) Uani 0.358(16) 1 d . U P A 2
N2G N 0.1364(15) -1.2567(7) 1.4950(5) 0.066(5) Uani 0.358(16) 1 d . U P A 2
N3G N 0.1273(19) -0.9694(10) 1.2605(7) 0.086(7) Uani 0.38(2) 1 d . U P B 2
N4G N 0.1229(19) -0.8932(10) 1.1961(7) 0.087(8) Uani 0.38(2) 1 d . U P B 2
Cl1 Cl -0.1124(4) -0.3725(2) 1.12460(12) 0.216(2) Uani 1 1 d . . . . .
Cl2 Cl -0.1601(4) -0.3054(3) 1.05564(15) 0.297(4) Uani 1 1 d . . . . .
Cl3 Cl -0.0917(7) -0.2672(3) 1.1038(2) 0.331(5) Uani 1 1 d . . . . .
C88 C -0.0884(12) -0.3196(7) 1.0879(4) 0.175(6) Uani 1 1 d . . . . .
H88 H -0.035749 -0.322991 1.076102 0.210 Uiso 1 1 calc R U . . .
Cl4 Cl 0.0825(8) 0.1841(5) 0.8337(4) 0.466(9) Uani 1 1 d . . . . .
Cl5 Cl 0.0096(7) 0.1177(7) 0.9005(3) 0.490(11) Uani 1 1 d . . . . .
Cl6 Cl 0.0781(5) 0.0804(3) 0.8443(2) 0.296(4) Uani 1 1 d . . . . .
C90 C 0.0845(12) 0.1237(7) 0.8660(6) 0.193(7) Uani 1 1 d . . . . .
H90 H 0.135290 0.119158 0.876808 0.232 Uiso 1 1 calc R U . . .
Cl7 Cl 0.0576(3) -0.5781(3) 0.61668(17) 0.246(3) Uani 1 1 d . . . . .
Cl8 Cl 0.0696(4) -0.49743(17) 0.64812(15) 0.219(3) Uani 1 1 d . . . . .
Cl9 Cl 0.0909(2) -0.59991(15) 0.69227(11) 0.1594(13) Uani 1 1 d . . . . .
C89 C 0.1014(8) -0.5569(5) 0.6477(4) 0.135(4) Uani 1 1 d . . . . .
H89 H 0.158278 -0.553765 0.639921 0.161 Uiso 1 1 calc R U . . .
Cl10 Cl 0.4117(4) -0.3949(2) 0.80743(16) 0.236(3) Uani 1 1 d . . . . .
Cl11 Cl 0.4372(4) -0.4968(2) 0.85220(18) 0.222(2) Uiso 1 1 d . . . . .
Cl12 Cl 0.4510(4) -0.4168(4) 0.8804(2) 0.311(5) Uani 1 1 d . . . . .
C92 C 0.4028(9) -0.4370(5) 0.8511(4) 0.150(5) Uani 1 1 d . . . . .
H92 H 0.346409 -0.440366 0.859913 0.180 Uiso 1 1 calc R U . . .
Cl13 Cl 0.5323(16) 0.2601(5) 0.4009(5) 0.71(2) Uani 1 1 d . . . . .
Cl14 Cl 0.6301(6) 0.2876(6) 0.4403(3) 0.525(12) Uani 1 1 d . . . . .
Cl15 Cl 0.5870(4) 0.3641(3) 0.37573(18) 0.237(3) Uani 1 1 d . . . . .
C91 C 0.5614(10) 0.3115(8) 0.4128(5) 0.171(6) Uani 1 1 d . . . . .
H91 H 0.516560 0.320863 0.427237 0.205 Uiso 1 1 calc R U . . .
O1 O 0.2074(6) -1.2308(3) 1.7048(2) 0.148(3) Uani 1 1 d . U . . .
O2 O 0.0872(9) -0.0117(6) 0.8056(4) 0.225(5) Uani 1 1 d . U . . .
C1 C 0.1384(7) -1.3119(5) 1.7515(3) 0.123(3) Uani 1 1 d D U . . .
C2 C 0.2266(8) -1.3217(7) 1.7469(4) 0.196(5) Uani 1 1 d D U . . .
H2A H 0.239862 -1.356397 1.747417 0.235 Uiso 1 1 calc R U . . .
H2B H 0.257325 -1.311311 1.763207 0.235 Uiso 1 1 calc R U . . .
C3 C 0.2259(10) -1.2824(5) 1.7083(4) 0.157(4) Uani 1 1 d D U . . .
C4 C 0.3144(11) -1.2918(9) 1.7008(6) 0.249(9) Uani 1 1 d D U . . .
H4A H 0.323224 -1.299184 1.678123 0.374 Uiso 1 1 calc R U . . .
H4B H 0.331404 -1.320487 1.720659 0.374 Uiso 1 1 calc R U . . .
H4C H 0.343957 -1.261642 1.698751 0.374 Uiso 1 1 calc R U . . .
C5 C 0.2110(8) -1.1954(4) 1.6694(3) 0.124(4) Uani 1 1 d . . . . .
C6 C 0.2012(8) -1.1458(4) 1.6695(3) 0.126(4) Uani 1 1 d . . . . .
H6 H 0.193651 -1.138934 1.691596 0.151 Uiso 1 1 calc R U . . .
C7 C 0.2030(7) -1.1057(4) 1.6354(3) 0.118(4) Uani 1 1 d . . . . .
H7 H 0.198920 -1.072064 1.635482 0.142 Uiso 1 1 calc R U . . .
C8 C 0.2103(7) -1.1132(3) 1.6032(3) 0.110(3) Uani 1 1 d . . . . .
C9 C 0.2200(6) -1.1634(3) 1.6047(3) 0.102(3) Uani 1 1 d . . . . .
H9 H 0.225311 -1.170780 1.582785 0.123 Uiso 1 1 calc R U . . .
C10 C 0.2223(7) -1.2040(4) 1.6382(3) 0.116(4) Uani 1 1 d . . . . .
H10 H 0.232003 -1.237385 1.638187 0.140 Uiso 1 1 calc R U . . .
C11 C 0.2289(8) -1.0203(4) 1.5617(3) 0.138(5) Uani 1 1 d . . . . .
C12 C 0.2020(6) -1.0709(3) 1.5679(3) 0.103(3) Uani 1 1 d . . . . .
C13 C 0.1656(6) -1.0773(3) 1.5406(2) 0.103(3) Uani 1 1 d . . . . .
H13 H 0.150972 -1.110551 1.542763 0.123 Uiso 1 1 calc R U . . .
C14 C 0.1480(6) -1.0369(3) 1.5088(2) 0.101(3) Uani 1 1 d . . . . .
H14 H 0.122230 -1.044790 1.491125 0.121 Uiso 1 1 calc R U . . .
C15 C 0.1673(6) -0.9858(3) 1.5023(2) 0.094(3) Uani 1 1 d . . . . .
C16 C 0.2118(7) -0.9760(4) 1.5299(3) 0.115(4) Uani 1 1 d . . . . .
C17 C 0.1437(6) -0.9446(3) 1.4687(2) 0.087(2) Uani 1 1 d . . . . .
C18 C 0.0705(5) -0.9520(3) 1.4555(2) 0.078(2) Uani 1 1 d . . . . .
H18 H 0.039732 -0.980918 1.468465 0.094 Uiso 1 1 calc R U . . .
C19 C 0.0446(5) -0.9167(3) 1.42370(19) 0.075(2) Uani 1 1 d . . . . .
H19 H -0.004239 -0.920985 1.416044 0.090 Uiso 1 1 calc R U . . .
C20 C 0.0925(5) -0.8751(3) 1.40355(18) 0.073(2) Uani 1 1 d . . . . .
C21 C 0.0805(5) -0.8329(2) 1.36892(19) 0.0699(19) Uani 1 1 d . . . . .
C22 C 0.0169(5) -0.8219(3) 1.34766(18) 0.0688(18) Uani 1 1 d . . . . .
H22 H -0.027259 -0.843341 1.353880 0.083 Uiso 1 1 calc R U . . .
C23 C 0.0213(5) -0.7780(2) 1.31694(17) 0.0672(19) Uani 1 1 d . . . . .
H23 H -0.020648 -0.769912 1.302203 0.081 Uiso 1 1 calc R U . . .
C24 C 0.0875(5) -0.7454(2) 1.30743(18) 0.0693(19) Uani 1 1 d . . . . .
C25 C 0.1507(5) -0.7570(3) 1.3290(2) 0.083(2) Uani 1 1 d . . . . .
H25 H 0.194921 -0.735549 1.322714 0.100 Uiso 1 1 calc R U . . .
C26 C 0.1477(5) -0.8005(3) 1.3599(2) 0.078(2) Uani 1 1 d . . . . .
C27 C 0.2059(6) -0.8183(3) 1.3894(2) 0.106(3) Uani 1 1 d D . . . .
C28 C 0.1644(5) -0.8669(3) 1.4165(2) 0.088(2) Uani 1 1 d . . . . .
C29 C 0.1906(6) -0.9021(3) 1.4484(2) 0.101(3) Uani 1 1 d . . . . .
H29 H 0.239152 -0.897274 1.456064 0.122 Uiso 1 1 calc R U . . .
C30 C 0.2837(9) -0.8301(5) 1.3742(4) 0.149(4) Uani 1 1 d D U . . .
H30C H 0.318317 -0.842445 1.393859 0.179 Uiso 1 1 calc R U . . .
H30D H 0.306837 -0.798834 1.356309 0.179 Uiso 1 1 calc R U . . .
C31 C 0.2785(10) -0.8706(6) 1.3556(4) 0.179(5) Uani 1 1 d D U . . .
H31E H 0.325231 -0.890283 1.364306 0.215 Uiso 1 1 calc R U . . .
H31F H 0.235156 -0.890874 1.371549 0.215 Uiso 1 1 calc R U . . .
C32 C 0.2714(15) -0.8867(8) 1.3221(5) 0.236(7) Uani 1 1 d D U . . .
H32E H 0.218240 -0.897059 1.320165 0.283 Uiso 1 1 calc R U . . .
H32F H 0.309690 -0.912512 1.319761 0.283 Uiso 1 1 calc R U . . .
C33 C 0.2937(12) -0.8315(8) 1.2964(5) 0.235(7) Uani 1 1 d D U . . .
H33E H 0.281487 -0.805494 1.307818 0.282 Uiso 1 1 calc R U . . .
H33F H 0.348074 -0.828225 1.285545 0.282 Uiso 1 1 calc R U . . .
C34 C 0.2339(8) -0.8337(5) 1.2697(3) 0.134(4) Uani 1 1 d D U . . .
H34C H 0.180357 -0.828649 1.279101 0.161 Uiso 1 1 calc R U . . .
H34D H 0.236722 -0.866261 1.265199 0.161 Uiso 1 1 calc R U . . .
C35 C 0.2610(13) -0.7883(8) 1.2342(5) 0.238(9) Uani 1 1 d D U . . .
H35F H 0.224160 -0.784341 1.216105 0.357 Uiso 1 1 calc R U . . .
H35G H 0.312651 -0.795358 1.224645 0.357 Uiso 1 1 calc R U . . .
H35H H 0.262762 -0.757138 1.240067 0.357 Uiso 1 1 calc R U . . .
C36 C 0.2191(6) -0.7754(3) 1.4056(3) 0.116(3) Uani 1 1 d D U . . .
H36E H 0.257439 -0.787449 1.423679 0.140 Uiso 1 1 calc R U . . .
H36F H 0.241975 -0.745784 1.385960 0.140 Uiso 1 1 calc R U . . .
C37 C 0.1455(7) -0.7581(4) 1.4239(3) 0.124(3) Uani 1 1 d D U . . .
H37E H 0.133521 -0.784138 1.447823 0.149 Uiso 1 1 calc R U . . .
H37F H 0.102008 -0.758207 1.409302 0.149 Uiso 1 1 calc R U . . .
C38 C 0.1451(9) -0.7052(5) 1.4298(5) 0.172(5) Uani 1 1 d D U . . .
H38F H 0.161848 -0.679563 1.406170 0.207 Uiso 1 1 calc R U . . .
H38G H 0.185557 -0.706265 1.446136 0.207 Uiso 1 1 calc R U . . .
C39 C 0.0674(11) -0.6850(7) 1.4455(6) 0.223(7) Uani 1 1 d D U . . .
H39A H 0.071012 -0.696667 1.471948 0.268 Uiso 1 1 calc R U . . .
H39B H 0.025643 -0.705543 1.441756 0.268 Uiso 1 1 calc R U . . .
C40 C 0.0313(14) -0.6297(6) 1.4365(7) 0.253(9) Uani 1 1 d D U . . .
C41 C 0.1078(5) -0.6489(3) 1.27467(19) 0.075(2) Uani 1 1 d . . . . .
C42 C 0.0885(5) -0.6980(2) 1.27383(18) 0.0681(18) Uani 1 1 d . . . . .
C43 C 0.0661(5) -0.6999(2) 1.24091(17) 0.0672(18) Uani 1 1 d . . . . .
H43 H 0.054977 -0.731759 1.239133 0.081 Uiso 1 1 calc R U . . .
C44 C 0.0595(4) -0.6559(2) 1.21014(18) 0.0635(17) Uani 1 1 d . . . . .
H44 H 0.045430 -0.660348 1.188725 0.076 Uiso 1 1 calc R U . . .
C45 C 0.0719(5) -0.6079(2) 1.20920(18) 0.0664(17) Uani 1 1 d . . . . .
C46 C 0.0982(5) -0.6030(3) 1.24239(19) 0.075(2) Uani 1 1 d . . . . .
C47 C 0.0592(5) -0.5621(2) 1.17574(18) 0.0673(18) Uani 1 1 d . . . . .
C48 C 0.1087(5) -0.5185(3) 1.16448(19) 0.074(2) Uani 1 1 d . . . . .
H48 H 0.149352 -0.516555 1.178515 0.089 Uiso 1 1 calc R U . . .
C49 C 0.0968(6) -0.4789(3) 1.1328(2) 0.086(2) Uani 1 1 d . . . . .
C50 C 0.1473(6) -0.4305(3) 1.1130(2) 0.114(4) Uani 1 1 d D . . . .
C51 C 0.0971(6) -0.4037(3) 1.0803(2) 0.085(2) Uani 1 1 d . . . . .
C52 C 0.1102(7) -0.3565(3) 1.0531(2) 0.110(4) Uani 1 1 d . . . . .
H52 H 0.152029 -0.335648 1.053495 0.131 Uiso 1 1 calc R U . . .
C53 C 0.0584(6) -0.3399(3) 1.0241(2) 0.081(2) Uani 1 1 d . . . . .
C54 C 0.0006(6) -0.3711(3) 1.0234(2) 0.090(3) Uani 1 1 d . . . . .
H54 H -0.029739 -0.361504 1.003419 0.108 Uiso 1 1 calc R U . . .
C55 C -0.0160(5) -0.4179(2) 1.0517(2) 0.078(2) Uani 1 1 d . . . . .
H55 H -0.059029 -0.437981 1.051504 0.093 Uiso 1 1 calc R U . . .
C56 C 0.0341(5) -0.4339(2) 1.08034(19) 0.075(2) Uani 1 1 d . . . . .
C57 C 0.0318(5) -0.4805(2) 1.11205(19) 0.0689(19) Uani 1 1 d . . . . .
C58 C -0.0195(5) -0.5227(3) 1.1245(2) 0.0735(19) Uani 1 1 d . . . . .
H58 H -0.063341 -0.523778 1.112038 0.088 Uiso 1 1 calc R U . . .
C59 C -0.0034(5) -0.5629(2) 1.15581(18) 0.0669(18) Uani 1 1 d . . . . .
H59 H -0.036355 -0.591647 1.163728 0.080 Uiso 1 1 calc R U . . .
C60 C 0.1563(8) -0.3991(4) 1.1378(3) 0.133(4) Uani 1 1 d D U . . .
H60E H 0.182831 -0.419970 1.158912 0.160 Uiso 1 1 calc R U . . .
H60F H 0.190240 -0.369784 1.124426 0.160 Uiso 1 1 calc R U . . .
C61 C 0.0802(8) -0.3795(6) 1.1517(4) 0.165(5) Uani 1 1 d D U . . .
H61E H 0.044078 -0.407547 1.165353 0.198 Uiso 1 1 calc R U . . .
H61F H 0.054076 -0.355438 1.131637 0.198 Uiso 1 1 calc R U . . .
C62 C 0.1113(12) -0.3524(8) 1.1773(6) 0.230(7) Uani 1 1 d D U . . .
H62E H 0.132870 -0.379659 1.197188 0.276 Uiso 1 1 calc R U . . .
H62F H 0.156198 -0.331701 1.163063 0.276 Uiso 1 1 calc R U . . .
C63 C 0.0637(14) -0.3180(9) 1.1957(7) 0.265(8) Uani 1 1 d D U . . .
H63F H 0.016770 -0.338339 1.207505 0.318 Uiso 1 1 calc R U . . .
H63G H 0.045789 -0.290192 1.175080 0.318 Uiso 1 1 calc R U . . .
C64 C 0.0814(17) -0.2909(10) 1.2233(7) 0.248(9) Uani 1 1 d D U . . .
C66 C 0.2316(6) -0.4454(4) 1.1012(3) 0.124(4) Uani 1 1 d D U . . .
H66E H 0.260506 -0.413820 1.087630 0.148 Uiso 1 1 calc R U . . .
H66F H 0.257813 -0.462011 1.123393 0.148 Uiso 1 1 calc R U . . .
C67 C 0.2394(7) -0.4804(5) 1.0778(4) 0.146(4) Uani 1 1 d D U . . .
H67E H 0.223138 -0.462766 1.053341 0.175 Uiso 1 1 calc R U . . .
H67F H 0.207731 -0.511344 1.089301 0.175 Uiso 1 1 calc R U . . .
C68 C 0.3283(8) -0.4931(7) 1.0761(5) 0.195(6) Uani 1 1 d D U . . .
H68E H 0.359409 -0.461799 1.065267 0.234 Uiso 1 1 calc R U . . .
H68F H 0.343838 -0.510749 1.100736 0.234 Uiso 1 1 calc R U . . .
C69 C 0.3421(13) -0.5279(9) 1.0523(7) 0.247(8) Uani 1 1 d D U . . .
H69F H 0.316022 -0.512800 1.029893 0.296 Uiso 1 1 calc R U . . .
H69G H 0.317348 -0.561113 1.065616 0.296 Uiso 1 1 calc R U . . .
C70 C 0.4298(14) -0.5365(13) 1.0418(8) 0.323(10) Uani 1 1 d D U . . .
H70D H 0.451621 -0.567046 1.058985 0.388 Uiso 1 1 calc R U . . .
H70E H 0.462835 -0.506724 1.038153 0.388 Uiso 1 1 calc R U . . .
C71 C 0.412(2) -0.5437(14) 1.0053(9) 0.348(14) Uani 1 1 d D U . . .
H71A H 0.360149 -0.531434 0.999543 0.522 Uiso 1 1 calc R U . . .
H71B H 0.415886 -0.579516 1.007940 0.522 Uiso 1 1 calc R U . . .
H71C H 0.450453 -0.524512 0.985855 0.522 Uiso 1 1 calc R U . . .
C72 C 0.0716(6) -0.2912(3) 0.9928(2) 0.093(3) Uani 1 1 d . . . . .
C73 C 0.0856(7) -0.2434(3) 0.9986(2) 0.097(3) Uani 1 1 d . . . . .
C74 C 0.0895(8) -0.1937(3) 0.9681(2) 0.118(4) Uani 1 1 d . . . . .
H74 H 0.040829 -0.176935 0.974031 0.141 Uiso 0.397(15) 1 calc R U P C 2
C75 C 0.0784(8) -0.1941(4) 0.9308(2) 0.117(4) Uani 1 1 d . . . . .
C76 C 0.0682(8) -0.2408(4) 0.9279(3) 0.118(4) Uani 1 1 d . . . . .
H76 H 0.063497 -0.242575 0.904618 0.141 Uiso 1 1 calc R U . . .
C77 C 0.0641(6) -0.2869(3) 0.9580(2) 0.098(3) Uani 1 1 d . . . . .
H77 H 0.055398 -0.317069 0.953065 0.118 Uiso 1 1 calc R U . . .
C78 C 0.0731(8) -0.1463(5) 0.9004(3) 0.128(4) Uani 1 1 d . . . . .
C79 C 0.1311(13) -0.1055(7) 0.8933(5) 0.236(11) Uani 1 1 d . . . . .
H79 H 0.168520 -0.108690 0.910034 0.283 Uiso 1 1 calc R U . . .
C80 C 0.1319(12) -0.0621(6) 0.8623(4) 0.208(9) Uani 1 1 d . . . . .
H80 H 0.170386 -0.036665 0.857365 0.250 Uiso 1 1 calc R U . . .
C81 C 0.0755(11) -0.0577(7) 0.8394(5) 0.174(6) Uani 1 1 d . U . . .
C82 C 0.0206(10) -0.0941(6) 0.8422(4) 0.175(7) Uani 1 1 d . . . . .
H82 H -0.013043 -0.090948 0.823948 0.210 Uiso 1 1 calc R U . . .
C83 C 0.0187(10) -0.1360(5) 0.8743(3) 0.152(5) Uani 1 1 d . . . . .
H83 H -0.022671 -0.159351 0.878747 0.183 Uiso 1 1 calc R U . . .
C84 C 0.0534(18) -0.0098(10) 0.7679(7) 0.279(8) Uani 1 1 d D U . . .
H84 H 0.004808 -0.030346 0.773321 0.334 Uiso 1 1 calc R U . . .
C85 C 0.1185(19) -0.0341(13) 0.7481(9) 0.341(14) Uani 1 1 d D U . . .
H85A H 0.117473 -0.018691 0.721913 0.512 Uiso 1 1 calc R U . . .
H85B H 0.109075 -0.070472 0.755201 0.512 Uiso 1 1 calc R U . . .
H85C H 0.169406 -0.028313 0.755014 0.512 Uiso 1 1 calc R U . . .
C86 C 0.032(2) 0.0476(11) 0.7611(8) 0.340(11) Uani 1 1 d D U . . .
C87 C 0.007(2) 0.0717(11) 0.7214(9) 0.435(18) Uani 1 1 d D U . . .
H87A H -0.048024 0.079914 0.722424 0.653 Uiso 1 1 calc R U . . .
H87B H 0.017044 0.047668 0.708401 0.653 Uiso 1 1 calc R U . . .
H87C H 0.037494 0.102591 0.708761 0.653 Uiso 1 1 calc R U . . .
Se1 Se 0.2647(5) -0.93473(10) 1.57501(11) 0.1003(19) Uani 0.512(12) 1 d . . P D 1
Se2 Se 0.1305(12) -0.5714(2) 1.2945(2) 0.101(2) Uani 0.64(3) 1 d D . P E 1
Se3 Se 0.09718(19) -0.17180(10) 1.02559(7) 0.0868(11) Uani 0.603(15) 1 d . . P C 1
N1 N 0.2549(10) -1.0009(5) 1.5895(4) 0.078(4) Uani 0.512(12) 1 d . U P D 1
N2 N 0.2189(10) -0.9259(5) 1.5325(4) 0.072(4) Uani 0.512(12) 1 d . U P D 1
N3 N 0.1397(13) -0.6407(4) 1.3026(5) 0.069(4) Uani 0.64(3) 1 d D U P E 1
N4 N 0.1024(13) -0.5567(6) 1.2483(5) 0.069(4) Uani 0.64(3) 1 d . U P E 1
N5 N 0.0854(7) -0.2390(3) 1.0328(2) 0.055(3) Uani 0.603(15) 1 d . U P C 1
N6 N 0.0951(8) -0.1518(4) 0.9767(3) 0.071(3) Uani 0.603(15) 1 d . U P C 1
Se1D Se 0.3148(6) -0.9488(3) 1.5591(3) 0.152(4) Uani 0.488(12) 1 d . . P D 2
Se2D Se 0.1614(10) -0.5777(5) 1.2886(3) 0.086(2) Uani 0.36(3) 1 d D . P E 2
Se3D Se 0.1526(19) -0.1769(3) 1.0191(3) 0.217(9) Uani 0.397(15) 1 d . . P C 2
N1D N 0.2946(11) -1.0147(7) 1.5783(5) 0.093(5) Uani 0.488(12) 1 d . U P D 2
N2D N 0.2568(11) -0.9364(6) 1.5202(5) 0.082(5) Uani 0.488(12) 1 d . U P D 2
N3D N 0.1081(18) -0.6384(8) 1.3066(8) 0.059(7) Uani 0.36(3) 1 d D U P E 2
N4D N 0.1342(16) -0.5609(9) 1.2436(6) 0.045(5) Uani 0.36(3) 1 d . U P E 2
N5D N 0.142(2) -0.2425(12) 1.0270(9) 0.149(11) Uani 0.397(15) 1 d . U P C 2
N6D N 0.152(2) -0.1594(10) 0.9725(8) 0.127(9) Uani 0.397(15) 1 d . U P C 2
O1A O 0.3031(6) 1.2400(3) -0.20135(19) 0.141(3) Uani 1 1 d . U . . .
O2A O 0.2984(9) 0.0496(6) 0.7196(4) 0.224(5) Uani 1 1 d D U . . .
C1A C 0.194(2) 1.3456(12) -0.2368(8) 0.408(17) Uiso 1 1 d D U . . .
H1AA H 0.236730 1.370236 -0.242539 0.611 Uiso 1 1 calc R U . . .
H1AB H 0.144764 1.362333 -0.234829 0.611 Uiso 1 1 calc R U . . .
H1AC H 0.194822 1.330824 -0.256113 0.611 Uiso 1 1 calc R U . . .
C2A C 0.2058(10) 1.3030(9) -0.2003(6) 0.236(8) Uani 1 1 d D U . . .
H2AA H 0.175664 1.272079 -0.196788 0.283 Uiso 1 1 calc R U . . .
H2AB H 0.195442 1.314352 -0.179086 0.283 Uiso 1 1 calc R U . . .
C3A C 0.2951(9) 1.2975(6) -0.2106(4) 0.179(5) Uani 1 1 d D U . . .
H3A H 0.322130 1.305702 -0.191955 0.214 Uiso 1 1 calc R U . . .
C4A C 0.3525(9) 1.3172(4) -0.2471(3) 0.148(4) Uani 1 1 d D U . . .
H4AA H 0.399075 1.332046 -0.242352 0.222 Uiso 1 1 calc R U . . .
H4AB H 0.326087 1.342730 -0.265817 0.222 Uiso 1 1 calc R U . . .
H4AC H 0.367402 1.288821 -0.255457 0.222 Uiso 1 1 calc R U . . .
C5A C 0.2940(7) 1.2040(3) -0.1660(2) 0.106(3) Uani 1 1 d . . . . .
C6A C 0.2938(8) 1.2146(4) -0.1345(3) 0.122(4) Uani 1 1 d . . . . .
H6A H 0.294289 1.248746 -0.135502 0.147 Uiso 1 1 calc R U . . .
C7A C 0.2930(6) 1.1760(3) -0.1009(2) 0.094(3) Uani 1 1 d . . . . .
H7A H 0.293338 1.184664 -0.079643 0.113 Uiso 1 1 calc R U . . .
C8A C 0.2918(5) 1.1241(3) -0.0978(2) 0.083(2) Uani 1 1 d . . . . .
C9A C 0.2893(5) 1.1152(3) -0.1312(2) 0.086(2) Uani 1 1 d . . . . .
H9A H 0.284876 1.081413 -0.130602 0.103 Uiso 1 1 calc R U . . .
C10A C 0.2932(6) 1.1539(3) -0.1649(2) 0.099(3) Uani 1 1 d . . . . .
H10A H 0.295181 1.146126 -0.186547 0.119 Uiso 1 1 calc R U . . .
C11A C 0.2966(5) 1.0822(3) -0.0627(2) 0.076(2) Uani 1 1 d . . . . .
C12A C 0.3432(5) 1.0863(3) -0.0372(2) 0.081(2) Uani 1 1 d . . . . .
H12A H 0.366227 1.118112 -0.041201 0.097 Uiso 1 1 calc R U . . .
C13A C 0.3591(5) 1.0456(3) -0.0051(2) 0.079(2) Uani 1 1 d . . . . .
H13A H 0.391900 1.051988 0.010845 0.095 Uiso 1 1 calc R U . . .
C14A C 0.3280(5) 0.9966(3) 0.00365(18) 0.075(2) Uani 1 1 d . . . . .
C15A C 0.2709(5) 0.9906(3) -0.0208(2) 0.081(2) Uani 1 1 d . . . . .
C16A C 0.2571(5) 1.0340(3) -0.0536(2) 0.081(2) Uani 1 1 d . . . . .
C17A C 0.3502(5) 0.9542(3) 0.03626(18) 0.0726(19) Uani 1 1 d . . . . .
C18A C 0.4292(5) 0.9556(3) 0.04645(18) 0.0690(19) Uani 1 1 d . . . . .
H18A H 0.463981 0.981831 0.032340 0.083 Uiso 1 1 calc R U . . .
C19A C 0.4534(5) 0.9178(2) 0.07731(18) 0.0678(18) Uani 1 1 d . . . . .
H19A H 0.504443 0.918802 0.083923 0.081 Uiso 1 1 calc R U . . .
C20A C 0.4027(5) 0.8790(2) 0.09823(17) 0.0652(18) Uani 1 1 d . . . . .
C21A C 0.4141(5) 0.8348(3) 0.13182(18) 0.071(2) Uani 1 1 d . . . . .
C22A C 0.4791(5) 0.8201(3) 0.15163(18) 0.0711(19) Uani 1 1 d . . . . .
H22A H 0.525813 0.839225 0.144281 0.085 Uiso 1 1 calc R U . . .
C23A C 0.4737(5) 0.7761(3) 0.18286(19) 0.0737(19) Uani 1 1 d . . . . .
H23A H 0.516565 0.765928 0.196928 0.088 Uiso 1 1 calc R U . . .
C24A C 0.4027(5) 0.7471(3) 0.1931(2) 0.075(2) Uani 1 1 d . . . . .
C25A C 0.3373(5) 0.7623(3) 0.1734(2) 0.079(2) Uani 1 1 d . . . . .
H25A H 0.290607 0.743206 0.180483 0.094 Uiso 1 1 calc R U . . .
C26A C 0.3431(5) 0.8067(3) 0.14264(19) 0.0703(18) Uani 1 1 d . . . . .
C27A C 0.2809(6) 0.8315(3) 0.1166(2) 0.091(3) Uani 1 1 d . . . . .
C28A C 0.3275(5) 0.8763(3) 0.0884(2) 0.074(2) Uani 1 1 d . . . . .
C29A C 0.3011(5) 0.9136(3) 0.05728(19) 0.079(2) Uani 1 1 d . . . . .
H29A H 0.250417 0.911168 0.050672 0.095 Uiso 1 1 calc R U . . .
C30A C 0.2120(6) 0.8504(4) 0.1372(3) 0.132(5) Uani 1 1 d . . . . .
H30A H 0.186266 0.820763 0.155839 0.158 Uiso 1 1 calc R U . . .
H30B H 0.173673 0.866998 0.119931 0.158 Uiso 1 1 calc R U . . .
C31A C 0.2381(8) 0.8912(5) 0.1575(4) 0.149(5) Uani 1 1 d D U . . .
H31A H 0.288570 0.879713 0.167182 0.178 Uiso 1 1 calc R U . . .
H31B H 0.247534 0.924361 0.138282 0.178 Uiso 1 1 calc R U . . .
C32A C 0.1836(15) 0.9006(9) 0.1886(6) 0.289(13) Uani 1 1 d D U . . .
H32A H 0.131775 0.912156 0.180607 0.347 Uiso 1 1 calc R U . . .
H32B H 0.206201 0.925956 0.197221 0.347 Uiso 1 1 calc R U . . .
C33A C 0.1785(11) 0.8473(10) 0.2189(7) 0.306(14) Uani 1 1 d D U . . .
H33A H 0.170284 0.820473 0.208577 0.368 Uiso 1 1 calc R U . . .
H33B H 0.135843 0.846084 0.237734 0.368 Uiso 1 1 calc R U . . .
C34A C 0.2596(8) 0.8415(5) 0.2347(4) 0.142(4) Uani 1 1 d D U . . .
H34A H 0.276110 0.872423 0.238780 0.170 Uiso 1 1 calc R U . . .
H34B H 0.300792 0.830339 0.219921 0.170 Uiso 1 1 calc R U . . .
C35A C 0.2312(14) 0.7983(8) 0.2709(5) 0.245(10) Uani 1 1 d D U . . .
H35A H 0.178999 0.787349 0.269127 0.367 Uiso 1 1 calc R U . . .
H35B H 0.230256 0.811085 0.291177 0.367 Uiso 1 1 calc R U . . .
H35C H 0.266860 0.769712 0.274798 0.367 Uiso 1 1 calc R U . . .
C36A C 0.2525(7) 0.7936(4) 0.0990(3) 0.110(3) Uani 1 1 d . . . . .
H36A H 0.223011 0.766229 0.118120 0.132 Uiso 1 1 calc R U . . .
H36B H 0.216082 0.811511 0.081110 0.132 Uiso 1 1 calc R U . . .
C37A C 0.3184(8) 0.7687(4) 0.0795(3) 0.120(4) Uani 1 1 d . . . . .
H37A H 0.342562 0.795564 0.058136 0.144 Uiso 1 1 calc R U . . .
H37B H 0.359069 0.755419 0.096272 0.144 Uiso 1 1 calc R U . . .
C38A C 0.2929(8) 0.7264(5) 0.0672(5) 0.176(7) Uani 1 1 d D . . . .
H38A H 0.256241 0.739921 0.048505 0.211 Uiso 1 1 calc R U . . .
H38B H 0.265184 0.700290 0.087971 0.211 Uiso 1 1 calc R U . . .
C39A C 0.3631(11) 0.7016(8) 0.0515(6) 0.222(8) Uani 1 1 d D U . . .
C97 C 0.4005(5) 0.6999(2) 0.22693(18) 0.0697(19) Uani 1 1 d . . . . .
C96 C 0.4285(5) 0.7002(3) 0.25863(18) 0.0691(18) Uani 1 1 d . . . . .
H96 H 0.445934 0.731303 0.259694 0.083 Uiso 1 1 calc R U . . .
C42A C 0.4325(5) 0.6557(3) 0.29010(19) 0.076(2) Uani 1 1 d . . . . .
H42A H 0.449920 0.659375 0.311175 0.091 Uiso 1 1 calc R U . . .
C43A C 0.4124(5) 0.6081(3) 0.29126(18) 0.0712(19) Uani 1 1 d . . . . .
C44A C 0.3806(5) 0.6053(3) 0.25883(19) 0.077(2) Uani 1 1 d . . . . .
C45A C 0.3730(5) 0.6510(3) 0.22696(19) 0.074(2) Uani 1 1 d . . . . .
C46A C 0.4253(5) 0.5627(2) 0.32410(18) 0.072(2) Uani 1 1 d . . . . .
C47A C 0.4899(5) 0.5601(3) 0.3430(2) 0.0722(19) Uani 1 1 d . . . . .
H47A H 0.526065 0.587209 0.334359 0.087 Uiso 1 1 calc R U . . .
C48A C 0.5046(6) 0.5196(3) 0.3741(2) 0.083(2) Uani 1 1 d . . . . .
H48A H 0.550613 0.518845 0.385611 0.100 Uiso 1 1 calc R U . . .
C49A C 0.4499(5) 0.4801(2) 0.38793(19) 0.0695(19) Uani 1 1 d . . . . .
C50A C 0.3805(5) 0.4805(2) 0.36941(18) 0.072(2) Uani 1 1 d . . . . .
C51A C 0.3705(5) 0.5205(3) 0.33719(18) 0.0705(19) Uani 1 1 d . . . . .
H51A H 0.327870 0.520061 0.323868 0.085 Uiso 1 1 calc R U . . .
C52A C 0.4441(5) 0.4338(2) 0.41993(19) 0.071(2) Uani 1 1 d . . . . .
C53A C 0.4985(5) 0.4154(3) 0.4477(2) 0.079(2) Uani 1 1 d . . . . .
H53A H 0.545740 0.432525 0.446421 0.095 Uiso 1 1 calc R U . . .
C54A C 0.4769(6) 0.3706(3) 0.4766(2) 0.081(2) Uani 1 1 d . . . . .
H54A H 0.511413 0.358028 0.494815 0.097 Uiso 1 1 calc R U . . .
C55A C 0.4096(7) 0.3441(3) 0.4801(2) 0.093(3) Uani 1 1 d . . . . .
C56A C 0.3548(6) 0.3627(3) 0.4513(2) 0.094(3) Uani 1 1 d . . . . .
H56A H 0.307760 0.345317 0.452710 0.113 Uiso 1 1 calc R U . . .
C57A C 0.3753(5) 0.4070(2) 0.42218(18) 0.076(2) Uani 1 1 d . . . . .
C58A C 0.3293(6) 0.4342(3) 0.3896(2) 0.084(2) Uani 1 1 d . . . . .
C59A C 0.2472(6) 0.4504(3) 0.4006(2) 0.090(3) Uani 1 1 d . . . . .
H59A H 0.216407 0.419488 0.413852 0.108 Uiso 1 1 calc R U . . .
H59B H 0.222049 0.468104 0.378284 0.108 Uiso 1 1 calc R U . . .
C60A C 0.2421(7) 0.4857(4) 0.4249(3) 0.100(3) Uani 1 1 d . . . . .
H60A H 0.260745 0.467115 0.448734 0.120 Uiso 1 1 calc R U . . .
H60B H 0.275911 0.515657 0.413115 0.120 Uiso 1 1 calc R U . . .
C61A C 0.1586(9) 0.5026(5) 0.4301(4) 0.151(5) Uani 1 1 d D . . . .
H61A H 0.124716 0.472462 0.440474 0.181 Uiso 1 1 calc R U . . .
H61B H 0.141229 0.522485 0.406212 0.181 Uiso 1 1 calc R U . . .
C62A C 0.1497(11) 0.5353(6) 0.4555(5) 0.173(6) Uani 1 1 d D U . . .
H62A H 0.130513 0.567845 0.439637 0.207 Uiso 1 1 calc R U . . .
H62B H 0.204173 0.541909 0.458316 0.207 Uiso 1 1 calc R U . . .
C63A C 0.107(3) 0.5304(19) 0.4935(9) 0.55(4) Uani 1 1 d D U . . .
H63A H 0.140968 0.512945 0.512709 0.655 Uiso 1 1 calc R U . . .
H63B H 0.059124 0.510031 0.497620 0.655 Uiso 1 1 calc R U . . .
C64A C 0.085(4) 0.5842(18) 0.4957(17) 0.70(6) Uani 1 1 d D U . . .
H64A H 0.115953 0.591156 0.513176 1.050 Uiso 1 1 calc R U . . .
H64B H 0.030105 0.585066 0.503311 1.050 Uiso 1 1 calc R U . . .
H64C H 0.097067 0.609751 0.471829 1.050 Uiso 1 1 calc R U . . .
C65A C 0.3146(8) 0.4022(3) 0.3656(2) 0.107(3) Uani 1 1 d . . . . .
H65A H 0.282742 0.372586 0.380518 0.128 Uiso 1 1 calc R U . . .
H65B H 0.283277 0.422604 0.346101 0.128 Uiso 1 1 calc R U . . .
C66A C 0.3852(9) 0.3831(4) 0.3480(3) 0.133(5) Uani 1 1 d . . . . .
H66A H 0.416572 0.412357 0.332100 0.159 Uiso 1 1 calc R U . . .
H66B H 0.417619 0.362950 0.367143 0.159 Uiso 1 1 calc R U . . .
C67A C 0.3643(11) 0.3508(6) 0.3259(4) 0.166(6) Uani 1 1 d . . . . .
H67A H 0.336205 0.320764 0.342835 0.199 Uiso 1 1 calc R U . . .
H67B H 0.326910 0.370329 0.309083 0.199 Uiso 1 1 calc R U . . .
C68A C 0.4221(10) 0.3334(6) 0.3054(5) 0.164(6) Uani 1 1 d . . . . .
H68A H 0.459433 0.312809 0.321774 0.197 Uiso 1 1 calc R U . . .
H68B H 0.450707 0.362879 0.287981 0.197 Uiso 1 1 calc R U . . .
C69A C 0.3899(11) 0.2998(7) 0.2830(5) 0.184(6) Uani 1 1 d . U . . .
H69A H 0.356303 0.272042 0.299331 0.221 Uiso 1 1 calc R U . . .
H69B H 0.359440 0.321092 0.263487 0.221 Uiso 1 1 calc R U . . .
C70A C 0.4636(15) 0.2781(9) 0.2667(7) 0.269(11) Uani 1 1 d . U . . .
H70A H 0.455019 0.278296 0.242428 0.403 Uiso 1 1 calc R U . . .
H70B H 0.472614 0.243444 0.282219 0.403 Uiso 1 1 calc R U . . .
H70C H 0.508864 0.299022 0.265227 0.403 Uiso 1 1 calc R U . . .
C77A C 0.3279(8) 0.1699(5) 0.6181(4) 0.139(4) Uani 1 1 d D U . . .
C78A C 0.3896(9) 0.1575(5) 0.6410(3) 0.150(4) Uani 1 1 d D U . . .
H78A H 0.434454 0.178335 0.634425 0.180 Uiso 1 1 calc R U . . .
C79A C 0.3866(11) 0.1150(7) 0.6736(4) 0.212(8) Uani 1 1 d D U . . .
H79A H 0.430388 0.101896 0.686451 0.254 Uiso 1 1 calc R U . . .
C80A C 0.3106(9) 0.0946(7) 0.6844(5) 0.176(6) Uani 1 1 d D U . . .
C81A C 0.2469(9) 0.1040(6) 0.6632(4) 0.156(5) Uani 1 1 d D U . . .
H81A H 0.199813 0.085657 0.671749 0.187 Uiso 1 1 calc R U . . .
C82A C 0.2560(9) 0.1428(6) 0.6278(4) 0.192(6) Uani 1 1 d D U . . .
H82A H 0.216247 0.149797 0.611812 0.231 Uiso 1 1 calc R U . . .
Se1A Se 0.16952(19) 0.9645(3) -0.05149(14) 0.0939(15) Uani 0.68(2) 1 d . . P F 1
Se2A Se 0.3134(7) 0.5790(6) 0.2103(4) 0.082(2) Uani 0.43(5) 1 d . . P G 1
Se3A Se 0.2631(2) 0.18958(7) 0.49741(6) 0.1586(17) Uani 0.635(4) 1 d . U P H 1
N1A N 0.2021(8) 1.0290(5) -0.0727(3) 0.073(3) Uani 0.68(2) 1 d . U P F 1
N2A N 0.2285(9) 0.9502(5) -0.0150(4) 0.070(4) Uani 0.68(2) 1 d . U P F 1
N3A N 0.329(2) 0.6424(8) 0.1991(6) 0.051(6) Uani 0.43(5) 1 d . U P G 1
N4A N 0.374(2) 0.5608(11) 0.2529(8) 0.066(7) Uani 0.43(5) 1 d . U P G 1
N5A N 0.3091(9) 0.2503(5) 0.4836(3) 0.104(4) Uani 0.635(4) 1 d . U P H 1
N6A N 0.2800(8) 0.1740(4) 0.5447(3) 0.094(3) Uani 0.635(4) 1 d . U P H 1
C71A C 0.3739(11) 0.2994(8) 0.5153(5) 0.070(6) Uani 0.635(4) 1 d . U P H 1
C72A C 0.3955(10) 0.2972(7) 0.5490(5) 0.064(5) Uani 0.635(4) 1 d . U P H 1
H72A H 0.424377 0.324498 0.550627 0.077 Uiso 0.635(4) 1 calc R U P H 1
C73A C 0.3767(11) 0.2572(6) 0.5800(4) 0.075(4) Uani 0.635(4) 1 d . U P H 1
H73A H 0.389904 0.260088 0.602012 0.089 Uiso 0.635(4) 1 calc R U P H 1
C74A C 0.3407(8) 0.2136(4) 0.5820(3) 0.075(3) Uani 0.635(4) 1 d . U P H 1
C75A C 0.3184(9) 0.2126(4) 0.5466(3) 0.077(3) Uani 0.635(4) 1 d . U P H 1
C76A C 0.3359(10) 0.2553(5) 0.5140(4) 0.082(3) Uani 0.635(4) 1 d . U P H 1
Se1E Se 0.1865(12) 0.9480(6) -0.0607(4) 0.121(4) Uani 0.32(2) 1 d . . P F 2
Se2E Se 0.338(2) 0.5771(5) 0.2096(3) 0.115(4) Uani 0.57(5) 1 d . . P G 2
Se3E Se 0.3660(5) 0.17639(11) 0.47934(11) 0.168(3) Uani 0.365(4) 1 d . U P H 2
N1E N 0.2106(17) 1.0123(10) -0.0812(7) 0.069(7) Uani 0.32(2) 1 d . U P F 2
N2E N 0.250(2) 0.9363(12) -0.0202(9) 0.080(10) Uani 0.32(2) 1 d . U P F 2
N3E N 0.3594(18) 0.6463(8) 0.1971(6) 0.074(5) Uani 0.57(5) 1 d . U P G 2
N4E N 0.3433(17) 0.5621(8) 0.2562(6) 0.063(5) Uani 0.57(5) 1 d . U P G 2
N5E N 0.3846(14) 0.2431(7) 0.4711(6) 0.091(5) Uani 0.365(4) 1 d . U P H 2
N6E N 0.3489(18) 0.1617(10) 0.5292(8) 0.120(8) Uani 0.365(4) 1 d . U P H 2
C0 C 0.4093(18) 0.2963(10) 0.5085(7) 0.055(7) Uani 0.365(4) 1 d . . P H 2
C07M C 0.401(3) 0.1975(15) 0.5713(11) 0.139(11) Uani 0.365(4) 1 d . U P H 2
C93 C 0.3961(16) 0.2473(8) 0.5033(7) 0.079(6) Uani 0.365(4) 1 d . U P H 2
C94 C 0.4248(15) 0.2933(10) 0.5431(7) 0.046(6) Uani 0.365(4) 1 d . U P H 2
H94 H 0.445219 0.322510 0.546048 0.056 Uiso 0.365(4) 1 calc R U P H 2
C95 C 0.4127(16) 0.2508(10) 0.5735(8) 0.073(7) Uani 0.365(4) 1 d . U P H 2
H95 H 0.411309 0.254405 0.596666 0.087 Uiso 0.365(4) 1 calc R U P H 2
C119 C 0.383(2) 0.1983(12) 0.5351(8) 0.107(8) Uani 0.365(4) 1 d . U P H 2
O1B O 0.6487(6) -0.4505(3) 1.22677(17) 0.150(4) Uani 1 1 d . . . . .
O2B O 0.7692(8) 0.7282(4) 0.3120(3) 0.186(4) Uani 1 1 d . . . . .
C1B C 0.6906(11) -0.4667(6) 1.2995(4) 0.153(6) Uani 1 1 d . . . . .
H1BA H 0.734209 -0.457469 1.280730 0.229 Uiso 1 1 calc R U . . .
H1BB H 0.709948 -0.485540 1.322802 0.229 Uiso 1 1 calc R U . . .
H1BC H 0.664504 -0.436079 1.301044 0.229 Uiso 1 1 calc R U . . .
C2B C 0.6373(11) -0.4972(6) 1.2906(3) 0.174(8) Uani 1 1 d . . . . .
H2BA H 0.599753 -0.512203 1.311968 0.209 Uiso 1 1 calc R U . . .
H2BB H 0.666085 -0.525298 1.285482 0.209 Uiso 1 1 calc R U . . .
C3B C 0.5923(9) -0.4694(5) 1.2584(3) 0.144(5) Uani 1 1 d . . . . .
H3B H 0.563626 -0.440453 1.262936 0.173 Uiso 1 1 calc R U . . .
C4B C 0.5309(12) -0.5071(5) 1.2503(4) 0.181(8) Uani 1 1 d . . . . .
H4BA H 0.503118 -0.488079 1.229411 0.272 Uiso 1 1 calc R U . . .
H4BB H 0.493657 -0.520882 1.271470 0.272 Uiso 1 1 calc R U . . .
H4BC H 0.559448 -0.534796 1.245044 0.272 Uiso 1 1 calc R U . . .
C5B C 0.6289(8) -0.4126(4) 1.1954(2) 0.121(4) Uani 1 1 d . . . . .
C6B C 0.6886(8) -0.3981(4) 1.1665(2) 0.130(4) Uani 1 1 d . . . . .
H6B H 0.737213 -0.414606 1.169620 0.156 Uiso 1 1 calc R U . . .
C7B C 0.6782(8) -0.3607(3) 1.1339(2) 0.128(5) Uani 1 1 d . . . . .
H7B H 0.718998 -0.352271 1.115001 0.153 Uiso 1 1 calc R U . . .
C8B C 0.6055(8) -0.3349(3) 1.1289(2) 0.113(4) Uani 1 1 d . . . . .
C9B C 0.5459(7) -0.3491(3) 1.1583(2) 0.112(4) Uani 1 1 d . . . . .
H9B H 0.497410 -0.332245 1.155553 0.134 Uiso 1 1 calc R U . . .
C10B C 0.5577(8) -0.3882(3) 1.1918(2) 0.114(4) Uani 1 1 d . . . . .
H10B H 0.517789 -0.397259 1.211075 0.137 Uiso 1 1 calc R U . . .
C11B C 0.5900(7) -0.2927(3) 1.0947(2) 0.107(3) Uani 1 1 d . . . . .
C12B C 0.6155(9) -0.2952(3) 1.0582(2) 0.138(5) Uani 1 1 d . . . . .
C13B C 0.5985(9) -0.2539(3) 1.0251(2) 0.133(5) Uani 1 1 d . . . . .
C14B C 0.5571(6) -0.2079(3) 1.0279(2) 0.087(3) Uani 1 1 d . . . . .
C15B C 0.5334(5) -0.2089(3) 1.06183(19) 0.081(2) Uani 1 1 d . . . . .
H15B H 0.504924 -0.180993 1.064645 0.097 Uiso 1 1 calc R U . . .
C16B C 0.5492(5) -0.2507(3) 1.09455(18) 0.082(2) Uani 1 1 d . . . . .
H16B H 0.529658 -0.248107 1.117181 0.098 Uiso 1 1 calc R U . . .
C17B C 0.5410(6) -0.1636(3) 0.99451(19) 0.080(2) Uani 1 1 d . . . . .
C18B C 0.5922(6) -0.1481(3) 0.9629(2) 0.092(3) Uani 1 1 d . . . . .
H18B H 0.637727 -0.167113 0.961391 0.111 Uiso 1 1 calc R U . . .
C19B C 0.5775(6) -0.1048(3) 0.93344(19) 0.091(3) Uani 1 1 d . . . . .
C20B C 0.5056(6) -0.0783(3) 0.93445(18) 0.079(2) Uani 1 1 d . . . . .
C21B C 0.4537(6) -0.0924(3) 0.9666(2) 0.084(2) Uani 1 1 d . . . . .
H21B H 0.407805 -0.073772 0.968342 0.101 Uiso 1 1 calc R U . . .
C22B C 0.4736(6) -0.1359(3) 0.99628(19) 0.080(2) Uani 1 1 d . . . . .
H22B H 0.439580 -0.146083 1.017802 0.096 Uiso 1 1 calc R U . . .
C23B C 0.5021(5) -0.0374(3) 0.89973(18) 0.076(2) Uani 1 1 d . . . . .
C24B C 0.4420(6) -0.0021(3) 0.8880(2) 0.084(2) Uani 1 1 d . . . . .
H24B H 0.396112 -0.002312 0.903217 0.101 Uiso 1 1 calc R U . . .
C25B C 0.4530(6) 0.0335(3) 0.8525(2) 0.086(2) Uani 1 1 d . . . . .
H25B H 0.413273 0.057263 0.843976 0.103 Uiso 1 1 calc R U . . .
C26B C 0.5209(6) 0.0347(3) 0.82938(19) 0.080(2) Uani 1 1 d . . . . .
C27B C 0.5812(6) -0.0008(3) 0.8418(2) 0.092(3) Uani 1 1 d . . . . .
H27B H 0.627796 -0.000028 0.826881 0.111 Uiso 1 1 calc R U . . .
C28B C 0.5701(6) -0.0380(3) 0.8775(2) 0.090(3) Uani 1 1 d . . . . .
C29B C 0.6260(8) -0.0824(4) 0.8962(2) 0.147(5) Uani 1 1 d D . . . .
C30B C 0.7180(9) -0.0743(8) 0.8877(6) 0.237(8) Uani 1 1 d D U . . .
C31B C 0.7214(8) -0.0444(6) 0.9130(4) 0.166(5) Uani 1 1 d D U . . .
H31G H 0.700313 -0.063316 0.938001 0.200 Uiso 1 1 calc R U . . .
H31H H 0.695939 -0.011151 0.904207 0.200 Uiso 1 1 calc R U . . .
C32B C 0.8141(9) -0.0403(8) 0.9087(6) 0.215(6) Uani 1 1 d D U . . .
H32G H 0.835737 -0.074694 0.914013 0.258 Uiso 1 1 calc R U . . .
H32H H 0.831090 -0.020949 0.883218 0.258 Uiso 1 1 calc R U . . .
C33B C 0.8496(13) -0.0147(9) 0.9335(6) 0.232(7) Uani 1 1 d D U . . .
H33G H 0.815128 -0.029238 0.955989 0.279 Uiso 1 1 calc R U . . .
H33H H 0.830243 0.020072 0.922882 0.279 Uiso 1 1 calc R U . . .
C34B C 0.9241(14) -0.0034(12) 0.9500(8) 0.298(12) Uani 1 1 d D U . . .
C35B C 0.6303(8) -0.1223(5) 0.8757(4) 0.150(4) Uani 1 1 d D U . . .
C36B C 0.5538(9) -0.1440(6) 0.8709(5) 0.181(5) Uani 1 1 d D U . . .
H36G H 0.518556 -0.118121 0.856843 0.217 Uiso 1 1 calc R U . . .
H36H H 0.526316 -0.165367 0.893976 0.217 Uiso 1 1 calc R U . . .
C37B C 0.5973(18) -0.1756(10) 0.8483(7) 0.284(11) Uani 1 1 d D U . . .
C38B C 0.5280(5) 0.0775(3) 0.79304(18) 0.077(2) Uani 1 1 d . . . . .
C39B C 0.5786(6) 0.0734(3) 0.7606(2) 0.094(3) Uani 1 1 d . . . . .
C40B C 0.5821(6) 0.1163(3) 0.7253(2) 0.089(2) Uani 1 1 d . . . . .
C41B C 0.5335(5) 0.1634(2) 0.72283(19) 0.074(2) Uani 1 1 d . . . . .
C42B C 0.4909(6) 0.1619(3) 0.7535(2) 0.094(3) Uani 1 1 d . . . . .
H42B H 0.460892 0.190875 0.752893 0.113 Uiso 1 1 calc R U . . .
C43B C 0.4864(6) 0.1203(3) 0.7876(2) 0.089(2) Uani 1 1 d . . . . .
H43B H 0.452461 0.123381 0.807129 0.107 Uiso 1 1 calc R U . . .
C44B C 0.5339(5) 0.2083(3) 0.68879(19) 0.075(2) Uani 1 1 d . . . . .
C45B C 0.6005(5) 0.2219(3) 0.66371(18) 0.077(2) Uani 1 1 d . . . . .
H45B H 0.644660 0.200587 0.666828 0.093 Uiso 1 1 calc R U . . .
C46B C 0.6009(5) 0.2677(3) 0.63374(18) 0.073(2) Uani 1 1 d . . . . .
C47B C 0.5334(5) 0.2998(2) 0.62836(17) 0.0666(18) Uani 1 1 d . . . . .
C48B C 0.4679(6) 0.2860(3) 0.6529(2) 0.081(2) Uani 1 1 d . . . . .
H48B H 0.423701 0.307271 0.649921 0.097 Uiso 1 1 calc R U . . .
C49B C 0.4674(5) 0.2404(3) 0.68216(19) 0.079(2) Uani 1 1 d . . . . .
H49B H 0.421451 0.230525 0.697989 0.095 Uiso 1 1 calc R U . . .
C50B C 0.5523(5) 0.3449(2) 0.59509(17) 0.0637(18) Uani 1 1 d . . . . .
C51B C 0.5074(5) 0.3875(3) 0.57951(18) 0.0676(18) Uani 1 1 d . . . . .
H51B H 0.456515 0.390688 0.589750 0.081 Uiso 1 1 calc R U . . .
C52B C 0.5394(5) 0.4253(2) 0.54839(19) 0.070(2) Uani 1 1 d . . . . .
H52B H 0.509227 0.454150 0.537575 0.085 Uiso 1 1 calc R U . . .
C53B C 0.6172(5) 0.4216(2) 0.53233(17) 0.0678(19) Uani 1 1 d . . . . .
C54B C 0.6601(5) 0.3766(2) 0.54855(17) 0.0672(18) Uani 1 1 d . . . . .
H54B H 0.710594 0.372323 0.538341 0.081 Uiso 1 1 calc R U . . .
C55B C 0.6273(5) 0.3387(2) 0.57957(17) 0.0654(19) Uani 1 1 d . . . . .
C56B C 0.6667(5) 0.2892(3) 0.60310(17) 0.0693(19) Uani 1 1 d . . . . .
C57B C 0.7434(5) 0.3002(3) 0.6167(2) 0.078(2) Uani 1 1 d . . . . .
H57A H 0.765983 0.267770 0.630974 0.094 Uiso 1 1 calc R U . . .
H57B H 0.780747 0.316215 0.595506 0.094 Uiso 1 1 calc R U . . .
C58B C 0.7340(5) 0.3348(3) 0.6403(2) 0.081(2) Uani 1 1 d . . . . .
H58C H 0.700006 0.317558 0.662423 0.098 Uiso 1 1 calc R U . . .
H58D H 0.707534 0.366142 0.626732 0.098 Uiso 1 1 calc R U . . .
C59B C 0.8121(6) 0.3496(4) 0.6516(3) 0.101(3) Uani 1 1 d . . . . .
H59E H 0.838382 0.318531 0.665720 0.122 Uiso 1 1 calc R U . . .
H59F H 0.846747 0.366658 0.629578 0.122 Uiso 1 1 calc R U . . .
C60B C 0.7984(7) 0.3849(4) 0.6745(3) 0.118(3) Uani 1 1 d . . . . .
H60G H 0.766125 0.367004 0.697058 0.142 Uiso 1 1 calc R U . . .
H60H H 0.769355 0.414941 0.660830 0.142 Uiso 1 1 calc R U . . .
C61B C 0.8755(8) 0.4023(5) 0.6841(4) 0.143(5) Uani 1 1 d . . . . .
H61G H 0.906936 0.421760 0.661634 0.172 Uiso 1 1 calc R U . . .
H61H H 0.905763 0.372416 0.696980 0.172 Uiso 1 1 calc R U . . .
C62B C 0.8572(11) 0.4378(7) 0.7100(5) 0.194(7) Uani 1 1 d . . . . .
H62G H 0.820083 0.464202 0.699035 0.290 Uiso 1 1 calc R U . . .
H62H H 0.905425 0.453495 0.712169 0.290 Uiso 1 1 calc R U . . .
H62I H 0.835115 0.416856 0.733981 0.290 Uiso 1 1 calc R U . . .
C63B C 0.6808(6) 0.2504(3) 0.5819(2) 0.093(3) Uani 1 1 d . . . . .
H63H H 0.724930 0.262873 0.563350 0.111 Uiso 1 1 calc R U . . .
H63I H 0.696751 0.217857 0.599172 0.111 Uiso 1 1 calc R U . . .
C64B C 0.6129(8) 0.2399(3) 0.5633(2) 0.110(3) Uani 1 1 d . . . . .
H64F H 0.601025 0.271333 0.543745 0.132 Uiso 1 1 calc R U . . .
H64G H 0.566736 0.231130 0.581042 0.132 Uiso 1 1 calc R U . . .
C65B C 0.6269(13) 0.1968(5) 0.5467(4) 0.217(10) Uani 1 1 d . . . . .
H65E H 0.673509 0.205137 0.529159 0.261 Uiso 1 1 calc R U . . .
H65F H 0.637330 0.165062 0.566213 0.261 Uiso 1 1 calc R U . . .
C66B C 0.5584(15) 0.1887(6) 0.5277(5) 0.237(11) Uani 1 1 d D . . . .
H66G H 0.555209 0.220749 0.507424 0.284 Uiso 1 1 calc R U . . .
H66H H 0.512899 0.188662 0.544989 0.284 Uiso 1 1 calc R U . . .
C67B C 0.6481(4) 0.4654(2) 0.50066(17) 0.0630(17) Uani 1 1 d . . . . .
C68B C 0.6897(5) 0.4607(3) 0.46792(18) 0.0704(19) Uani 1 1 d . . . . .
C98 C 0.7124(5) 0.5074(3) 0.4366(2) 0.080(2) Uani 1 1 d . . . . .
C99 C 0.6971(5) 0.5574(3) 0.4392(2) 0.076(2) Uani 1 1 d . . . . .
C71B C 0.6585(5) 0.5591(3) 0.4712(2) 0.082(2) Uani 1 1 d . . . . .
H71D H 0.646641 0.591096 0.473458 0.098 Uiso 1 1 calc R U . . .
C72B C 0.6353(5) 0.5141(2) 0.50165(19) 0.0719(19) Uani 1 1 d . . . . .
H72B H 0.610398 0.518081 0.523029 0.086 Uiso 1 1 calc R U . . .
C73B C 0.7167(6) 0.6038(3) 0.4074(3) 0.102(3) Uani 1 1 d . . . . .
C74B C 0.7091(6) 0.6049(4) 0.3704(3) 0.107(3) Uani 1 1 d . . . . .
H74B H 0.690941 0.575275 0.367281 0.129 Uiso 1 1 calc R U . . .
C75B C 0.7264(7) 0.6461(4) 0.3400(3) 0.117(3) Uani 1 1 d . . . . .
H75B H 0.719378 0.644954 0.316744 0.141 Uiso 1 1 calc R U . . .
C76B C 0.7539(8) 0.6885(5) 0.3441(3) 0.124(4) Uani 1 1 d . . . . .
C77B C 0.7734(14) 0.6928(5) 0.3810(6) 0.233(11) Uani 1 1 d . . . . .
H77B H 0.798967 0.720686 0.383451 0.280 Uiso 1 1 calc R U . . .
C78B C 0.7462(9) 0.6469(4) 0.4117(4) 0.142(5) Uani 1 1 d . . . . .
H78B H 0.749065 0.647122 0.435557 0.170 Uiso 1 1 calc R U . . .
C79B C 0.8160(17) 0.7736(11) 0.3077(7) 0.308(15) Uani 1 1 d D U . . .
H79B H 0.800739 0.785635 0.328587 0.369 Uiso 1 1 calc R U . . .
C80B C 0.9050(16) 0.7595(11) 0.3077(8) 0.325(15) Uani 1 1 d D U . . .
H80A H 0.917893 0.741073 0.290792 0.488 Uiso 1 1 calc R U . . .
H80B H 0.916088 0.738277 0.332053 0.488 Uiso 1 1 calc R U . . .
H80D H 0.936287 0.790409 0.300215 0.488 Uiso 1 1 calc R U . . .
C81B C 0.7895(14) 0.8142(6) 0.2718(5) 0.205(7) Uani 1 1 d D U . . .
H81B H 0.795930 0.800207 0.252071 0.308 Uiso 1 1 calc R U . . .
H81D H 0.821471 0.844665 0.265489 0.308 Uiso 1 1 calc R U . . .
H81E H 0.734924 0.822689 0.275756 0.308 Uiso 1 1 calc R U . . .
Se1B Se 0.6454(5) -0.32754(19) 1.00319(18) 0.132(2) Uani 0.45(2) 1 d . . P I 1
Se2B Se 0.6595(14) 0.0484(4) 0.7133(3) 0.154(4) Uani 0.52(5) 1 d . . P J 1
Se3B Se 0.7533(6) 0.4251(5) 0.41769(18) 0.0770(18) Uani 0.48(4) 1 d . . P K 1
N1B N 0.6306(13) -0.3407(6) 1.0522(4) 0.076(5) Uani 0.45(2) 1 d . U P I 1
N2B N 0.6039(10) -0.2645(4) 0.9926(3) 0.053(4) Uani 0.45(2) 1 d . U P I 1
N3B N 0.6019(19) 0.0308(8) 0.7591(6) 0.083(6) Uani 0.52(5) 1 d . U P J 1
N4B N 0.6052(18) 0.1087(7) 0.6974(5) 0.069(5) Uani 0.52(5) 1 d . U P J 1
N5B N 0.6956(14) 0.4143(9) 0.4636(6) 0.055(5) Uani 0.48(4) 1 d . U P K 1
N6B N 0.7385(13) 0.4979(8) 0.4072(6) 0.058(5) Uani 0.48(4) 1 d . U P K 1
Se1F Se 0.6911(14) -0.3152(4) 1.00490(10) 0.205(6) Uani 0.55(2) 1 d . . P I 2
Se2F Se 0.6755(15) 0.0474(5) 0.7154(4) 0.165(4) Uani 0.48(5) 1 d . . P J 2
Se3F Se 0.7664(7) 0.4390(5) 0.41752(19) 0.0968(15) Uani 0.52(4) 1 d . . P K 2
N1F N 0.6777(14) -0.3307(6) 1.0535(5) 0.098(5) Uani 0.55(2) 1 d . U P I 2
N2F N 0.6504(16) -0.2529(8) 0.9940(5) 0.115(6) Uani 0.55(2) 1 d . U P I 2
N3F N 0.638(2) 0.0351(7) 0.7596(5) 0.073(6) Uani 0.48(5) 1 d . U P J 2
N4F N 0.641(2) 0.1112(8) 0.6965(6) 0.071(6) Uani 0.48(5) 1 d . U P J 2
N5F N 0.7261(16) 0.4182(9) 0.4622(6) 0.066(5) Uani 0.52(4) 1 d . U P K 2
N6F N 0.7658(17) 0.5009(10) 0.4092(7) 0.082(7) Uani 0.52(4) 1 d . U P K 2
C104 C 0.513(3) -0.228(2) 0.8749(14) 0.49(3) Uiso 1 1 d . . . . .
C69B C 0.537(2) 0.1471(10) 0.5112(9) 0.331(16) Uiso 1 1 d D . . . .
H69H H 0.533902 0.113101 0.529753 0.398 Uiso 1 1 calc R U . . .
H69I H 0.488079 0.154882 0.499674 0.398 Uiso 1 1 calc R U . . .
C70B C 0.609(3) 0.152(2) 0.4824(12) 0.56(4) Uiso 1 1 d D . . . .
H70F H 0.607401 0.124732 0.472208 0.834 Uiso 1 1 calc R U . . .
H70G H 0.657350 0.149515 0.494103 0.834 Uiso 1 1 calc R U . . .
H70H H 0.607613 0.184597 0.463045 0.834 Uiso 1 1 calc R U . . .
C65 C 0.3575(13) 0.0366(9) 0.7475(6) 0.220(8) Uani 1 1 d D U . . .
C115 C 0.2828(18) 0.0486(12) 0.7882(8) 0.291(12) Uani 1 1 d . U . . .
C113 C 0.415(2) 0.0003(13) 0.7340(11) 0.42(2) Uani 1 1 d D U . . .
H11A H 0.384481 -0.022847 0.726578 0.624 Uiso 1 1 calc R U . . .
H11B H 0.445316 -0.019035 0.753660 0.624 Uiso 1 1 calc R U . . .
H11C H 0.449382 0.020499 0.713421 0.624 Uiso 1 1 calc R U . . .

loop_
_atom_site_aniso_label
_atom_site_aniso_U_11
_atom_site_aniso_U_22
_atom_site_aniso_U_33
_atom_site_aniso_U_23
_atom_site_aniso_U_13
_atom_site_aniso_U_12
Se3C 0.1846(13) 0.0879(6) 0.0713(6) 0.0114(5) 0.0253(7) 0.0483(7)
O1C 0.219(9) 0.123(5) 0.048(3) 0.024(3) 0.015(4) 0.091(5)
O2C 0.245(11) 0.148(7) 0.101(6) 0.042(5) -0.054(6) -0.089(7)
N5C 0.122(5) 0.081(4) 0.071(4) -0.001(3) -0.005(4) 0.026(4)
N6C 0.123(6) 0.087(4) 0.081(4) -0.001(3) -0.007(4) 0.024(4)
C1C 0.176(13) 0.102(8) 0.076(6) 0.008(6) -0.015(7) 0.045(8)
C2C 0.202(16) 0.133(11) 0.090(8) 0.009(8) 0.026(9) 0.064(11)
C3C 0.213(13) 0.090(7) 0.057(5) 0.004(4) 0.004(6) 0.063(7)
C4C 0.42(3) 0.100(9) 0.113(11) -0.017(8) 0.057(15) 0.000(14)
C5C 0.204(12) 0.075(5) 0.054(5) 0.003(4) 0.001(6) 0.048(7)
C6C 0.201(12) 0.093(6) 0.050(4) 0.004(4) 0.017(6) 0.058(7)
C7C 0.188(11) 0.078(5) 0.049(4) -0.007(4) 0.017(5) 0.036(6)
C8C 0.146(8) 0.062(4) 0.046(4) -0.004(3) -0.007(5) 0.021(5)
C9C 0.147(8) 0.056(4) 0.046(4) 0.003(3) -0.006(4) 0.010(4)
C09F 0.255(10) 0.234(10) 0.231(10) -0.089(7) -0.034(8) 0.021(8)
C09Q 0.203(9) 0.192(8) 0.181(8) -0.014(7) 0.000(7) 0.031(7)
C10C 0.165(10) 0.062(4) 0.052(4) 0.001(3) 0.000(5) 0.021(5)
C11C 0.183(10) 0.055(4) 0.037(3) -0.005(3) -0.002(4) 0.019(5)
C12C 0.229(13) 0.060(4) 0.047(4) -0.007(3) 0.007(6) 0.038(6)
C13C 0.250(14) 0.060(5) 0.052(5) -0.003(4) 0.000(6) 0.044(6)
C14C 0.214(11) 0.045(4) 0.044(4) -0.002(3) -0.001(5) 0.016(5)
C15C 0.154(8) 0.047(4) 0.052(4) -0.006(3) 0.004(4) 0.006(4)
C16C 0.145(8) 0.054(4) 0.039(3) -0.008(3) -0.006(4) 0.008(4)
C17C 0.210(12) 0.049(4) 0.043(4) 0.001(3) 0.007(5) 0.022(5)
C18C 0.168(10) 0.061(4) 0.046(4) -0.001(3) -0.009(5) -0.006(5)
C19C 0.177(10) 0.075(5) 0.048(4) 0.003(4) -0.012(5) -0.014(6)
C20C 0.178(10) 0.053(4) 0.050(4) -0.002(3) -0.001(5) 0.013(5)
C21C 0.192(11) 0.058(4) 0.040(4) 0.001(3) -0.019(6) -0.011(5)
C22C 0.140(9) 0.098(6) 0.059(5) 0.012(4) -0.026(5) -0.032(6)
C23C 0.140(9) 0.088(6) 0.068(5) 0.013(4) -0.034(6) -0.026(6)
C24C 0.168(10) 0.067(5) 0.046(4) 0.003(3) -0.013(5) -0.006(5)
C25C 0.232(13) 0.084(6) 0.042(4) 0.013(4) 0.017(6) 0.037(7)
C26C 0.224(13) 0.070(5) 0.050(5) 0.014(4) 0.004(7) 0.035(6)
C27C 0.163(7) 0.136(7) 0.104(6) 0.004(5) -0.006(6) 0.032(6)
C28C 0.236(14) 0.073(5) 0.037(4) 0.010(3) 0.004(6) 0.038(7)
C29C 0.323(19) 0.078(6) 0.044(4) 0.017(4) 0.036(7) 0.074(8)
C30C 0.132(7) 0.132(6) 0.102(6) -0.028(5) -0.014(5) 0.004(5)
C31C 0.203(9) 0.195(9) 0.210(9) -0.063(7) -0.024(7) 0.006(7)
C32C 0.243(10) 0.239(10) 0.260(10) -0.081(8) -0.052(8) -0.010(8)
C33C 0.337(13) 0.335(13) 0.349(13) -0.103(9) -0.033(9) 0.005(9)
C34C 0.40(2) 0.39(2) 0.44(2) -0.141(17) -0.048(17) -0.016(17)
C35C 0.346(12) 0.344(12) 0.349(12) -0.102(8) -0.024(8) 0.004(8)
C36C 0.397(14) 0.397(14) 0.402(14) -0.134(9) -0.042(9) -0.002(8)
C37C 0.420(15) 0.415(15) 0.420(15) -0.133(9) -0.036(9) -0.008(9)
C38C 0.42(2) 0.41(2) 0.41(2) -0.073(16) -0.055(17) -0.020(17)
C39C 0.183(10) 0.053(4) 0.046(4) -0.005(3) -0.016(5) -0.006(5)
C40C 0.179(10) 0.072(5) 0.045(4) -0.005(3) -0.007(5) -0.005(6)
C41C 0.165(9) 0.050(4) 0.063(5) -0.006(3) -0.013(5) 0.002(4)
C42C 0.148(8) 0.052(4) 0.049(4) -0.010(3) -0.010(4) 0.001(4)
C43C 0.130(8) 0.064(5) 0.068(5) -0.004(4) -0.010(5) 0.008(5)
C44C 0.191(11) 0.068(5) 0.048(4) -0.009(3) -0.007(5) 0.014(6)
C45C 0.118(7) 0.056(4) 0.055(4) -0.010(3) -0.025(4) 0.001(4)
C46C 0.125(7) 0.064(4) 0.046(4) -0.015(3) 0.002(4) -0.013(5)
C47C 0.103(6) 0.061(4) 0.054(4) -0.015(3) -0.021(4) 0.003(4)
C48C 0.104(6) 0.050(3) 0.039(3) -0.005(3) -0.004(4) 0.000(4)
C49C 0.102(6) 0.047(3) 0.052(4) -0.002(3) -0.018(4) 0.006(3)
C50C 0.090(5) 0.063(4) 0.052(4) -0.009(3) -0.014(4) 0.010(4)
C51C 0.090(6) 0.059(4) 0.052(4) -0.002(3) -0.012(4) 0.013(4)
C52C 0.103(6) 0.056(4) 0.044(3) -0.004(3) -0.005(4) 0.012(4)
C53C 0.101(6) 0.064(4) 0.045(3) -0.003(3) -0.006(4) 0.026(4)
C54C 0.095(6) 0.062(4) 0.042(3) -0.008(3) -0.009(4) 0.018(4)
C55C 0.105(6) 0.065(4) 0.048(4) -0.005(3) -0.012(4) 0.017(4)
C56C 0.113(6) 0.049(3) 0.041(3) 0.001(3) -0.012(4) 0.007(4)
C57C 0.122(7) 0.060(4) 0.042(3) -0.004(3) -0.019(4) 0.008(4)
C58C 0.102(7) 0.072(5) 0.064(4) 0.005(4) 0.007(4) 0.025(4)
C59C 0.105(7) 0.075(5) 0.075(5) -0.009(4) -0.017(5) 0.006(4)
C60C 0.105(8) 0.097(6) 0.104(7) -0.004(5) -0.029(6) -0.008(5)
C61C 0.099(7) 0.097(7) 0.153(10) -0.039(7) -0.041(7) -0.008(5)
C62C 0.123(10) 0.130(10) 0.213(16) -0.022(10) -0.074(10) -0.025(8)
C63C 0.195(15) 0.139(11) 0.29(2) -0.109(14) -0.108(15) -0.011(10)
C64C 0.157(9) 0.064(4) 0.053(4) -0.008(3) -0.014(5) 0.044(5)
C65C 0.175(10) 0.076(5) 0.080(6) -0.031(5) -0.019(6) 0.025(6)
C66C 0.193(13) 0.130(9) 0.113(8) -0.070(7) -0.049(9) 0.079(9)
C67C 0.175(13) 0.131(9) 0.113(9) -0.044(8) -0.024(9) 0.048(9)
C68C 0.171(14) 0.32(2) 0.193(16) -0.169(17) -0.059(12) 0.110(16)
C69C 0.176(15) 0.37(3) 0.26(2) -0.24(2) -0.084(15) 0.089(17)
C70C 0.096(6) 0.065(4) 0.055(4) 0.010(3) -0.009(4) 0.018(4)
C71C 0.094(6) 0.069(4) 0.045(4) 0.000(3) -0.015(4) 0.015(4)
C72C 0.095(6) 0.058(4) 0.063(4) -0.001(3) -0.004(4) 0.010(4)
C73C 0.107(6) 0.056(4) 0.063(4) 0.005(3) -0.007(4) 0.006(4)
C74C 0.102(6) 0.049(4) 0.068(5) 0.008(3) -0.021(4) -0.001(4)
C75C 0.101(6) 0.076(5) 0.052(4) 0.009(3) 0.000(4) 0.000(4)
C76C 0.082(6) 0.083(6) 0.079(5) 0.015(4) -0.022(4) 0.000(4)
C77C 0.138(9) 0.099(7) 0.091(7) 0.006(5) -0.029(6) -0.035(6)
C78C 0.199(13) 0.091(7) 0.102(8) -0.001(6) -0.017(8) -0.045(7)
C79C 0.141(10) 0.107(8) 0.114(9) 0.024(6) -0.045(7) -0.034(7)
C80C 0.127(8) 0.085(6) 0.070(5) 0.016(4) -0.018(5) 0.001(5)
C81C 0.092(6) 0.088(5) 0.070(5) 0.014(4) -0.007(4) 0.014(4)
C82C 0.227(12) 0.211(11) 0.218(12) -0.061(9) -0.034(9) -0.016(9)
C83C 0.43(3) 0.45(3) 0.47(3) -0.16(2) -0.018(19) 0.011(19)
C84C 0.265(16) 0.191(13) 0.174(13) -0.047(11) 0.039(12) -0.058(12)
Se1C 0.209(5) 0.0687(12) 0.0487(9) -0.0019(7) 0.0169(15) 0.0425(19)
Se2C 0.141(3) 0.0815(14) 0.0515(13) 0.0011(9) 0.0048(14) 0.0420(17)
N1C 0.091(8) 0.067(6) 0.072(6) -0.012(4) -0.003(6) 0.008(6)
N2C 0.106(8) 0.063(5) 0.054(5) 0.001(4) 0.002(5) 0.010(5)
N3C 0.093(9) 0.068(6) 0.070(6) 0.001(4) -0.020(6) 0.000(6)
N4C 0.078(8) 0.064(5) 0.042(5) 0.005(4) -0.007(5) 0.006(5)
Se1G 0.252(13) 0.084(3) 0.0483(15) -0.0134(16) -0.010(3) 0.078(6)
Se2G 0.270(16) 0.116(4) 0.094(3) 0.025(2) 0.042(5) 0.104(6)
N1G 0.077(10) 0.059(8) 0.066(8) -0.012(6) -0.010(7) 0.019(7)
N2G 0.074(10) 0.066(8) 0.050(7) -0.011(6) 0.002(7) 0.023(7)
N3G 0.089(11) 0.082(10) 0.078(9) -0.014(7) -0.006(8) 0.009(8)
N4G 0.087(11) 0.081(10) 0.086(10) -0.018(7) -0.009(9) 0.001(8)
Cl1 0.253(5) 0.231(5) 0.121(3) -0.010(3) -0.025(3) 0.110(4)
Cl2 0.274(7) 0.342(8) 0.149(4) 0.073(5) -0.011(4) 0.129(6)
Cl3 0.458(15) 0.259(8) 0.241(8) -0.035(6) -0.060(8) 0.108(9)
C88 0.227(18) 0.174(14) 0.135(12) -0.066(11) -0.029(12) 0.042(12)
Cl4 0.382(16) 0.315(12) 0.60(2) -0.014(14) -0.058(16) 0.064(11)
Cl5 0.276(10) 0.93(3) 0.388(15) -0.38(2) -0.051(10) 0.125(15)
Cl6 0.294(8) 0.322(9) 0.330(9) -0.161(8) -0.127(7) 0.034(7)
C90 0.218(19) 0.177(15) 0.213(19) -0.093(14) -0.064(16) 0.026(13)
Cl7 0.171(4) 0.403(10) 0.185(5) -0.124(6) -0.019(4) -0.017(5)
Cl8 0.264(6) 0.145(3) 0.190(4) -0.008(3) 0.076(4) 0.042(3)
Cl9 0.148(3) 0.147(3) 0.143(3) -0.003(2) 0.012(2) 0.005(2)
C89 0.126(10) 0.128(9) 0.119(9) 0.000(7) -0.020(7) 0.005(7)
Cl10 0.204(5) 0.237(6) 0.190(5) 0.017(4) 0.030(4) 0.035(4)
Cl12 0.210(6) 0.504(14) 0.268(8) -0.186(9) -0.019(6) -0.077(7)
C92 0.123(10) 0.145(11) 0.151(12) -0.004(9) -0.025(9) 0.001(8)
Cl13 1.40(7) 0.308(15) 0.46(2) -0.083(14) -0.40(3) 0.13(2)
Cl14 0.280(10) 0.75(3) 0.248(9) 0.226(13) -0.032(7) 0.071(13)
Cl15 0.226(6) 0.290(7) 0.184(5) -0.066(5) -0.031(4) 0.069(5)
C91 0.167(14) 0.214(17) 0.145(13) -0.077(13) -0.030(11) 0.034(12)
O1 0.223(7) 0.099(4) 0.104(5) 0.003(4) -0.054(5) -0.009(5)
O2 0.242(8) 0.226(8) 0.185(7) -0.022(6) -0.081(7) -0.031(7)
C1 0.124(7) 0.119(6) 0.120(6) -0.030(5) -0.021(5) 0.000(5)
C2 0.208(9) 0.186(8) 0.183(8) -0.049(7) -0.012(7) 0.000(7)
C3 0.189(8) 0.129(7) 0.132(7) -0.005(6) -0.056(6) 0.003(6)
C4 0.263(16) 0.230(15) 0.231(15) -0.035(12) -0.061(14) -0.013(13)
C5 0.197(12) 0.071(6) 0.089(7) 0.009(5) -0.076(7) -0.007(6)
C6 0.184(12) 0.081(6) 0.098(7) 0.004(5) -0.058(7) -0.017(6)
C7 0.144(9) 0.080(6) 0.111(8) 0.008(5) -0.061(7) -0.007(6)
C8 0.150(9) 0.071(6) 0.085(6) 0.017(4) -0.050(6) -0.027(5)
C9 0.130(8) 0.078(6) 0.082(6) 0.004(4) -0.038(5) 0.008(5)
C10 0.154(10) 0.093(6) 0.081(6) 0.012(5) -0.055(6) 0.002(6)
C11 0.179(11) 0.078(6) 0.121(8) 0.041(5) -0.092(8) -0.045(6)
C12 0.111(7) 0.075(5) 0.096(6) 0.017(4) -0.047(6) -0.025(5)
C13 0.135(8) 0.069(5) 0.081(6) 0.011(4) -0.028(6) -0.013(5)
C14 0.134(8) 0.083(6) 0.066(5) 0.002(4) -0.015(5) 0.000(5)
C15 0.132(8) 0.062(5) 0.068(5) 0.012(3) -0.028(5) -0.019(4)
C16 0.134(9) 0.093(6) 0.090(6) 0.021(5) -0.057(6) -0.029(6)
C17 0.113(7) 0.065(4) 0.062(4) 0.010(3) -0.025(4) -0.006(4)
C18 0.113(7) 0.054(4) 0.060(4) -0.004(3) -0.020(4) -0.007(4)
C19 0.100(6) 0.060(4) 0.054(4) -0.004(3) -0.008(4) -0.007(4)
C20 0.106(6) 0.055(4) 0.047(4) 0.001(3) -0.018(4) -0.002(4)
C21 0.096(6) 0.054(4) 0.055(4) -0.008(3) -0.020(4) 0.003(4)
C22 0.092(6) 0.057(4) 0.053(4) -0.011(3) -0.009(4) -0.009(3)
C23 0.100(6) 0.051(3) 0.047(3) -0.007(3) -0.024(3) -0.014(3)
C24 0.095(6) 0.054(4) 0.049(4) -0.003(3) -0.014(4) 0.000(4)
C25 0.095(6) 0.057(4) 0.076(5) 0.011(3) -0.023(4) -0.011(4)
C26 0.083(6) 0.062(4) 0.071(5) 0.007(3) -0.019(4) -0.011(4)
C27 0.086(7) 0.099(6) 0.091(6) 0.030(5) -0.032(5) -0.008(5)
C28 0.087(6) 0.071(5) 0.078(5) 0.017(4) -0.027(4) -0.010(4)
C29 0.113(7) 0.083(5) 0.079(5) 0.019(4) -0.032(5) -0.026(5)
C30 0.136(8) 0.137(7) 0.134(7) 0.010(6) -0.022(6) 0.009(6)
C31 0.155(8) 0.179(8) 0.169(8) -0.025(7) 0.020(7) 0.020(7)
C32 0.229(9) 0.219(9) 0.239(10) -0.046(7) -0.027(8) -0.029(8)
C33 0.234(9) 0.227(9) 0.231(9) -0.060(7) -0.017(8) -0.006(8)
C34 0.135(7) 0.152(7) 0.121(6) -0.042(6) -0.056(6) 0.020(6)
C35 0.236(15) 0.274(16) 0.209(14) -0.074(13) -0.069(12) -0.002(13)
C36 0.127(7) 0.097(5) 0.100(6) 0.016(4) -0.054(5) -0.044(5)
C37 0.143(7) 0.109(6) 0.119(6) -0.023(5) -0.047(5) -0.034(5)
C38 0.187(8) 0.148(7) 0.176(8) -0.041(6) -0.026(7) -0.030(7)
C39 0.238(10) 0.211(9) 0.236(10) -0.098(8) -0.014(8) -0.004(8)
C40 0.274(16) 0.177(12) 0.337(17) -0.134(13) 0.006(14) -0.022(12)
C41 0.111(6) 0.052(4) 0.053(4) -0.002(3) -0.017(4) -0.004(4)
C42 0.094(6) 0.050(3) 0.054(4) -0.006(3) -0.015(4) -0.009(3)
C43 0.096(5) 0.049(3) 0.050(4) -0.005(3) -0.018(3) -0.005(3)
C44 0.083(5) 0.053(4) 0.050(3) -0.009(3) -0.014(3) -0.004(3)
C45 0.083(5) 0.052(4) 0.056(4) -0.007(3) -0.011(3) 0.002(3)
C46 0.114(6) 0.052(4) 0.056(4) -0.006(3) -0.031(4) -0.003(4)
C47 0.092(5) 0.048(3) 0.056(4) -0.007(3) -0.019(4) -0.008(3)
C48 0.102(6) 0.059(4) 0.055(4) -0.003(3) -0.031(4) -0.017(4)
C49 0.126(7) 0.057(4) 0.071(5) -0.008(3) -0.039(5) -0.013(4)
C50 0.166(11) 0.072(5) 0.080(6) 0.023(4) -0.065(6) -0.040(6)
C51 0.118(7) 0.065(4) 0.060(4) 0.002(3) -0.032(4) -0.019(4)
C52 0.180(10) 0.061(4) 0.074(5) 0.010(4) -0.058(6) -0.036(5)
C53 0.118(7) 0.056(4) 0.062(4) -0.005(3) -0.025(4) -0.014(4)
C54 0.149(8) 0.050(4) 0.061(4) -0.002(3) -0.031(5) 0.001(5)
C55 0.106(6) 0.045(3) 0.075(5) -0.004(3) -0.031(4) 0.000(4)
C56 0.115(6) 0.046(3) 0.061(4) -0.010(3) -0.023(4) -0.006(4)
C57 0.094(6) 0.053(4) 0.057(4) -0.010(3) -0.022(4) -0.001(3)
C58 0.087(5) 0.067(4) 0.061(4) -0.010(3) -0.018(4) -0.009(4)
C59 0.085(5) 0.053(4) 0.055(4) -0.005(3) -0.017(4) -0.004(3)
C60 0.168(8) 0.112(6) 0.122(7) -0.030(5) -0.053(6) -0.044(6)
C61 0.192(8) 0.162(7) 0.153(7) -0.058(6) -0.039(7) -0.024(7)
C62 0.241(10) 0.226(9) 0.222(9) -0.075(7) -0.023(8) -0.001(8)
C63 0.262(11) 0.253(11) 0.268(11) -0.070(8) -0.021(8) 0.008(8)
C64 0.310(17) 0.231(15) 0.217(15) -0.085(12) -0.048(13) -0.032(13)
C66 0.102(6) 0.115(6) 0.116(6) 0.018(5) -0.024(5) -0.034(5)
C67 0.131(7) 0.155(7) 0.131(7) -0.015(6) -0.031(6) -0.018(6)
C68 0.173(8) 0.193(9) 0.195(9) -0.033(7) -0.017(7) -0.004(7)
C69 0.224(10) 0.248(10) 0.256(10) -0.070(8) -0.017(8) 0.003(8)
C70 0.314(12) 0.325(12) 0.321(12) -0.096(9) -0.023(9) 0.005(9)
C71 0.35(2) 0.38(2) 0.35(2) -0.143(16) -0.075(16) -0.037(16)
C72 0.158(9) 0.057(4) 0.060(4) -0.008(3) -0.030(5) -0.011(5)
C73 0.171(9) 0.059(4) 0.058(4) -0.008(3) -0.027(5) -0.025(5)
C74 0.215(12) 0.076(5) 0.061(5) -0.011(4) -0.041(6) -0.038(6)
C75 0.200(12) 0.087(6) 0.056(5) -0.010(4) -0.019(6) -0.031(6)
C76 0.193(11) 0.080(6) 0.072(6) -0.008(4) -0.023(6) -0.048(6)
C77 0.150(9) 0.073(5) 0.067(5) -0.009(4) -0.033(5) -0.025(5)
C78 0.172(11) 0.138(9) 0.062(5) -0.008(5) -0.034(6) -0.030(8)
C79 0.30(2) 0.175(15) 0.161(14) 0.066(12) -0.091(15) -0.107(16)
C80 0.29(2) 0.160(13) 0.135(11) 0.031(9) -0.109(14) -0.108(14)
C81 0.188(9) 0.153(9) 0.159(9) -0.013(7) -0.048(8) -0.019(8)
C82 0.220(16) 0.148(11) 0.127(10) 0.014(8) -0.074(10) -0.072(11)
C83 0.204(14) 0.143(10) 0.087(7) 0.002(7) -0.040(8) -0.039(9)
C84 0.282(10) 0.284(11) 0.269(10) -0.076(8) -0.074(8) -0.015(8)
C85 0.35(2) 0.35(2) 0.34(2) -0.132(16) -0.078(16) -0.007(16)
C86 0.343(13) 0.340(13) 0.333(13) -0.100(9) -0.058(9) 0.005(9)
C87 0.44(2) 0.44(2) 0.40(2) -0.108(17) -0.059(17) 0.006(17)
Se1 0.138(4) 0.0613(12) 0.0898(19) 0.0057(11) -0.064(2) -0.0196(14)
Se2 0.178(7) 0.0577(13) 0.068(2) -0.0147(10) -0.044(3) -0.011(2)
Se3 0.129(3) 0.0680(10) 0.0647(10) -0.0165(7) -0.0359(12) 0.0013(12)
N1 0.086(8) 0.076(7) 0.068(7) -0.012(5) -0.030(6) 0.007(6)
N2 0.082(8) 0.063(6) 0.066(7) -0.012(5) -0.013(6) -0.007(6)
N3 0.075(8) 0.069(6) 0.060(6) -0.013(4) -0.022(6) -0.012(5)
N4 0.082(9) 0.053(5) 0.069(7) -0.015(4) -0.008(6) 0.001(6)
N5 0.064(6) 0.050(4) 0.045(4) -0.006(3) -0.014(4) 0.004(4)
N6 0.083(7) 0.063(5) 0.060(5) -0.010(4) -0.016(5) 0.000(5)
Se1D 0.165(5) 0.095(3) 0.147(4) 0.046(3) -0.088(5) -0.046(3)
Se2D 0.126(6) 0.074(3) 0.063(3) -0.0199(19) -0.032(3) -0.002(3)
Se3D 0.48(3) 0.070(2) 0.096(4) 0.008(2) -0.135(8) -0.078(6)
N1D 0.082(9) 0.092(8) 0.089(8) -0.005(6) -0.022(7) -0.004(7)
N2D 0.085(9) 0.067(7) 0.076(8) 0.004(6) -0.019(7) -0.008(6)
N3D 0.058(11) 0.067(9) 0.052(9) -0.017(6) -0.016(8) -0.013(7)
N4D 0.044(10) 0.041(7) 0.050(8) -0.019(6) 0.005(7) -0.003(7)
N5D 0.163(14) 0.145(13) 0.141(14) -0.050(9) -0.021(9) -0.005(9)
N6D 0.135(13) 0.127(12) 0.129(12) -0.049(9) -0.029(9) -0.019(9)
O1A 0.217(7) 0.103(4) 0.075(4) 0.010(3) -0.027(4) 0.007(4)
O2A 0.235(9) 0.226(9) 0.194(8) -0.044(7) -0.036(7) -0.016(7)
C2A 0.242(10) 0.211(10) 0.224(10) -0.033(8) -0.027(8) 0.014(8)
C3A 0.207(8) 0.162(8) 0.154(8) -0.034(6) -0.028(7) 0.012(7)
C4A 0.226(12) 0.089(6) 0.097(7) 0.019(5) -0.038(8) -0.010(7)
C5A 0.172(10) 0.077(6) 0.057(5) -0.002(4) -0.032(5) 0.024(6)
C6A 0.192(12) 0.074(5) 0.088(7) -0.002(5) -0.055(7) 0.035(6)
C7A 0.128(8) 0.073(5) 0.066(5) -0.001(4) -0.024(5) 0.021(5)
C8A 0.101(6) 0.074(5) 0.056(4) 0.003(3) -0.014(4) 0.023(4)
C9A 0.104(7) 0.072(5) 0.069(5) -0.003(4) -0.026(4) 0.008(4)
C10A 0.142(9) 0.083(6) 0.054(4) 0.003(4) -0.023(5) 0.010(5)
C11A 0.097(6) 0.058(4) 0.058(4) 0.001(3) -0.009(4) 0.011(4)
C12A 0.112(7) 0.058(4) 0.060(4) -0.003(3) -0.010(4) 0.013(4)
C13A 0.115(7) 0.055(4) 0.057(4) -0.005(3) -0.017(4) 0.014(4)
C14A 0.099(6) 0.065(4) 0.044(3) 0.004(3) -0.019(4) 0.005(4)
C15A 0.084(6) 0.068(5) 0.065(4) 0.012(3) -0.014(4) 0.012(4)
C16A 0.082(6) 0.075(5) 0.065(4) 0.007(4) -0.016(4) 0.004(4)
C17A 0.086(6) 0.067(4) 0.048(4) 0.002(3) -0.008(4) 0.007(4)
C18A 0.092(6) 0.059(4) 0.048(3) -0.007(3) -0.009(3) 0.006(4)
C19A 0.083(5) 0.055(4) 0.055(4) -0.005(3) -0.009(3) 0.004(3)
C20A 0.089(6) 0.053(3) 0.043(3) -0.003(3) -0.011(3) 0.009(3)
C21A 0.101(6) 0.057(4) 0.050(4) -0.010(3) -0.022(4) 0.016(4)
C22A 0.088(5) 0.064(4) 0.052(4) -0.007(3) -0.006(4) -0.003(4)
C23A 0.091(6) 0.068(4) 0.053(4) -0.006(3) -0.013(4) 0.000(4)
C24A 0.105(6) 0.055(4) 0.057(4) -0.004(3) -0.014(4) -0.001(4)
C25A 0.085(6) 0.063(4) 0.065(4) 0.010(3) -0.007(4) 0.000(4)
C26A 0.078(5) 0.056(4) 0.061(4) 0.003(3) -0.010(4) -0.003(4)
C27A 0.093(7) 0.079(5) 0.075(5) 0.014(4) -0.021(5) -0.007(5)
C28A 0.082(6) 0.061(4) 0.064(4) 0.003(3) -0.014(4) 0.002(4)
C29A 0.098(6) 0.072(4) 0.049(4) 0.005(3) -0.014(4) 0.001(4)
C30A 0.086(7) 0.127(8) 0.108(7) 0.052(6) 0.009(6) 0.031(6)
C31A 0.134(8) 0.136(7) 0.164(9) -0.047(7) 0.023(7) 0.038(6)
C32A 0.284(16) 0.290(15) 0.287(16) -0.088(10) -0.029(10) -0.006(9)
C33A 0.309(16) 0.299(16) 0.303(16) -0.085(10) -0.043(10) -0.012(10)
C34A 0.135(8) 0.136(7) 0.148(8) -0.029(6) -0.059(6) 0.015(6)
C35A 0.238(17) 0.253(17) 0.236(17) -0.060(14) -0.063(14) -0.019(14)
C36A 0.117(8) 0.094(6) 0.098(7) 0.007(5) -0.036(6) -0.039(6)
C37A 0.140(10) 0.109(8) 0.105(8) -0.021(6) -0.026(7) -0.038(7)
C38A 0.145(13) 0.121(10) 0.26(2) -0.052(12) -0.028(13) -0.036(9)
C39A 0.250(16) 0.196(13) 0.265(17) -0.143(13) 0.017(13) -0.033(12)
C97 0.097(6) 0.051(4) 0.051(4) -0.005(3) -0.006(4) 0.005(3)
C96 0.092(5) 0.054(4) 0.049(4) 0.000(3) -0.010(3) 0.002(3)
C42A 0.106(6) 0.060(4) 0.052(4) -0.002(3) -0.020(4) -0.005(4)
C43A 0.104(6) 0.053(4) 0.050(4) -0.008(3) -0.013(4) 0.007(4)
C44A 0.115(7) 0.052(4) 0.058(4) -0.011(3) -0.012(4) 0.010(4)
C45A 0.110(6) 0.054(4) 0.046(4) -0.002(3) -0.003(4) 0.011(4)
C46A 0.106(6) 0.052(4) 0.049(4) -0.002(3) -0.010(4) -0.004(4)
C47A 0.081(5) 0.056(4) 0.067(4) -0.003(3) -0.014(4) 0.001(3)
C48A 0.112(7) 0.067(4) 0.061(4) -0.008(3) -0.014(4) 0.004(4)
C49A 0.092(6) 0.053(4) 0.058(4) -0.009(3) -0.013(4) 0.005(4)
C50A 0.108(6) 0.051(3) 0.048(3) -0.002(3) -0.021(4) 0.000(4)
C51A 0.093(6) 0.061(4) 0.052(4) -0.008(3) -0.022(4) 0.001(4)
C52A 0.107(6) 0.051(3) 0.055(4) -0.015(3) -0.022(4) 0.006(4)
C53A 0.107(6) 0.053(4) 0.069(4) -0.004(3) -0.031(4) 0.007(4)
C54A 0.127(7) 0.057(4) 0.058(4) -0.011(3) -0.033(4) 0.013(4)
C55A 0.175(9) 0.048(4) 0.056(4) -0.008(3) -0.040(5) -0.003(5)
C56A 0.158(8) 0.055(4) 0.063(4) 0.001(3) -0.053(5) -0.020(4)
C57A 0.126(7) 0.048(3) 0.049(4) -0.003(3) -0.029(4) -0.008(4)
C58A 0.122(8) 0.055(4) 0.064(4) 0.003(3) -0.038(5) -0.006(4)
C59A 0.113(8) 0.071(5) 0.069(5) 0.003(4) -0.024(5) -0.014(5)
C60A 0.122(9) 0.092(6) 0.081(6) -0.020(5) -0.017(5) 0.000(6)
C61A 0.166(14) 0.114(9) 0.158(12) -0.024(8) -0.020(10) -0.014(9)
C62A 0.174(9) 0.155(9) 0.186(10) -0.058(8) 0.000(8) 0.000(7)
C63A 0.54(4) 0.54(4) 0.55(4) -0.180(16) -0.043(11) -0.002(10)
C64A 0.70(6) 0.71(6) 0.70(6) -0.24(3) -0.05(2) 0.00(2)
C65A 0.182(11) 0.066(5) 0.067(5) -0.007(4) -0.037(6) -0.019(6)
C66A 0.215(15) 0.095(7) 0.092(7) -0.027(6) -0.041(8) -0.033(8)
C67A 0.235(18) 0.149(11) 0.143(12) -0.083(10) -0.035(12) 0.011(11)
C68A 0.205(16) 0.160(12) 0.159(13) -0.088(11) -0.033(11) -0.017(11)
C69A 0.197(10) 0.185(10) 0.181(10) -0.083(8) 0.016(8) 0.006(8)
C70A 0.300(19) 0.256(17) 0.288(19) -0.124(15) -0.068(15) -0.074(14)
C77A 0.153(8) 0.119(7) 0.144(8) -0.044(6) -0.017(7) -0.005(6)
C78A 0.183(9) 0.136(8) 0.112(7) -0.008(6) -0.047(7) -0.008(7)
C79A 0.216(11) 0.212(11) 0.197(11) -0.045(8) -0.056(9) -0.014(9)
C80A 0.182(10) 0.180(9) 0.158(9) -0.041(7) -0.032(8) -0.008(8)
C81A 0.159(9) 0.158(8) 0.141(8) -0.031(7) -0.029(7) -0.004(7)
C82A 0.197(10) 0.180(9) 0.193(10) -0.052(8) -0.017(8) -0.013(8)
Se1A 0.106(2) 0.080(2) 0.0851(15) -0.0039(13) -0.0396(11) -0.0184(12)
Se2A 0.108(6) 0.069(2) 0.064(2) -0.0107(15) -0.037(2) -0.002(2)
Se3A 0.290(4) 0.0695(10) 0.1061(15) 0.0158(9) -0.121(2) -0.0566(15)
N1A 0.076(6) 0.076(6) 0.065(6) -0.020(5) -0.018(5) 0.007(5)
N2A 0.081(7) 0.059(6) 0.060(6) -0.005(4) -0.015(5) -0.001(5)
N3A 0.058(11) 0.049(7) 0.044(7) -0.008(5) -0.013(7) -0.010(7)
N4A 0.068(11) 0.067(8) 0.058(8) -0.017(6) -0.002(8) 0.005(8)
N5A 0.131(8) 0.096(6) 0.090(6) -0.024(5) -0.052(6) -0.023(6)
N6A 0.121(8) 0.077(6) 0.085(6) -0.015(5) -0.055(6) -0.018(5)
C71A 0.078(10) 0.068(7) 0.062(8) -0.016(6) -0.019(7) 0.004(7)
C72A 0.069(9) 0.057(6) 0.065(8) -0.017(5) -0.009(6) 0.008(6)
C73A 0.089(9) 0.072(7) 0.064(6) -0.024(5) -0.009(6) 0.010(6)
C74A 0.091(7) 0.053(5) 0.071(6) -0.006(4) -0.018(5) 0.001(5)
C75A 0.104(8) 0.064(6) 0.060(5) -0.008(4) -0.043(5) -0.004(5)
C76A 0.103(8) 0.068(6) 0.074(6) -0.012(5) -0.044(6) -0.011(6)
Se1E 0.199(7) 0.068(4) 0.085(4) 0.007(3) -0.064(4) -0.035(4)
Se2E 0.207(11) 0.0652(16) 0.070(2) -0.0095(12) -0.050(5) -0.002(5)
Se3E 0.347(7) 0.0564(16) 0.111(3) -0.0119(14) -0.121(4) -0.021(2)
N1E 0.084(11) 0.065(10) 0.057(10) -0.016(7) -0.015(8) 0.004(8)
N2E 0.084(13) 0.077(12) 0.075(12) -0.021(8) -0.004(8) 0.009(8)
N3E 0.072(10) 0.084(8) 0.066(7) -0.023(5) -0.011(7) -0.012(7)
N4E 0.065(9) 0.065(7) 0.058(7) -0.018(5) -0.004(7) -0.001(7)
N5E 0.104(10) 0.086(8) 0.081(9) -0.023(7) -0.022(7) 0.000(7)
N6E 0.135(11) 0.109(10) 0.120(11) -0.036(8) -0.029(9) -0.025(8)
C0 0.08(2) 0.040(10) 0.034(10) 0.001(7) -0.007(12) -0.008(12)
C07M 0.144(14) 0.139(14) 0.137(14) -0.047(10) -0.013(9) -0.021(9)
C93 0.088(10) 0.065(8) 0.080(9) -0.018(7) -0.017(8) -0.005(8)
C94 0.047(10) 0.052(9) 0.039(8) -0.012(6) -0.009(7) -0.004(8)
C95 0.068(11) 0.079(10) 0.068(10) -0.019(8) -0.005(8) 0.001(8)
C119 0.116(12) 0.107(11) 0.096(11) -0.028(9) -0.028(9) -0.011(9)
O1B 0.219(9) 0.114(5) 0.062(4) 0.029(3) 0.018(4) 0.085(5)
O2B 0.259(12) 0.111(6) 0.141(8) 0.023(5) -0.009(7) -0.062(7)
C1B 0.208(16) 0.135(11) 0.117(10) -0.037(9) -0.047(10) 0.028(10)
C2B 0.234(18) 0.153(12) 0.069(7) 0.029(7) 0.028(9) 0.114(13)
C3B 0.207(14) 0.104(8) 0.070(6) 0.024(5) 0.020(7) 0.066(9)
C4B 0.28(2) 0.098(9) 0.119(10) 0.010(7) 0.053(12) 0.032(11)
C5B 0.189(12) 0.076(5) 0.060(5) 0.018(4) 0.013(6) 0.046(7)
C6B 0.200(12) 0.090(6) 0.064(5) 0.010(4) 0.009(6) 0.066(7)
C7B 0.207(12) 0.081(6) 0.060(5) 0.009(4) 0.022(6) 0.061(7)
C8B 0.205(12) 0.066(5) 0.055(5) -0.007(4) 0.004(6) 0.039(6)
C9B 0.174(10) 0.079(5) 0.054(5) 0.006(4) 0.008(5) 0.039(6)
C10B 0.184(11) 0.066(5) 0.062(5) 0.010(4) 0.010(6) 0.025(6)
C11B 0.188(10) 0.064(5) 0.047(4) 0.003(3) 0.009(5) 0.036(5)
C12B 0.261(15) 0.065(5) 0.057(5) 0.003(4) 0.024(6) 0.062(7)
C13B 0.259(15) 0.069(5) 0.051(5) -0.004(4) 0.005(6) 0.059(7)
C14B 0.138(8) 0.054(4) 0.050(4) 0.002(3) -0.001(4) 0.030(4)
C15B 0.118(7) 0.054(4) 0.050(4) 0.004(3) 0.005(4) 0.017(4)
C16B 0.131(7) 0.057(4) 0.042(3) 0.000(3) 0.001(4) 0.020(4)
C17B 0.126(7) 0.050(4) 0.048(4) 0.000(3) -0.002(4) 0.020(4)
C18B 0.132(8) 0.071(5) 0.052(4) 0.006(3) -0.007(4) 0.027(5)
C19B 0.134(8) 0.069(4) 0.047(4) 0.007(3) -0.008(4) 0.028(5)
C20B 0.123(7) 0.056(4) 0.042(4) 0.005(3) -0.009(4) -0.001(4)
C21B 0.115(7) 0.068(4) 0.059(4) -0.006(3) -0.010(4) 0.015(4)
C22B 0.120(7) 0.061(4) 0.044(4) -0.001(3) -0.001(4) 0.011(4)
C23B 0.118(7) 0.056(4) 0.042(3) -0.001(3) -0.014(4) 0.004(4)
C24B 0.100(6) 0.083(5) 0.050(4) 0.001(3) -0.007(4) 0.004(4)
C25B 0.107(7) 0.078(5) 0.055(4) 0.005(3) -0.018(5) 0.010(4)
C26B 0.113(7) 0.073(5) 0.042(4) 0.000(3) -0.022(4) 0.015(4)
C27B 0.123(7) 0.072(5) 0.058(4) 0.007(3) -0.004(4) 0.025(5)
C28B 0.123(7) 0.076(5) 0.043(4) 0.012(3) -0.002(4) 0.027(5)
C29B 0.208(14) 0.120(8) 0.057(5) 0.032(5) 0.011(6) 0.069(8)
C30B 0.216(10) 0.238(10) 0.233(11) -0.051(8) -0.023(8) 0.040(8)
C31B 0.163(8) 0.179(8) 0.150(8) -0.051(6) 0.003(7) 0.022(7)
C32B 0.208(9) 0.215(9) 0.224(9) -0.075(7) -0.020(8) 0.015(7)
C33B 0.219(10) 0.235(10) 0.238(10) -0.073(8) -0.018(8) 0.010(8)
C34B 0.223(16) 0.299(18) 0.313(18) -0.014(14) -0.060(15) -0.007(14)
C35B 0.171(8) 0.146(7) 0.115(7) -0.037(6) 0.025(6) 0.059(6)
C36B 0.211(9) 0.169(8) 0.161(8) -0.061(7) 0.007(7) 0.028(7)
C37B 0.308(18) 0.237(16) 0.295(18) -0.082(14) -0.007(15) 0.057(14)
C38B 0.116(7) 0.063(4) 0.044(4) -0.004(3) -0.016(4) 0.004(4)
C39B 0.150(9) 0.068(5) 0.051(4) -0.001(3) -0.012(5) 0.012(5)
C40B 0.123(8) 0.065(4) 0.063(5) 0.004(4) -0.021(5) 0.003(4)
C41B 0.114(6) 0.050(4) 0.053(4) -0.008(3) -0.020(4) 0.009(4)
C42B 0.152(9) 0.064(4) 0.053(4) 0.000(3) -0.021(5) 0.011(5)
C43B 0.134(8) 0.059(4) 0.058(4) 0.002(3) -0.014(4) 0.006(4)
C44B 0.103(6) 0.066(4) 0.046(4) -0.002(3) -0.020(4) 0.007(4)
C45B 0.115(7) 0.062(4) 0.047(4) -0.003(3) -0.028(4) 0.015(4)
C46B 0.107(6) 0.053(4) 0.050(4) -0.003(3) -0.024(4) 0.005(4)
C47B 0.091(6) 0.058(4) 0.041(3) -0.002(3) -0.020(4) 0.009(4)
C48B 0.107(7) 0.070(4) 0.055(4) -0.003(3) -0.030(4) 0.014(4)
C49B 0.102(6) 0.070(4) 0.051(4) 0.001(3) -0.015(4) 0.009(4)
C50B 0.091(6) 0.048(3) 0.045(3) -0.004(3) -0.016(3) 0.005(3)
C51B 0.076(5) 0.063(4) 0.054(4) -0.008(3) -0.010(3) 0.008(3)
C52B 0.100(6) 0.052(4) 0.054(4) -0.009(3) -0.023(4) 0.014(4)
C53B 0.106(6) 0.055(4) 0.042(3) -0.013(3) -0.019(4) 0.017(4)
C54B 0.099(6) 0.053(3) 0.041(3) -0.004(3) -0.013(3) 0.016(3)
C55B 0.096(6) 0.052(3) 0.046(3) -0.009(3) -0.022(4) 0.014(3)
C56B 0.096(6) 0.061(4) 0.044(3) -0.007(3) -0.016(4) 0.016(4)
C57B 0.098(6) 0.060(4) 0.062(4) -0.002(3) -0.007(4) 0.020(4)
C58B 0.101(6) 0.076(5) 0.067(5) -0.021(4) -0.024(4) 0.009(4)
C59B 0.103(7) 0.091(6) 0.102(7) -0.016(5) -0.035(5) 0.013(5)
C60B 0.125(9) 0.119(8) 0.120(8) -0.046(7) -0.038(7) -0.005(6)
C61B 0.120(10) 0.141(10) 0.166(12) -0.040(9) -0.036(9) -0.017(8)
C62B 0.198(16) 0.198(16) 0.202(17) -0.078(14) -0.037(13) -0.077(13)
C63B 0.149(8) 0.061(4) 0.051(4) 0.003(3) -0.017(5) 0.031(5)
C64B 0.202(11) 0.066(5) 0.068(5) -0.027(4) -0.025(6) -0.002(6)
C65B 0.43(3) 0.102(9) 0.177(14) -0.090(10) -0.158(17) 0.092(13)
C66B 0.46(3) 0.118(11) 0.168(15) -0.063(10) -0.128(19) -0.038(15)
C67B 0.085(5) 0.053(3) 0.047(3) -0.009(3) -0.019(3) 0.015(3)
C68B 0.101(6) 0.056(4) 0.045(3) -0.003(3) -0.014(3) 0.008(4)
C98 0.102(6) 0.064(4) 0.059(4) 0.004(3) -0.024(4) 0.002(4)
C99 0.100(6) 0.056(4) 0.059(4) -0.001(3) -0.013(4) 0.007(4)
C71B 0.114(7) 0.050(4) 0.073(5) -0.006(3) -0.025(5) 0.005(4)
C72B 0.101(6) 0.051(4) 0.056(4) -0.005(3) -0.015(4) 0.007(3)
C73B 0.109(7) 0.075(6) 0.089(6) 0.010(4) 0.003(5) 0.019(5)
C74B 0.107(7) 0.092(6) 0.086(6) 0.018(5) -0.013(5) 0.022(5)
C75B 0.147(10) 0.094(7) 0.079(6) 0.010(5) -0.002(6) 0.013(6)
C76B 0.170(11) 0.105(9) 0.082(7) -0.017(6) 0.007(7) -0.015(7)
C77B 0.33(3) 0.065(7) 0.25(2) -0.015(10) 0.09(2) -0.015(10)
C78B 0.204(13) 0.057(5) 0.140(10) -0.009(6) 0.020(9) -0.022(6)
C79B 0.323(17) 0.294(17) 0.311(17) -0.106(10) -0.032(10) -0.018(10)
C80B 0.34(2) 0.30(2) 0.36(2) -0.138(17) -0.082(17) -0.026(17)
C81B 0.293(17) 0.128(10) 0.180(13) -0.037(10) -0.003(12) -0.007(11)
Se1B 0.226(6) 0.0562(17) 0.087(3) -0.0090(14) 0.051(3) 0.038(3)
Se2B 0.282(10) 0.077(3) 0.064(4) 0.007(2) 0.041(5) 0.075(4)
Se3B 0.133(4) 0.032(3) 0.0539(11) -0.0025(16) 0.0037(14) 0.0062(19)
N1B 0.085(9) 0.057(7) 0.071(7) -0.007(5) 0.001(7) 0.018(6)
N2B 0.067(8) 0.032(5) 0.046(6) 0.003(4) 0.006(5) 0.015(5)
N3B 0.074(10) 0.086(9) 0.075(8) -0.010(6) 0.004(7) 0.008(7)
N4B 0.070(10) 0.072(7) 0.057(7) -0.014(5) 0.000(7) 0.008(7)
N5B 0.044(9) 0.058(7) 0.055(7) -0.008(5) 0.001(7) 0.002(7)
N6B 0.051(9) 0.063(7) 0.047(7) 0.000(5) -0.011(6) 0.001(6)
Se1F 0.439(15) 0.101(4) 0.0434(13) 0.0010(15) 0.000(3) 0.130(6)
Se2F 0.270(9) 0.115(6) 0.069(3) 0.015(3) -0.007(5) 0.083(5)
Se3F 0.184(4) 0.038(3) 0.0555(12) -0.0054(16) 0.0158(17) -0.003(3)
N1F 0.106(10) 0.090(8) 0.092(8) -0.026(6) -0.007(7) 0.018(7)
N2F 0.132(11) 0.120(9) 0.087(8) -0.028(7) -0.001(8) 0.010(8)
N3F 0.077(11) 0.054(7) 0.070(8) 0.005(5) -0.020(7) 0.008(7)
N4F 0.072(11) 0.072(8) 0.054(7) 0.000(5) -0.007(7) -0.003(8)
N5F 0.067(10) 0.066(7) 0.056(7) -0.008(5) -0.005(8) -0.001(8)
N6F 0.091(12) 0.091(9) 0.065(9) -0.028(6) -0.004(8) 0.000(8)
C65 0.218(12) 0.236(12) 0.212(11) -0.076(9) -0.051(9) 0.005(9)
C115 0.283(19) 0.33(2) 0.257(18) -0.084(15) -0.076(15) -0.032(16)
C113 0.40(3) 0.39(3) 0.45(3) -0.13(2) -0.033(19) 0.013(19)

loop_
_atom_type_symbol
_atom_type_description
_atom_type_scat_dispersion_real
_atom_type_scat_dispersion_imag
_atom_type_scat_source
C C 0.0181 0.0091 'International Tables Vol C Tables 4.2.6.8 and 6.1.1.4'
H H 0.0000 0.0000 'International Tables Vol C Tables 4.2.6.8 and 6.1.1.4'
Cl Cl 0.3639 0.7018 'International Tables Vol C Tables 4.2.6.8 and 6.1.1.4'
N N 0.0311 0.0180 'International Tables Vol C Tables 4.2.6.8 and 6.1.1.4'
O O 0.0492 0.0322 'International Tables Vol C Tables 4.2.6.8 and 6.1.1.4'
Se Se -0.7943 1.1372 'International Tables Vol C Tables 4.2.6.8 and 6.1.1.4'

loop_
_geom_angle_atom_site_label_1
_geom_angle_atom_site_label_2
_geom_angle_atom_site_label_3
_geom_angle
_geom_angle_site_symmetry_1
_geom_angle_site_symmetry_3
_geom_angle_publ_flag
N6C Se3C N5C 92.8(4) . . ?
C5C O1C C3C 120.2(9) . . ?
C79C O2C C82C 122.4(11) . . ?
C70C N5C Se3C 108.0(5) . . ?
C75C N6C Se3C 109.6(6) . . ?
H1CA C1C H1CB 109.5 . . ?
H1CA C1C H1CC 109.5 . . ?
H1CB C1C H1CC 109.5 . . ?
C2C C1C H1CA 109.3 . . ?
C2C C1C H1CB 109.5 . . ?
C2C C1C H1CC 109.6 . . ?
C1C C2C H2CA 110.7 . . ?
C1C C2C H2CB 110.9 . . ?
C1C C2C C3C 104.6(13) . . ?
H2CA C2C H2CB 108.9 . . ?
C3C C2C H2CA 110.8 . . ?
C3C C2C H2CB 110.9 . . ?
O1C C3C H3C 111.5 . . ?
O1C C3C C4C 111.0(10) . . ?
C2C C3C O1C 111.8(12) . . ?
C2C C3C H3C 111.6 . . ?
C2C C3C C4C 98.9(12) . . ?
C4C C3C H3C 111.5 . . ?
C3C C4C H4CA 109.5 . . ?
C3C C4C H4CB 109.5 . . ?
C3C C4C H4CC 109.5 . . ?
H4CA C4C H4CB 109.5 . . ?
H4CA C4C H4CC 109.4 . . ?
H4CB C4C H4CC 109.4 . . ?
O1C C5C C6C 116.0(11) . . ?
O1C C5C C10C 125.4(10) . . ?
C10C C5C C6C 118.6(8) . . ?
C5C C6C H6C 118.8 . . ?
C7C C6C C5C 122.4(11) . . ?
C7C C6C H6C 118.8 . . ?
C6C C7C H7C 119.7 . . ?
C6C C7C C8C 120.5(10) . . ?
C8C C7C H7C 119.7 . . ?
C7C C8C C11C 121.2(9) . . ?
C9C C8C C7C 116.0(7) . . ?
C9C C8C C11C 122.7(9) . . ?
C8C C9C H9C 117.3 . . ?
C8C C9C C10C 125.4(10) . . ?
C10C C9C H9C 117.3 . . ?
H09A C09F H09B 103.5 . . ?
C09Q C09F H09A 97.2 . . ?
C09Q C09F H09B 96.9 . . ?
C35C C09F H09A 97.3 . . ?
C35C C09F H09B 96.5 . . ?
C35C C09F C09Q 157(2) . . ?
C09F C09Q H09C 110.6 . . ?
C09F C09Q H09D 110.3 . . ?
H09C C09Q H09D 108.6 . . ?
C27C C09Q C09F 106.9(14) . . ?
C27C C09Q H09C 110.3 . . ?
C27C C09Q H09D 110.1 . . ?
C5C C10C C9C 116.9(9) . . ?
C5C C10C H10C 121.5 . . ?
C9C C10C H10C 121.6 . . ?
C12C C11C C8C 122.4(7) . . ?
C16C C11C C8C 121.6(7) . . ?
C16C C11C C12C 116.0(6) . . ?
C13C C12C C11C 120.2(8) . . ?
N1C C12C C11C 124.7(8) . . ?
N1C C12C C13C 114.4(9) . . ?
N1G C12C C11C 119.3(11) . . ?
N1G C12C C13C 113.5(11) . . ?
C12C C13C C14C 121.6(8) . . ?
N2C C13C C12C 113.2(9) . . ?
N2C C13C C14C 125.1(8) . . ?
N2G C13C C12C 116.6(10) . . ?
N2G C13C C14C 110.8(11) . . ?
C13C C14C C17C 124.8(7) . . ?
C15C C14C C13C 115.0(7) . . ?
C15C C14C C17C 120.1(8) . . ?
C14C C15C H15C 118.4 . . ?
C14C C15C C16C 123.2(7) . . ?
C16C C15C H15C 118.4 . . ?
C11C C16C C15C 124.0(7) . . ?
C11C C16C H16C 118.0 . . ?
C15C C16C H16C 118.0 . . ?
C18C C17C C14C 121.2(9) . . ?
C18C C17C C29C 121.6(8) . . ?
C29C C17C C14C 117.1(11) . . ?
C17C C18C H18C 118.9 . . ?
C17C C18C C19C 122.1(9) . . ?
C19C C18C H18C 119.0 . . ?
C18C C19C H19C 120.9 . . ?
C20C C19C C18C 118.2(11) . . ?
C20C C19C H19C 120.9 . . ?
C19C C20C C21C 131.9(11) . . ?
C19C C20C C28C 120.9(8) . . ?
C28C C20C C21C 107.1(9) . . ?
C22C C21C C20C 127.5(11) . . ?
C26C C21C C20C 109.9(10) . . ?
C26C C21C C22C 122.6(8) . . ?
C21C C22C H22C 122.7 . . ?
C23C C22C C21C 114.6(11) . . ?
C23C C22C H22C 122.7 . . ?
C22C C23C H23C 117.7 . . ?
C22C C23C C24C 124.7(10) . . ?
C24C C23C H23C 117.6 . . ?
C23C C24C C39C 116.7(10) . . ?
C25C C24C C23C 116.6(8) . . ?
C25C C24C C39C 126.7(11) . . ?
C24C C25C H25C 118.2 . . ?
C24C C25C C26C 123.6(12) . . ?
C26C C25C H25C 118.2 . . ?
C21C C26C C25C 117.9(11) . . ?
C21C C26C C27C 115.2(8) . . ?
C25C C26C C27C 126.0(12) . . ?
C09Q C27C C26C 110.0(11) . . ?
C09Q C27C C28C 112.8(11) . . ?
C09Q C27C C30C 115.2(12) . . ?
C26C C27C C28C 91.4(9) . . ?
C30C C27C C26C 112.1(10) . . ?
C30C C27C C28C 112.9(10) . . ?
C20C C28C C27C 114.6(8) . . ?
C20C C28C C29C 122.2(11) . . ?
C29C C28C C27C 123.1(12) . . ?
C17C C29C H29C 122.7 . . ?
C28C C29C C17C 114.5(12) . . ?
C28C C29C H29C 122.8 . . ?
C31C C30C C27C 125.1(12) . . ?
C30C C31C H31C 107.8 . . ?
C30C C31C H31D 107.9 . . ?
C30C C31C C32C 117.5(15) . . ?
H31C C31C H31D 107.2 . . ?
C32C C31C H31C 108.1 . . ?
C32C C31C H31D 107.9 . . ?
C31C C32C H32C 100.9 . . ?
C31C C32C H32D 100.4 . . ?
C31C C32C C33C 144(2) . . ?
H32C C32C H32D 104.3 . . ?
C33C C32C H32C 101.3 . . ?
C33C C32C H32D 100.9 . . ?
C32C C33C H33C 107.9 . . ?
C32C C33C H33D 106.9 . . ?
C32C C33C C34C 120(3) . . ?
H33C C33C H33D 106.8 . . ?
C34C C33C H33C 107.2 . . ?
C34C C33C H33D 106.8 . . ?
C09F C35C H35D 96.3 . . ?
C09F C35C H35E 96.6 . . ?
H35D C35C H35E 103.5 . . ?
C36C C35C C09F 159(4) . . ?
C36C C35C H35D 95.9 . . ?
C36C C35C H35E 96.6 . . ?
C35C C36C H36C 107.2 . . ?
C35C C36C H36D 108.7 . . ?
C35C C36C C37C 117.0(15) . . ?
H36C C36C H36D 107.3 . . ?
C37C C36C H36C 107.7 . . ?
C37C C36C H36D 108.5 . . ?
C36C C37C H37C 110.4 . . ?
C36C C37C H37D 109.6 . . ?
H37C C37C H37D 108.4 . . ?
C38C C37C C36C 107.8(13) . . ?
C38C C37C H37C 109.9 . . ?
C38C C37C H37D 110.7 . . ?
C37C C38C H38C 110.4 . . ?
C37C C38C H38D 111.6 . . ?
C37C C38C H38E 111.4 . . ?
H38C C38C H38D 107.6 . . ?
H38C C38C H38E 107.9 . . ?
H38D C38C H38E 107.7 . . ?
C40C C39C C24C 120.6(9) . . ?
C40C C39C C44C 115.8(7) . . ?
C44C C39C C24C 123.6(9) . . ?
C39C C40C H40C 119.2 . . ?
C39C C40C C41C 121.6(9) . . ?
C41C C40C H40C 119.1 . . ?
C40C C41C H41C 116.9 . . ?
C42C C41C C40C 126.3(9) . . ?
C42C C41C H41C 116.8 . . ?
C41C C42C C43C 114.4(7) . . ?
C41C C42C C45C 120.1(8) . . ?
C43C C42C C45C 125.5(8) . . ?
C42C C43C Se2G 162.6(9) . . ?
C44C C43C C42C 119.7(8) . . ?
C44C C43C Se2G 72.1(5) . . ?
N4C C43C C42C 124.5(8) . . ?
N4C C43C C44C 115.8(8) . . ?
N4G C43C C42C 112.1(15) . . ?
N4G C43C C44C 120.6(14) . . ?
N4G C43C Se2G 51.8(12) . . ?
C39C C44C C43C 122.1(9) . . ?
C39C C44C N3C 127.8(8) . . ?
C39C C44C Se2G 162.1(9) . . ?
C43C C44C N3C 109.8(9) . . ?
C43C C44C Se2G 70.8(5) . . ?
N3G C44C C39C 115.3(14) . . ?
N3G C44C C43C 118.5(13) . . ?
N3G C44C Se2G 48.6(12) . . ?
C46C C45C C42C 120.6(8) . . ?
C46C C45C C57C 118.9(7) . . ?
C57C C45C C42C 120.4(8) . . ?
C45C C46C H46C 119.2 . . ?
C47C C46C C45C 121.7(8) . . ?
C47C C46C H46C 119.2 . . ?
C46C C47C H47C 120.5 . . ?
C48C C47C C46C 119.0(8) . . ?
C48C C47C H47C 120.5 . . ?
C47C C48C C49C 132.3(7) . . ?
C47C C48C C56C 120.9(6) . . ?
C56C C48C C49C 106.8(7) . . ?
C50C C49C C48C 129.4(8) . . ?
C54C C49C C48C 109.9(6) . . ?
C54C C49C C50C 120.7(6) . . ?
C49C C50C H50C 120.2 . . ?
C51C C50C C49C 119.5(8) . . ?
C51C C50C H50C 120.2 . . ?
C50C C51C H51C 119.6 . . ?
C50C C51C C52C 120.8(7) . . ?
C52C C51C H51C 119.6 . . ?
C51C C52C C53C 118.3(6) . . ?
C51C C52C C71C 117.9(6) . . ?
C53C C52C C71C 123.8(8) . . ?
C52C C53C H53C 120.1 . . ?
C54C C53C C52C 119.8(8) . . ?
C54C C53C H53C 120.1 . . ?
C49C C54C C55C 110.8(6) . . ?
C53C C54C C49C 120.8(6) . . ?
C53C C54C C55C 128.2(8) . . ?
C56C C55C C54C 101.5(6) . . ?
C56C C55C C58C 111.7(6) . . ?
C56C C55C C64C 110.5(7) . . ?
C58C C55C C54C 112.2(6) . . ?
C58C C55C C64C 108.4(7) . . ?
C64C C55C C54C 112.3(6) . . ?
C48C C56C C55C 111.0(6) . . ?
C57C C56C C48C 120.2(8) . . ?
C57C C56C C55C 128.7(8) . . ?
C45C C57C H57C 120.4 . . ?
C56C C57C C45C 119.2(8) . . ?
C56C C57C H57C 120.4 . . ?
C55C C58C H58A 108.6 . . ?
C55C C58C H58B 108.6 . . ?
H58A C58C H58B 107.6 . . ?
C59C C58C C55C 114.6(7) . . ?
C59C C58C H58A 108.6 . . ?
C59C C58C H58B 108.7 . . ?
C58C C59C H59C 108.7 . . ?
C58C C59C H59D 108.7 . . ?
C58C C59C C60C 114.4(8) . . ?
H59C C59C H59D 107.6 . . ?
C60C C59C H59C 108.6 . . ?
C60C C59C H59D 108.7 . . ?
C59C C60C H60C 109.2 . . ?
C59C C60C H60D 109.1 . . ?
H60C C60C H60D 107.9 . . ?
C61C C60C C59C 112.3(9) . . ?
C61C C60C H60C 109.2 . . ?
C61C C60C H60D 109.1 . . ?
C60C C61C H61C 108.8 . . ?
C60C C61C H61D 109.0 . . ?
C60C C61C C62C 113.2(11) . . ?
H61C C61C H61D 107.8 . . ?
C62C C61C H61C 109.0 . . ?
C62C C61C H61D 108.9 . . ?
C61C C62C H62C 109.3 . . ?
C61C C62C H62D 109.3 . . ?
H62C C62C H62D 108.0 . . ?
C63C C62C C61C 111.4(13) . . ?
C63C C62C H62C 109.3 . . ?
C63C C62C H62D 109.4 . . ?
C62C C63C H63C 109.4 . . ?
C62C C63C H63D 109.4 . . ?
C62C C63C H63E 109.5 . . ?
H63C C63C H63D 109.5 . . ?
H63C C63C H63E 109.5 . . ?
H63D C63C H63E 109.5 . . ?
C55C C64C H64D 108.1 . . ?
C55C C64C H64E 108.0 . . ?
H64D C64C H64E 107.3 . . ?
C65C C64C C55C 117.0(8) . . ?
C65C C64C H64D 108.1 . . ?
C65C C64C H64E 108.0 . . ?
C64C C65C H65C 109.0 . . ?
C64C C65C H65D 109.1 . . ?
C64C C65C C66C 112.6(10) . . ?
H65C C65C H65D 107.8 . . ?
C66C C65C H65C 109.1 . . ?
C66C C65C H65D 109.0 . . ?
C65C C66C H66C 107.9 . . ?
C65C C66C H66D 108.0 . . ?
H66C C66C H66D 107.2 . . ?
C67C C66C C65C 117.2(12) . . ?
C67C C66C H66C 108.0 . . ?
C67C C66C H66D 108.0 . . ?
C66C C67C H67C 109.1 . . ?
C66C C67C H67D 109.1 . . ?
C66C C67C C68C 112.6(12) . . ?
H67C C67C H67D 107.8 . . ?
C68C C67C H67C 109.4 . . ?
C68C C67C H67D 108.7 . . ?
C67C C68C H68C 108.2 . . ?
C67C C68C H68D 108.9 . . ?
H68C C68C H68D 107.5 . . ?
C69C C68C C67C 114.7(14) . . ?
C69C C68C H68C 108.1 . . ?
C69C C68C H68D 109.2 . . ?
C68C C69C H69C 109.8 . . ?
C68C C69C H69D 109.9 . . ?
C68C C69C H69E 108.8 . . ?
H69C C69C H69D 109.5 . . ?
H69C C69C H69E 109.5 . . ?
H69D C69C H69E 109.5 . . ?
N5C C70C C71C 124.8(6) . . ?
N5C C70C C75C 116.7(7) . . ?
C71C C70C C75C 118.5(7) . . ?
C70C C71C C52C 123.6(7) . . ?
C72C C71C C52C 119.9(7) . . ?
C72C C71C C70C 116.4(6) . . ?
C71C C72C H72C 118.1 . . ?
C71C C72C C73C 123.8(8) . . ?
C73C C72C H72C 118.1 . . ?
C72C C73C H73C 118.5 . . ?
C74C C73C C72C 123.0(7) . . ?
C74C C73C H73C 118.5 . . ?
C73C C74C C75C 115.2(6) . . ?
C73C C74C C76C 121.7(7) . . ?
C75C C74C C76C 123.0(8) . . ?
N6C C75C C70C 112.8(7) . . ?
N6C C75C C74C 123.9(7) . . ?
C74C C75C C70C 123.1(8) . . ?
C77C C76C C74C 121.9(9) . . ?
C77C C76C C81C 118.0(8) . . ?
C81C C76C C74C 120.1(9) . . ?
C76C C77C H77C 118.8 . . ?
C76C C77C C78C 122.4(10) . . ?
C78C C77C H77C 118.8 . . ?
C77C C78C H78C 122.7 . . ?
C77C C78C C79C 114.4(10) . . ?
C79C C78C H78C 122.9 . . ?
O2C C79C C78C 120.0(12) . . ?
O2C C79C C80C 116.7(12) . . ?
C80C C79C C78C 123.2(9) . . ?
C79C C80C H80C 121.1 . . ?
C81C C80C C79C 117.7(10) . . ?
C81C C80C H80C 121.2 . . ?
C76C C81C H81C 117.9 . . ?
C80C C81C C76C 124.2(10) . . ?
C80C C81C H81C 117.9 . . ?
O2C C82C H82C 114.5 . . ?
C83C C82C O2C 123(2) . . ?
C83C C82C H82C 113.8 . . ?
C84C C82C O2C 97.6(14) . . ?
C84C C82C H82C 114.7 . . ?
C84C C82C C83C 88(2) . . ?
C82C C83C H83A 116.5 . . ?
C82C C83C H83B 115.6 . . ?
C82C C83C H83C 117.2 . . ?
H83A C83C H83B 102.4 . . ?
H83A C83C H83C 102.0 . . ?
H83B C83C H83C 100.7 . . ?
C82C C84C H84A 109.2 . . ?
C82C C84C H84B 109.8 . . ?
C82C C84C H84C 109.6 . . ?
H84A C84C H84B 109.4 . . ?
H84A C84C H84C 109.4 . . ?
H84B C84C H84C 109.4 . . ?
N2C Se1C N1C 95.0(5) . . ?
N3C Se2C N4C 96.0(6) . . ?
C12C N1C Se1C 107.4(8) . . ?
C13C N2C Se1C 108.9(7) . . ?
C44C N3C Se2C 109.5(8) . . ?
C43C N4C Se2C 108.2(7) . . ?
N1G Se1G N2G 94.8(8) . . ?
C43C Se2G C44C 37.1(3) . . ?
N3G Se2G C43C 68.8(9) . . ?
N3G Se2G C44C 32.2(8) . . ?
N3G Se2G N4G 98.1(13) . . ?
N4G Se2G C43C 32.6(9) . . ?
N4G Se2G C44C 68.4(10) . . ?
C12C N1G Se1G 108.3(12) . . ?
C13C N2G Se1G 101.5(10) . . ?
C44C N3G Se2G 99.2(16) . . ?
C43C N4G Se2G 95.6(16) . . ?
Cl1 C88 Cl2 112.2(12) . . ?
Cl1 C88 Cl3 107.1(9) . . ?
Cl1 C88 H88 111.0 . . ?
Cl2 C88 H88 111.0 . . ?
Cl3 C88 Cl2 104.5(10) . . ?
Cl3 C88 H88 111.0 . . ?
Cl4 C90 Cl5 109.7(13) . . ?
Cl4 C90 H90 108.5 . . ?
Cl5 C90 H90 108.7 . . ?
Cl6 C90 Cl4 108.0(13) . . ?
Cl6 C90 Cl5 113.1(14) . . ?
Cl6 C90 H90 108.7 . . ?
Cl7 C89 Cl8 113.9(8) . . ?
Cl7 C89 Cl9 113.1(8) . . ?
Cl7 C89 H89 106.9 . . ?
Cl8 C89 Cl9 108.8(8) . . ?
Cl8 C89 H89 106.8 . . ?
Cl9 C89 H89 106.8 . . ?
Cl10 C92 Cl11 110.6(10) . . ?
Cl10 C92 H92 108.1 . . ?
Cl11 C92 H92 108.0 . . ?
Cl12 C92 Cl10 112.5(9) . . ?
Cl12 C92 Cl11 109.4(9) . . ?
Cl12 C92 H92 108.0 . . ?
Cl13 C91 H91 107.8 . . ?
Cl14 C91 Cl13 103.9(14) . . ?
Cl14 C91 H91 107.9 . . ?
Cl15 C91 Cl13 112.9(11) . . ?
Cl15 C91 Cl14 116.1(12) . . ?
Cl15 C91 H91 107.9 . . ?
C5 O1 C3 117.1(10) . . ?
C81 O2 C84 121.5(15) . . ?
C2 C1 C3 46.9(6) . . ?
C1 C2 H2A 114.6 . . ?
C1 C2 H2B 114.0 . . ?
C1 C2 C3 86.3(11) . . ?
H2A C2 H2B 111.5 . . ?
C3 C2 H2A 114.4 . . ?
C3 C2 H2B 113.9 . . ?
O1 C3 C1 93.2(10) . . ?
O1 C3 C2 118.4(14) . . ?
O1 C3 C4 113.9(15) . . ?
C2 C3 C1 46.7(6) . . ?
C2 C3 C4 89.8(12) . . ?
C4 C3 C1 136.5(12) . . ?
C3 C4 H4A 109.5 . . ?
C3 C4 H4B 109.4 . . ?
C3 C4 H4C 109.6 . . ?
H4A C4 H4B 109.5 . . ?
H4A C4 H4C 109.5 . . ?
H4B C4 H4C 109.5 . . ?
C6 C5 O1 111.8(10) . . ?
C10 C5 O1 128.3(10) . . ?
C10 C5 C6 119.9(9) . . ?
C5 C6 H6 121.0 . . ?
C5 C6 C7 118.1(11) . . ?
C7 C6 H6 120.9 . . ?
C6 C7 H7 118.1 . . ?
C8 C7 C6 123.8(10) . . ?
C8 C7 H7 118.1 . . ?
C7 C8 C9 115.5(8) . . ?
C7 C8 C12 122.5(10) . . ?
C9 C8 C12 121.9(10) . . ?
C8 C9 H9 119.0 . . ?
C8 C9 C10 122.1(10) . . ?
C10 C9 H9 119.0 . . ?
C5 C10 C9 120.5(11) . . ?
C5 C10 H10 119.8 . . ?
C9 C10 H10 119.7 . . ?
C12 C11 C16 123.7(9) . . ?
C12 C11 N1 126.0(9) . . ?
N1 C11 C16 107.8(9) . . ?
N1D C11 C12 117.8(10) . . ?
N1D C11 C16 114.7(10) . . ?
C11 C12 C8 121.9(8) . . ?
C13 C12 C8 122.4(8) . . ?
C13 C12 C11 115.6(8) . . ?
C12 C13 H13 118.0 . . ?
C12 C13 C14 123.9(9) . . ?
C14 C13 H13 118.1 . . ?
C13 C14 H14 118.3 . . ?
C15 C14 C13 123.3(9) . . ?
C15 C14 H14 118.4 . . ?
C14 C15 C16 116.0(7) . . ?
C14 C15 C17 120.3(8) . . ?
C16 C15 C17 123.7(7) . . ?
C11 C16 C15 117.1(8) . . ?
C11 C16 Se1D 73.4(5) . . ?
C15 C16 Se1D 162.2(9) . . ?
N2 C16 C11 117.9(10) . . ?
N2 C16 C15 122.6(9) . . ?
N2D C16 C11 119.0(10) . . ?
N2D C16 C15 119.1(10) . . ?
N2D C16 Se1D 46.5(7) . . ?
C18 C17 C15 116.8(7) . . ?
C29 C17 C15 124.1(8) . . ?
C29 C17 C18 118.9(7) . . ?
C17 C18 H18 119.4 . . ?
C19 C18 C17 121.2(7) . . ?
C19 C18 H18 119.4 . . ?
C18 C19 H19 120.4 . . ?
C18 C19 C20 119.1(8) . . ?
C20 C19 H19 120.5 . . ?
C19 C20 C21 130.4(7) . . ?
C19 C20 C28 120.2(6) . . ?
C28 C20 C21 109.3(6) . . ?
C22 C21 C20 130.7(7) . . ?
C22 C21 C26 121.6(6) . . ?
C26 C21 C20 107.6(6) . . ?
C21 C22 H22 121.1 . . ?
C23 C22 C21 117.8(7) . . ?
C23 C22 H22 121.1 . . ?
C22 C23 H23 119.2 . . ?
C22 C23 C24 121.5(7) . . ?
C24 C23 H23 119.3 . . ?
C23 C24 C42 119.0(6) . . ?
C25 C24 C23 120.0(6) . . ?
C25 C24 C42 121.0(7) . . ?
C24 C25 H25 120.2 . . ?
C24 C25 C26 119.6(7) . . ?
C26 C25 H25 120.2 . . ?
C21 C26 C27 111.5(6) . . ?
C25 C26 C21 119.5(7) . . ?
C25 C26 C27 128.9(7) . . ?
C26 C27 C28 101.5(7) . . ?
C26 C27 C36 110.3(7) . . ?
C28 C27 C36 115.0(8) . . ?
C30 C27 C26 111.7(9) . . ?
C30 C27 C28 111.6(8) . . ?
C30 C27 C36 106.7(9) . . ?
C20 C28 C27 110.0(6) . . ?
C29 C28 C20 120.8(7) . . ?
C29 C28 C27 129.1(8) . . ?
C17 C29 H29 120.2 . . ?
C28 C29 C17 119.6(8) . . ?
C28 C29 H29 120.2 . . ?
C27 C30 H30C 109.3 . . ?
C27 C30 H30D 109.1 . . ?
C27 C30 C31 112.1(12) . . ?
H30C C30 H30D 107.9 . . ?
C31 C30 H30C 109.4 . . ?
C31 C30 H30D 108.9 . . ?
C30 C31 H31E 98.5 . . ?
C30 C31 H31F 98.4 . . ?
H31E C31 H31F 103.9 . . ?
C32 C31 C30 152.4(16) . . ?
C32 C31 H31E 98.6 . . ?
C32 C31 H31F 98.3 . . ?
C31 C32 H32E 113.7 . . ?
C31 C32 H32F 113.6 . . ?
C31 C32 C33 90.1(14) . . ?
H32E C32 H32F 110.8 . . ?
C33 C32 H32E 113.6 . . ?
C33 C32 H32F 113.7 . . ?
C32 C33 H33E 113.7 . . ?
C32 C33 H33F 113.3 . . ?
H33E C33 H33F 110.7 . . ?
C34 C33 C32 91.4(13) . . ?
C34 C33 H33E 113.4 . . ?
C34 C33 H33F 113.2 . . ?
C33 C34 H34C 111.2 . . ?
C33 C34 H34D 111.2 . . ?
C33 C34 C35 102.6(13) . . ?
H34C C34 H34D 109.2 . . ?
C35 C34 H34C 111.3 . . ?
C35 C34 H34D 111.3 . . ?
C34 C35 H35F 109.6 . . ?
C34 C35 H35G 109.5 . . ?
C34 C35 H35H 109.5 . . ?
H35F C35 H35G 109.4 . . ?
H35F C35 H35H 109.4 . . ?
H35G C35 H35H 109.4 . . ?
C27 C36 H36E 108.4 . . ?
C27 C36 H36F 108.4 . . ?
H36E C36 H36F 107.5 . . ?
C37 C36 C27 115.5(8) . . ?
C37 C36 H36E 108.4 . . ?
C37 C36 H36F 108.4 . . ?
C36 C37 H37E 107.3 . . ?
C36 C37 H37F 107.4 . . ?
C36 C37 C38 119.8(10) . . ?
H37E C37 H37F 106.9 . . ?
C38 C37 H37E 107.7 . . ?
C38 C37 H37F 107.1 . . ?
C37 C38 H38F 107.6 . . ?
C37 C38 H38G 107.0 . . ?
C37 C38 C39 120.1(12) . . ?
H38F C38 H38G 106.9 . . ?
C39 C38 H38F 107.4 . . ?
C39 C38 H38G 107.2 . . ?
C38 C39 H39A 104.5 . . ?
C38 C39 H39B 104.3 . . ?
C38 C39 C40 131.8(17) . . ?
H39A C39 H39B 105.6 . . ?
C40 C39 H39A 104.0 . . ?
C40 C39 H39B 104.4 . . ?
C42 C41 C46 119.9(6) . . ?
C42 C41 Se2D 165.2(6) . . ?
C46 C41 Se2D 74.0(5) . . ?
N3 C41 C42 124.5(7) . . ?
N3 C41 C46 115.5(7) . . ?
N3D C41 C42 122.7(8) . . ?
N3D C41 C46 113.4(11) . . ?
N3D C41 Se2D 47.7(7) . . ?
C41 C42 C24 122.2(6) . . ?
C43 C42 C24 121.3(6) . . ?
C43 C42 C41 116.5(6) . . ?
C42 C43 H43 118.7 . . ?
C42 C43 C44 122.7(6) . . ?
C44 C43 H43 118.7 . . ?
C43 C44 H44 117.6 . . ?
C45 C44 C43 124.8(6) . . ?
C45 C44 H44 117.6 . . ?
C44 C45 C46 115.6(6) . . ?
C44 C45 C47 121.8(6) . . ?
C46 C45 C47 122.5(6) . . ?
C45 C46 C41 120.4(6) . . ?
N4 C46 C41 115.4(8) . . ?
N4 C46 C45 123.3(8) . . ?
N4D C46 C41 113.6(11) . . ?
N4D C46 C45 123.9(11) . . ?
C48 C47 C45 122.1(6) . . ?
C59 C47 C45 118.7(6) . . ?
C59 C47 C48 119.2(6) . . ?
C47 C48 H48 120.2 . . ?
C49 C48 C47 119.6(7) . . ?
C49 C48 H48 120.2 . . ?
C48 C49 C50 129.1(7) . . ?
C48 C49 C57 120.4(7) . . ?
C57 C49 C50 110.4(6) . . ?
C49 C50 C51 99.9(6) . . ?
C49 C50 C66 110.4(7) . . ?
C60 C50 C49 111.7(8) . . ?
C60 C50 C51 113.7(8) . . ?
C60 C50 C66 107.0(8) . . ?
C66 C50 C51 114.0(8) . . ?
C52 C51 C50 128.1(8) . . ?
C56 C51 C50 111.2(6) . . ?
C56 C51 C52 120.6(7) . . ?
C51 C52 H52 120.4 . . ?
C51 C52 C53 119.1(8) . . ?
C53 C52 H52 120.4 . . ?
C52 C53 C72 122.1(8) . . ?
C54 C53 C52 119.2(7) . . ?
C54 C53 C72 118.3(7) . . ?
C53 C54 H54 118.8 . . ?
C53 C54 C55 122.4(8) . . ?
C55 C54 H54 118.8 . . ?
C54 C55 H55 120.9 . . ?
C54 C55 C56 118.3(8) . . ?
C56 C55 H55 120.9 . . ?
C51 C56 C55 120.1(7) . . ?
C51 C56 C57 110.2(7) . . ?
C55 C56 C57 129.6(7) . . ?
C49 C57 C56 108.0(6) . . ?
C58 C57 C49 119.5(6) . . ?
C58 C57 C56 132.5(7) . . ?
C57 C58 H58 120.9 . . ?
C59 C58 C57 118.2(7) . . ?
C59 C58 H58 120.9 . . ?
C47 C59 H59 118.6 . . ?
C58 C59 C47 122.9(7) . . ?
C58 C59 H59 118.5 . . ?
C50 C60 H60E 108.5 . . ?
C50 C60 H60F 108.4 . . ?
H60E C60 H60F 107.5 . . ?
C61 C60 C50 115.3(9) . . ?
C61 C60 H60E 108.3 . . ?
C61 C60 H60F 108.6 . . ?
C60 C61 H61E 111.7 . . ?
C60 C61 H61F 111.4 . . ?
C60 C61 C62 101.0(11) . . ?
H61E C61 H61F 109.4 . . ?
C62 C61 H61E 111.8 . . ?
C62 C61 H61F 111.4 . . ?
C61 C62 H62E 105.3 . . ?
C61 C62 H62F 105.8 . . ?
H62E C62 H62F 106.1 . . ?
C63 C62 C61 126.9(17) . . ?
C63 C62 H62E 105.7 . . ?
C63 C62 H62F 105.6 . . ?
C62 C63 H63F 103.4 . . ?
C62 C63 H63G 103.5 . . ?
C62 C63 C64 135(2) . . ?
H63F C63 H63G 105.2 . . ?
C64 C63 H63F 103.5 . . ?
C64 C63 H63G 103.6 . . ?
C50 C66 H66E 107.8 . . ?
C50 C66 H66F 107.8 . . ?
H66E C66 H66F 107.2 . . ?
C67 C66 C50 117.9(9) . . ?
C67 C66 H66E 107.9 . . ?
C67 C66 H66F 107.8 . . ?
C66 C67 H67E 111.0 . . ?
C66 C67 H67F 111.1 . . ?
C66 C67 C68 103.7(11) . . ?
H67E C67 H67F 109.0 . . ?
C68 C67 H67E 111.1 . . ?
C68 C67 H67F 111.0 . . ?
C67 C68 H68E 110.2 . . ?
C67 C68 H68F 110.3 . . ?
H68E C68 H68F 108.5 . . ?
C69 C68 C67 107.3(14) . . ?
C69 C68 H68E 110.2 . . ?
C69 C68 H68F 110.3 . . ?
C68 C69 H69F 108.9 . . ?
C68 C69 H69G 108.8 . . ?
C68 C69 C70 114.2(19) . . ?
H69F C69 H69G 107.7 . . ?
C70 C69 H69F 109.1 . . ?
C70 C69 H69G 108.0 . . ?
C69 C70 H70D 113.7 . . ?
C69 C70 H70E 112.4 . . ?
C69 C70 C71 93(2) . . ?
H70D C70 H70E 110.5 . . ?
C71 C70 H70D 114.2 . . ?
C71 C70 H70E 112.2 . . ?
C70 C71 H71A 110.3 . . ?
C70 C71 H71B 108.4 . . ?
C70 C71 H71C 110.0 . . ?
H71A C71 H71B 109.3 . . ?
H71A C71 H71C 109.4 . . ?
H71B C71 H71C 109.5 . . ?
C73 C72 C53 121.5(7) . . ?
C77 C72 C53 123.5(7) . . ?
C77 C72 C73 114.7(7) . . ?
C72 C73 C74 122.1(7) . . ?
C72 C73 N5D 119.1(14) . . ?
C74 C73 N5D 109.8(14) . . ?
N5 C73 C72 123.3(7) . . ?
N5 C73 C74 114.0(7) . . ?
C73 C74 H74 101.8 . . ?
C75 C74 C73 117.8(8) . . ?
C75 C74 H74 101.7 . . ?
N6 C74 C73 117.5(8) . . ?
N6 C74 C75 124.4(9) . . ?
N6D C74 C73 111.0(13) . . ?
N6D C74 H74 102.0 . . ?
N6D C74 C75 118.8(14) . . ?
C76 C75 C74 115.8(8) . . ?
C76 C75 C78 123.4(9) . . ?
C78 C75 C74 120.7(9) . . ?
C75 C76 H76 118.0 . . ?
C75 C76 C77 124.1(9) . . ?
C77 C76 H76 117.9 . . ?
C72 C77 C76 125.5(8) . . ?
C72 C77 H77 117.2 . . ?
C76 C77 H77 117.3 . . ?
C79 C78 C75 120.6(11) . . ?
C83 C78 C75 125.4(11) . . ?
C83 C78 C79 113.8(11) . . ?
C78 C79 H79 119.3 . . ?
C80 C79 C78 121.4(15) . . ?
C80 C79 H79 119.4 . . ?
C79 C80 H80 121.0 . . ?
C81 C80 C79 117.8(15) . . ?
C81 C80 H80 121.2 . . ?
C80 C81 O2 112.4(15) . . ?
C80 C81 C82 126.1(16) . . ?
C82 C81 O2 120.6(15) . . ?
C81 C82 H82 122.8 . . ?
C83 C82 C81 114.7(13) . . ?
C83 C82 H82 122.5 . . ?
C78 C83 H83 117.2 . . ?
C82 C83 C78 125.7(13) . . ?
C82 C83 H83 117.2 . . ?
O2 C84 H84 109.8 . . ?
C85 C84 O2 105(2) . . ?
C85 C84 H84 109.4 . . ?
C85 C84 C86 130(3) . . ?
C86 C84 O2 88(2) . . ?
C86 C84 H84 110.0 . . ?
C84 C85 H85A 124.8 . . ?
C84 C85 H85B 123.0 . . ?
C84 C85 H85C 124.0 . . ?
H85A C85 H85B 92.1 . . ?
H85A C85 H85C 91.3 . . ?
H85B C85 H85C 92.1 . . ?
C87 C86 C84 108.7(13) . . ?
C86 C87 H87A 121.6 . . ?
C86 C87 H87B 123.1 . . ?
C86 C87 H87C 122.2 . . ?
H87A C87 H87B 94.3 . . ?
H87A C87 H87C 94.3 . . ?
H87B C87 H87C 93.7 . . ?
N1 Se1 N2 93.0(6) . . ?
N4 Se2 N3 93.9(7) . . ?
N5 Se3 N6 95.0(4) . . ?
C11 N1 Se1 113.9(8) . . ?
C16 N2 Se1 106.3(8) . . ?
C41 N3 Se2 106.0(9) . . ?
C46 N4 Se2 106.4(9) . . ?
C73 N5 Se3 106.5(6) . . ?
C74 N6 Se3 106.8(7) . . ?
N1D Se1D C16 67.4(6) . . ?
N1D Se1D N2D 96.8(8) . . ?
N2D Se1D C16 30.9(5) . . ?
N3D Se2D C41 33.6(10) . . ?
N4D Se2D C41 66.4(8) . . ?
N4D Se2D N3D 96.4(13) . . ?
N6D Se3D N5D 95.0(14) . . ?
C11 N1D Se1D 103.0(10) . . ?
C16 N2D Se1D 102.7(9) . . ?
C41 N3D Se2D 98.7(15) . . ?
C46 N4D Se2D 104.9(14) . . ?
C73 N5D Se3D 102.4(19) . . ?
C74 N6D Se3D 102.8(17) . . ?
C5A O1A C3A 125.3(9) . . ?
C80A O2A C65 121.4(16) . . ?
H1AA C1A H1AB 98.2 . . ?
H1AA C1A H1AC 98.1 . . ?
H1AB C1A H1AC 98.4 . . ?
C2A C1A H1AA 119.5 . . ?
C2A C1A H1AB 119.2 . . ?
C2A C1A H1AC 118.9 . . ?
C1A C2A H2AA 113.0 . . ?
C1A C2A H2AB 113.0 . . ?
C1A C2A C3A 93(2) . . ?
H2AA C2A H2AB 110.5 . . ?
C3A C2A H2AA 113.1 . . ?
C3A C2A H2AB 113.0 . . ?
O1A C3A C2A 101.8(14) . . ?
O1A C3A H3A 105.2 . . ?
O1A C3A C4A 100.8(10) . . ?
C2A C3A H3A 105.2 . . ?
C2A C3A C4A 135.3(16) . . ?
C4A C3A H3A 105.3 . . ?
C3A C4A H4AA 109.2 . . ?
C3A C4A H4AB 109.7 . . ?
C3A C4A H4AC 109.5 . . ?
H4AA C4A H4AB 109.5 . . ?
H4AA C4A H4AC 109.5 . . ?
H4AB C4A H4AC 109.5 . . ?
C6A C5A O1A 125.4(9) . . ?
C6A C5A C10A 119.8(8) . . ?
C10A C5A O1A 114.5(8) . . ?
C5A C6A H6A 119.3 . . ?
C5A C6A C7A 121.3(9) . . ?
C7A C6A H6A 119.4 . . ?
C6A C7A H7A 119.2 . . ?
C6A C7A C8A 121.7(9) . . ?
C8A C7A H7A 119.1 . . ?
C7A C8A C9A 114.7(7) . . ?
C7A C8A C11A 122.9(7) . . ?
C9A C8A C11A 122.4(7) . . ?
C8A C9A H9A 118.3 . . ?
C10A C9A C8A 123.3(8) . . ?
C10A C9A H9A 118.3 . . ?
C5A C10A C9A 119.0(8) . . ?
C5A C10A H10A 120.5 . . ?
C9A C10A H10A 120.5 . . ?
C12A C11A C8A 121.1(8) . . ?
C12A C11A C16A 115.3(7) . . ?
C16A C11A C8A 123.6(8) . . ?
C11A C12A H12A 117.7 . . ?
C11A C12A C13A 124.6(8) . . ?
C13A C12A H12A 117.7 . . ?
C12A C13A H13A 118.6 . . ?
C14A C13A C12A 122.8(8) . . ?
C14A C13A H13A 118.6 . . ?
C13A C14A C15A 115.6(6) . . ?
C13A C14A C17A 121.2(7) . . ?
C15A C14A C17A 123.2(7) . . ?
C14A C15A Se1A 168.5(5) . . ?
C14A C15A N2E 119.5(14) . . ?
C16A C15A C14A 118.7(7) . . ?
C16A C15A Se1A 72.6(5) . . ?
C16A C15A N2E 118.1(14) . . ?
N2A C15A C14A 125.2(8) . . ?
N2A C15A C16A 116.1(9) . . ?
N2A C15A Se1A 43.4(6) . . ?
C11A C16A C15A 122.6(8) . . ?
C11A C16A N1E 127.4(10) . . ?
C15A C16A N1E 108.0(10) . . ?
N1A C16A C11A 120.0(8) . . ?
N1A C16A C15A 117.2(9) . . ?
C18A C17A C14A 116.6(6) . . ?
C29A C17A C14A 125.0(7) . . ?
C29A C17A C18A 118.4(6) . . ?
C17A C18A H18A 120.1 . . ?
C19A C18A C17A 119.7(7) . . ?
C19A C18A H18A 120.1 . . ?
C18A C19A H19A 119.7 . . ?
C20A C19A C18A 120.6(7) . . ?
C20A C19A H19A 119.7 . . ?
C19A C20A C21A 130.9(7) . . ?
C28A C20A C19A 120.5(6) . . ?
C28A C20A C21A 108.6(6) . . ?
C22A C21A C20A 130.5(8) . . ?
C22A C21A C26A 121.4(6) . . ?
C26A C21A C20A 108.0(6) . . ?
C21A C22A H22A 120.6 . . ?
C21A C22A C23A 118.7(8) . . ?
C23A C22A H22A 120.6 . . ?
C22A C23A H23A 120.2 . . ?
C22A C23A C24A 119.7(7) . . ?
C24A C23A H23A 120.1 . . ?
C23A C24A C97 117.3(7) . . ?
C25A C24A C23A 121.3(7) . . ?
C25A C24A C97 121.4(7) . . ?
C24A C25A H25A 120.8 . . ?
C24A C25A C26A 118.4(7) . . ?
C26A C25A H25A 120.8 . . ?
C21A C26A C27A 110.8(6) . . ?
C25A C26A C21A 120.4(7) . . ?
C25A C26A C27A 128.8(7) . . ?
C26A C27A C28A 101.2(7) . . ?
C26A C27A C30A 109.9(8) . . ?
C26A C27A C36A 110.4(7) . . ?
C28A C27A C30A 111.6(8) . . ?
C28A C27A C36A 111.9(8) . . ?
C30A C27A C36A 111.3(9) . . ?
C20A C28A C27A 111.2(6) . . ?
C20A C28A C29A 120.6(7) . . ?
C29A C28A C27A 128.1(8) . . ?
C17A C29A C28A 120.1(8) . . ?
C17A C29A H29A 119.9 . . ?
C28A C29A H29A 120.0 . . ?
C27A C30A H30A 108.7 . . ?
C27A C30A H30B 108.7 . . ?
C27A C30A C31A 114.3(9) . . ?
H30A C30A H30B 107.6 . . ?
C31A C30A H30A 108.7 . . ?
C31A C30A H30B 108.6 . . ?
C30A C31A H31A 107.1 . . ?
C30A C31A H31B 107.2 . . ?
H31A C31A H31B 106.8 . . ?
C32A C31A C30A 120.7(15) . . ?
C32A C31A H31A 106.9 . . ?
C32A C31A H31B 107.3 . . ?
C31A C32A H32A 110.9 . . ?
C31A C32A H32B 111.3 . . ?
C31A C32A C33A 103.2(19) . . ?
H32A C32A H32B 109.1 . . ?
C33A C32A H32A 111.1 . . ?
C33A C32A H32B 111.1 . . ?
C32A C33A H33A 110.8 . . ?
C32A C33A H33B 111.1 . . ?
C32A C33A C34A 103.7(18) . . ?
H33A C33A H33B 109.0 . . ?
C34A C33A H33A 110.9 . . ?
C34A C33A H33B 111.2 . . ?
C33A C34A H34A 112.9 . . ?
C33A C34A H34B 113.0 . . ?
C33A C34A C35A 94.3(15) . . ?
H34A C34A H34B 110.3 . . ?
C35A C34A H34A 113.0 . . ?
C35A C34A H34B 112.6 . . ?
C34A C35A H35A 109.5 . . ?
C34A C35A H35B 109.4 . . ?
C34A C35A H35C 109.7 . . ?
H35A C35A H35B 109.4 . . ?
H35A C35A H35C 109.4 . . ?
H35B C35A H35C 109.4 . . ?
C27A C36A H36A 108.3 . . ?
C27A C36A H36B 108.3 . . ?
H36A C36A H36B 107.4 . . ?
C37A C36A C27A 116.0(8) . . ?
C37A C36A H36A 108.3 . . ?
C37A C36A H36B 108.2 . . ?
C36A C37A H37A 108.2 . . ?
C36A C37A H37B 108.1 . . ?
H37A C37A H37B 107.3 . . ?
C38A C37A C36A 116.4(10) . . ?
C38A C37A H37A 108.3 . . ?
C38A C37A H37B 108.1 . . ?
C37A C38A H38A 109.1 . . ?
C37A C38A H38B 109.3 . . ?
C37A C38A C39A 112.1(12) . . ?
H38A C38A H38B 107.9 . . ?
C39A C38A H38A 109.0 . . ?
C39A C38A H38B 109.3 . . ?
C96 C97 C24A 122.0(6) . . ?
C96 C97 C45A 116.1(6) . . ?
C45A C97 C24A 121.8(6) . . ?
C97 C96 H96 118.3 . . ?
C97 C96 C42A 123.4(7) . . ?
C42A C96 H96 118.3 . . ?
C96 C42A H42A 118.2 . . ?
C43A C42A C96 123.7(7) . . ?
C43A C42A H42A 118.2 . . ?
C42A C43A C44A 115.7(6) . . ?
C42A C43A C46A 120.4(6) . . ?
C44A C43A C46A 123.9(6) . . ?
C43A C44A C45A 121.0(7) . . ?
N4A C44A C43A 121.9(13) . . ?
N4A C44A C45A 115.3(13) . . ?
N4E C44A C43A 125.4(9) . . ?
N4E C44A C45A 112.8(10) . . ?
C97 C45A C44A 119.9(7) . . ?
C97 C45A N3A 126.2(10) . . ?
N3A C45A C44A 113.5(10) . . ?
N3E C45A C97 118.8(12) . . ?
N3E C45A C44A 119.3(12) . . ?
C47A C46A C43A 120.6(7) . . ?
C47A C46A C51A 117.8(6) . . ?
C51A C46A C43A 121.6(7) . . ?
C46A C47A H47A 118.2 . . ?
C46A C47A C48A 123.6(7) . . ?
C48A C47A H47A 118.2 . . ?
C47A C48A H48A 120.6 . . ?
C47A C48A C49A 118.7(8) . . ?
C49A C48A H48A 120.6 . . ?
C48A C49A C50A 120.4(6) . . ?
C48A C49A C52A 133.9(7) . . ?
C50A C49A C52A 105.8(6) . . ?
C49A C50A C58A 111.0(6) . . ?
C51A C50A C49A 118.7(7) . . ?
C51A C50A C58A 130.2(7) . . ?
C46A C51A H51A 119.7 . . ?
C50A C51A C46A 120.5(7) . . ?
C50A C51A H51A 119.7 . . ?
C53A C52A C49A 128.1(7) . . ?
C57A C52A C49A 111.4(6) . . ?
C57A C52A C53A 120.5(7) . . ?
C52A C53A H53A 121.8 . . ?
C54A C53A C52A 116.3(8) . . ?
C54A C53A H53A 121.9 . . ?
C53A C54A H54A 117.6 . . ?
C55A C54A C53A 124.8(7) . . ?
C55A C54A H54A 117.7 . . ?
C54A C55A C56A 118.6(7) . . ?
C54A C55A C71A 127.1(10) . . ?
C54A C55A C0 112.1(15) . . ?
C56A C55A C71A 113.4(11) . . ?
C0 C55A C56A 128.3(15) . . ?
C55A C56A H56A 121.2 . . ?
C57A C56A C55A 117.7(8) . . ?
C57A C56A H56A 121.1 . . ?
C52A C57A C56A 122.0(7) . . ?
C52A C57A C58A 109.9(6) . . ?
C56A C57A C58A 128.1(8) . . ?
C50A C58A C57A 101.9(6) . . ?
C50A C58A C65A 112.6(7) . . ?
C57A C58A C65A 114.6(7) . . ?
C59A C58A C50A 110.7(6) . . ?
C59A C58A C57A 113.1(7) . . ?
C59A C58A C65A 104.2(8) . . ?
C58A C59A H59A 108.1 . . ?
C58A C59A H59B 108.1 . . ?
C58A C59A C60A 116.8(8) . . ?
H59A C59A H59B 107.3 . . ?
C60A C59A H59A 108.1 . . ?
C60A C59A H59B 108.1 . . ?
C59A C60A H60A 109.7 . . ?
C59A C60A H60B 109.6 . . ?
H60A C60A H60B 108.2 . . ?
C61A C60A C59A 110.2(9) . . ?
C61A C60A H60A 109.6 . . ?
C61A C60A H60B 109.6 . . ?
C60A C61A H61A 109.1 . . ?
C60A C61A H61B 109.2 . . ?
C60A C61A C62A 112.2(12) . . ?
H61A C61A H61B 107.9 . . ?
C62A C61A H61A 109.1 . . ?
C62A C61A H61B 109.1 . . ?
C61A C62A H62A 102.9 . . ?
C61A C62A H62B 102.7 . . ?
C61A C62A C63A 137(2) . . ?
H62A C62A H62B 105.0 . . ?
C63A C62A H62A 103.2 . . ?
C63A C62A H62B 102.9 . . ?
C62A C63A H63A 109.8 . . ?
C62A C63A H63B 109.8 . . ?
C62A C63A C64A 110(4) . . ?
H63A C63A H63B 108.1 . . ?
C64A C63A H63A 108.8 . . ?
C64A C63A H63B 109.9 . . ?
C63A C64A H64A 111.1 . . ?
C63A C64A H64B 110.6 . . ?
C63A C64A H64C 109.8 . . ?
H64A C64A H64B 108.9 . . ?
H64A C64A H64C 107.0 . . ?
H64B C64A H64C 109.2 . . ?
C58A C65A H65A 107.9 . . ?
C58A C65A H65B 108.0 . . ?
H65A C65A H65B 107.2 . . ?
C66A C65A C58A 117.4(10) . . ?
C66A C65A H65A 108.0 . . ?
C66A C65A H65B 107.9 . . ?
C65A C66A H66A 109.0 . . ?
C65A C66A H66B 108.9 . . ?
H66A C66A H66B 107.8 . . ?
C67A C66A C65A 113.2(12) . . ?
C67A C66A H66A 109.0 . . ?
C67A C66A H66B 108.8 . . ?
C66A C67A H67A 107.2 . . ?
C66A C67A H67B 107.0 . . ?
H67A C67A H67B 106.8 . . ?
C68A C67A C66A 121.0(15) . . ?
C68A C67A H67A 107.1 . . ?
C68A C67A H67B 107.0 . . ?
C67A C68A H68A 108.5 . . ?
C67A C68A H68B 108.6 . . ?
C67A C68A C69A 114.7(14) . . ?
H68A C68A H68B 107.6 . . ?
C69A C68A H68A 108.8 . . ?
C69A C68A H68B 108.5 . . ?
C68A C69A H69A 110.3 . . ?
C68A C69A H69B 110.6 . . ?
H69A C69A H69B 108.6 . . ?
C70A C69A C68A 106.3(15) . . ?
C70A C69A H69A 110.3 . . ?
C70A C69A H69B 110.7 . . ?
C69A C70A H70A 109.1 . . ?
C69A C70A H70B 109.7 . . ?
C69A C70A H70C 109.6 . . ?
H70A C70A H70B 109.5 . . ?
H70A C70A H70C 109.5 . . ?
H70B C70A H70C 109.5 . . ?
C78A C77A C82A 121.9(14) . . ?
C78A C77A C74A 118.1(12) . . ?
C78A C77A C07M 93.9(15) . . ?
C82A C77A C74A 120.0(12) . . ?
C82A C77A C07M 135.1(15) . . ?
C77A C78A H78A 118.6 . . ?
C77A C78A C79A 122.7(15) . . ?
C79A C78A H78A 118.7 . . ?
C78A C79A H79A 124.1 . . ?
C80A C79A C78A 112.2(17) . . ?
C80A C79A H79A 123.8 . . ?
C79A C80A O2A 117.8(13) . . ?
C81A C80A O2A 113.9(14) . . ?
C81A C80A C79A 127.0(17) . . ?
C80A C81A H81A 121.1 . . ?
C80A C81A C82A 117.8(16) . . ?
C82A C81A H81A 121.1 . . ?
C77A C82A C81A 116.6(15) . . ?
C77A C82A H82A 121.6 . . ?
C81A C82A H82A 121.8 . . ?
N1A Se1A C15A 65.4(4) . . ?
N2A Se1A C15A 30.6(4) . . ?
N2A Se1A N1A 96.0(6) . . ?
N3A Se2A N4A 94.3(13) . . ?
N5A Se3A N6A 94.5(5) . . ?
C16A N1A Se1A 104.6(8) . . ?
C15A N2A Se1A 106.0(8) . . ?
C45A N3A Se2A 108.5(12) . . ?
C44A N4A Se2A 103.3(17) . . ?
C76A N5A Se3A 106.7(9) . . ?
C75A N6A Se3A 105.7(8) . . ?
C72A C71A C55A 118.2(17) . . ?
C72A C71A C76A 116.2(17) . . ?
C76A C71A C55A 124.0(15) . . ?
C71A C72A H72A 118.7 . . ?
C73A C72A C71A 122.5(18) . . ?
C73A C72A H72A 118.8 . . ?
C72A C73A H73A 116.9 . . ?
C72A C73A C74A 126.2(15) . . ?
C74A C73A H73A 117.0 . . ?
C73A C74A C77A 121.1(12) . . ?
C73A C74A C75A 113.9(11) . . ?
C75A C74A C77A 125.0(10) . . ?
N6A C75A C74A 120.7(11) . . ?
N6A C75A C76A 119.0(10) . . ?
C76A C75A C74A 120.2(10) . . ?
N5A C76A C71A 125.1(13) . . ?
N5A C76A C75A 114.1(11) . . ?
C71A C76A C75A 120.7(12) . . ?
N1E Se1E N2E 95.7(13) . . ?
N4E Se2E N3E 96.4(11) . . ?
N5E Se3E N6E 92.9(10) . . ?
C16A N1E Se1E 111.3(14) . . ?
C15A N2E Se1E 104.5(17) . . ?
C45A N3E Se2E 103.4(14) . . ?
C44A N4E Se2E 103.5(14) . . ?
C93 N5E Se3E 106.6(15) . . ?
C119 N6E Se3E 104(2) . . ?
C55A C0 C93 124(2) . . ?
C94 C0 C55A 121(2) . . ?
C94 C0 C93 116(2) . . ?
C95 C07M C77A 97(2) . . ?
C119 C07M C77A 125(3) . . ?
C119 C07M C95 113(3) . . ?
N5E C93 C0 124(2) . . ?
N5E C93 C119 114(2) . . ?
C0 C93 C119 122(2) . . ?
C0 C94 H94 117.6 . . ?
C95 C94 C0 125(3) . . ?
C95 C94 H94 117.7 . . ?
C07M C95 H95 118.8 . . ?
C94 C95 C07M 123(3) . . ?
C94 C95 H95 118.6 . . ?
N6E C119 C07M 124(3) . . ?
N6E C119 C93 117(3) . . ?
C07M C119 C93 118(3) . . ?
C5B O1B C3B 121.1(9) . . ?
C76B O2B C79B 124.9(14) . . ?
H1BA C1B H1BB 109.5 . . ?
H1BA C1B H1BC 109.5 . . ?
H1BB C1B H1BC 109.5 . . ?
C2B C1B H1BA 109.3 . . ?
C2B C1B H1BB 109.6 . . ?
C2B C1B H1BC 109.5 . . ?
C1B C2B H2BA 108.5 . . ?
C1B C2B H2BB 108.7 . . ?
C1B C2B C3B 114.5(14) . . ?
H2BA C2B H2BB 107.6 . . ?
C3B C2B H2BA 108.6 . . ?
C3B C2B H2BB 108.6 . . ?
O1B C3B C2B 107.5(12) . . ?
O1B C3B H3B 109.8 . . ?
O1B C3B C4B 108.5(11) . . ?
C2B C3B H3B 109.7 . . ?
C2B C3B C4B 111.6(12) . . ?
C4B C3B H3B 109.7 . . ?
C3B C4B H4BA 109.6 . . ?
C3B C4B H4BB 109.4 . . ?
C3B C4B H4BC 109.4 . . ?
H4BA C4B H4BB 109.5 . . ?
H4BA C4B H4BC 109.5 . . ?
H4BB C4B H4BC 109.5 . . ?
O1B C5B C6B 115.5(10) . . ?
C10B C5B O1B 124.5(9) . . ?
C10B C5B C6B 119.9(8) . . ?
C5B C6B H6B 118.9 . . ?
C7B C6B C5B 122.4(11) . . ?
C7B C6B H6B 118.8 . . ?
C6B C7B H7B 120.3 . . ?
C6B C7B C8B 119.5(10) . . ?
C8B C7B H7B 120.2 . . ?
C7B C8B C11B 123.0(9) . . ?
C9B C8B C7B 118.1(8) . . ?
C9B C8B C11B 118.9(10) . . ?
C8B C9B H9B 119.3 . . ?
C8B C9B C10B 121.5(10) . . ?
C10B C9B H9B 119.3 . . ?
C5B C10B C9B 118.7(10) . . ?
C5B C10B H10B 120.7 . . ?
C9B C10B H10B 120.6 . . ?
C12B C11B C8B 122.1(7) . . ?
C16B C11B C8B 123.2(7) . . ?
C16B C11B C12B 114.7(7) . . ?
C11B C12B C13B 121.1(7) . . ?
C11B C12B N1F 120.7(10) . . ?
C13B C12B N1F 115.8(10) . . ?
N1B C12B C11B 122.4(9) . . ?
N1B C12B C13B 112.8(10) . . ?
C12B C13B C14B 120.1(7) . . ?
N2B C13B C12B 117.5(8) . . ?
N2B C13B C14B 120.4(9) . . ?
N2F C13B C12B 112.8(11) . . ?
N2F C13B C14B 122.3(10) . . ?
C13B C14B C17B 121.8(7) . . ?
C15B C14B C13B 115.5(6) . . ?
C15B C14B C17B 122.6(6) . . ?
C14B C15B H15B 118.0 . . ?
C14B C15B C16B 123.9(7) . . ?
C16B C15B H15B 118.0 . . ?
C11B C16B C15B 124.6(7) . . ?
C11B C16B H16B 117.7 . . ?
C15B C16B H16B 117.7 . . ?
C18B C17B C14B 123.3(8) . . ?
C22B C17B C14B 117.7(7) . . ?
C22B C17B C18B 118.9(6) . . ?
C17B C18B H18B 119.3 . . ?
C19B C18B C17B 121.4(8) . . ?
C19B C18B H18B 119.3 . . ?
C18B C19B C20B 119.4(8) . . ?
C18B C19B C29B 128.9(8) . . ?
C20B C19B C29B 111.4(6) . . ?
C19B C20B C23B 108.6(7) . . ?
C21B C20B C19B 120.1(6) . . ?
C21B C20B C23B 131.3(8) . . ?
C20B C21B H21B 121.3 . . ?
C20B C21B C22B 117.5(8) . . ?
C22B C21B H21B 121.3 . . ?
C17B C22B C21B 122.4(7) . . ?
C17B C22B H22B 118.8 . . ?
C21B C22B H22B 118.8 . . ?
C24B C23B C20B 129.0(8) . . ?
C28B C23B C20B 108.9(7) . . ?
C28B C23B C24B 122.1(6) . . ?
C23B C24B H24B 121.2 . . ?
C23B C24B C25B 117.5(8) . . ?
C25B C24B H24B 121.3 . . ?
C24B C25B H25B 118.8 . . ?
C26B C25B C24B 122.2(8) . . ?
C26B C25B H25B 118.9 . . ?
C25B C26B C27B 119.4(7) . . ?
C25B C26B C38B 116.8(7) . . ?
C27B C26B C38B 123.6(8) . . ?
C26B C27B H27B 120.6 . . ?
C26B C27B C28B 119.0(8) . . ?
C28B C27B H27B 120.5 . . ?
C23B C28B C27B 119.7(7) . . ?
C23B C28B C29B 112.2(7) . . ?
C27B C28B C29B 128.1(8) . . ?
C19B C29B C28B 98.8(8) . . ?
C19B C29B C30B 129.1(12) . . ?
C19B C29B C35B 109.4(9) . . ?
C28B C29B C30B 119.3(12) . . ?
C28B C29B C35B 109.6(9) . . ?
C35B C29B C30B 89.3(8) . . ?
C31B C30B C29B 92.7(12) . . ?
C30B C31B H31G 112.8 . . ?
C30B C31B H31H 112.8 . . ?
C30B C31B C32B 94.9(11) . . ?
H31G C31B H31H 110.2 . . ?
C32B C31B H31G 112.8 . . ?
C32B C31B H31H 112.6 . . ?
C31B C32B H32G 108.3 . . ?
C31B C32B H32H 108.5 . . ?
H32G C32B H32H 107.5 . . ?
C33B C32B C31B 115.4(15) . . ?
C33B C32B H32G 108.6 . . ?
C33B C32B H32H 108.3 . . ?
C32B C33B H33G 99.5 . . ?
C32B C33B H33H 99.7 . . ?
C32B C33B C34B 148(2) . . ?
H33G C33B H33H 104.1 . . ?
C34B C33B H33G 99.8 . . ?
C34B C33B H33H 100.0 . . ?
C36B C35B C29B 117.5(11) . . ?
C35B C36B H36G 113.3 . . ?
C35B C36B H36H 113.4 . . ?
C35B C36B C37B 91.7(15) . . ?
H36G C36B H36H 110.7 . . ?
C37B C36B H36G 113.4 . . ?
C37B C36B H36H 113.3 . . ?
C39B C38B C26B 122.3(7) . . ?
C43B C38B C26B 121.5(8) . . ?
C43B C38B C39B 116.2(7) . . ?
C40B C39B C38B 120.0(8) . . ?
N3B C39B C38B 121.2(11) . . ?
N3B C39B C40B 116.2(11) . . ?
N3F C39B C38B 128.1(10) . . ?
N3F C39B C40B 111.1(11) . . ?
C39B C40B C41B 118.9(8) . . ?
C39B C40B Se2B 74.2(6) . . ?
C41B C40B Se2B 166.1(6) . . ?
N4B C40B C39B 119.7(11) . . ?
N4B C40B C41B 118.5(11) . . ?
N4B C40B Se2B 47.6(10) . . ?
N4F C40B C39B 115.5(11) . . ?
N4F C40B C41B 125.2(10) . . ?
C42B C41B C40B 115.0(7) . . ?
C42B C41B C44B 122.4(7) . . ?
C44B C41B C40B 122.6(7) . . ?
C41B C42B H42B 116.8 . . ?
C41B C42B C43B 126.4(8) . . ?
C43B C42B H42B 116.8 . . ?
C38B C43B C42B 123.5(9) . . ?
C38B C43B H43B 118.2 . . ?
C42B C43B H43B 118.2 . . ?
C45B C44B C41B 121.7(7) . . ?
C45B C44B C49B 118.3(6) . . ?
C49B C44B C41B 119.9(8) . . ?
C44B C45B H45B 120.2 . . ?
C44B C45B C46B 119.6(8) . . ?
C46B C45B H45B 120.2 . . ?
C45B C46B C47B 120.5(8) . . ?
C45B C46B C56B 128.0(7) . . ?
C47B C46B C56B 111.4(6) . . ?
C46B C47B C50B 107.7(7) . . ?
C48B C47B C46B 119.5(6) . . ?
C48B C47B C50B 132.7(7) . . ?
C47B C48B H48B 120.2 . . ?
C47B C48B C49B 119.7(8) . . ?
C49B C48B H48B 120.2 . . ?
C44B C49B H49B 118.9 . . ?
C48B C49B C44B 122.2(8) . . ?
C48B C49B H49B 118.9 . . ?
C51B C50B C47B 129.7(7) . . ?
C51B C50B C55B 121.5(6) . . ?
C55B C50B C47B 108.8(6) . . ?
C50B C51B H51B 120.7 . . ?
C50B C51B C52B 118.6(7) . . ?
C52B C51B H51B 120.7 . . ?
C51B C52B H52B 119.0 . . ?
C51B C52B C53B 121.9(6) . . ?
C53B C52B H52B 119.1 . . ?
C52B C53B C67B 117.9(6) . . ?
C54B C53B C52B 117.6(6) . . ?
C54B C53B C67B 124.5(7) . . ?
C53B C54B H54B 120.0 . . ?
C55B C54B C53B 120.0(7) . . ?
C55B C54B H54B 120.0 . . ?
C50B C55B C56B 111.5(6) . . ?
C54B C55B C50B 120.3(6) . . ?
C54B C55B C56B 127.9(7) . . ?
C46B C56B C55B 100.4(6) . . ?
C46B C56B C63B 107.8(6) . . ?
C55B C56B C63B 111.2(5) . . ?
C57B C56B C46B 113.7(6) . . ?
C57B C56B C55B 112.2(6) . . ?
C57B C56B C63B 110.9(7) . . ?
C56B C57B H57A 108.6 . . ?
C56B C57B H57B 108.6 . . ?
H57A C57B H57B 107.6 . . ?
C58B C57B C56B 114.5(7) . . ?
C58B C57B H57A 108.6 . . ?
C58B C57B H57B 108.6 . . ?
C57B C58B H58C 108.6 . . ?
C57B C58B H58D 108.6 . . ?
C57B C58B C59B 114.7(8) . . ?
H58C C58B H58D 107.6 . . ?
C59B C58B H58C 108.6 . . ?
C59B C58B H58D 108.6 . . ?
C58B C59B H59E 109.2 . . ?
C58B C59B H59F 109.3 . . ?
H59E C59B H59F 107.9 . . ?
C60B C59B C58B 111.9(8) . . ?
C60B C59B H59E 109.2 . . ?
C60B C59B H59F 109.2 . . ?
C59B C60B H60G 109.0 . . ?
C59B C60B H60H 109.1 . . ?
C59B C60B C61B 112.6(10) . . ?
H60G C60B H60H 107.8 . . ?
C61B C60B H60G 109.1 . . ?
C61B C60B H60H 109.1 . . ?
C60B C61B H61G 109.6 . . ?
C60B C61B H61H 109.6 . . ?
C60B C61B C62B 110.4(12) . . ?
H61G C61B H61H 108.1 . . ?
C62B C61B H61G 109.6 . . ?
C62B C61B H61H 109.5 . . ?
C61B C62B H62G 109.4 . . ?
C61B C62B H62H 109.5 . . ?
C61B C62B H62I 109.5 . . ?
H62G C62B H62H 109.5 . . ?
H62G C62B H62I 109.5 . . ?
H62H C62B H62I 109.5 . . ?
C56B C63B H63H 108.0 . . ?
C56B C63B H63I 108.0 . . ?
H63H C63B H63I 107.2 . . ?
C64B C63B C56B 117.3(8) . . ?
C64B C63B H63H 108.0 . . ?
C64B C63B H63I 107.9 . . ?
C63B C64B H64F 108.5 . . ?
C63B C64B H64G 108.6 . . ?
C63B C64B C65B 115.0(11) . . ?
H64F C64B H64G 107.5 . . ?
C65B C64B H64F 108.5 . . ?
C65B C64B H64G 108.6 . . ?
C64B C65B H65E 109.1 . . ?
C64B C65B H65F 109.0 . . ?
H65E C65B H65F 107.8 . . ?
C66B C65B C64B 113.0(15) . . ?
C66B C65B H65E 108.6 . . ?
C66B C65B H65F 109.2 . . ?
C65B C66B H66G 104.1 . . ?
C65B C66B H66H 103.4 . . ?
C65B C66B C69B 134(2) . . ?
H66G C66B H66H 105.4 . . ?
C69B C66B H66G 104.0 . . ?
C69B C66B H66H 103.3 . . ?
C68B C67B C53B 124.1(6) . . ?
C72B C67B C53B 118.8(6) . . ?
C72B C67B C68B 117.1(6) . . ?
C67B C68B C98 119.5(6) . . ?
N5B C68B C67B 119.6(11) . . ?
N5B C68B C98 119.9(11) . . ?
N5F C68B C67B 129.6(10) . . ?
N5F C68B C98 109.9(11) . . ?
C68B C98 Se3F 75.8(5) . . ?
C99 C98 C68B 120.9(8) . . ?
C99 C98 Se3F 162.3(7) . . ?
N6B C98 C68B 113.2(11) . . ?
N6B C98 C99 125.5(11) . . ?
N6F C98 C68B 116.3(12) . . ?
N6F C98 C99 120.8(13) . . ?
N6F C98 Se3F 41.6(11) . . ?
C98 C99 C73B 120.6(8) . . ?
C71B C99 C98 116.5(7) . . ?
C71B C99 C73B 122.7(7) . . ?
C99 C71B H71D 118.4 . . ?
C99 C71B C72B 123.2(7) . . ?
C72B C71B H71D 118.4 . . ?
C67B C72B C71B 122.7(7) . . ?
C67B C72B H72B 118.6 . . ?
C71B C72B H72B 118.6 . . ?
C74B C73B C99 121.3(9) . . ?
C78B C73B C99 121.2(10) . . ?
C78B C73B C74B 117.5(9) . . ?
C73B C74B H74B 117.8 . . ?
C75B C74B C73B 124.3(11) . . ?
C75B C74B H74B 117.9 . . ?
C74B C75B H75B 120.7 . . ?
C74B C75B C76B 118.5(12) . . ?
C76B C75B H75B 120.9 . . ?
O2B C76B C77B 120.9(12) . . ?
C75B C76B O2B 114.4(11) . . ?
C75B C76B C77B 124.6(11) . . ?
C76B C77B H77B 124.7 . . ?
C78B C77B C76B 110.7(15) . . ?
C78B C77B H77B 124.6 . . ?
C73B C78B C77B 123.9(15) . . ?
C73B C78B H78B 118.0 . . ?
C77B C78B H78B 118.1 . . ?
O2B C79B H79B 108.7 . . ?
O2B C79B C80B 110(2) . . ?
O2B C79B C81B 103.7(19) . . ?
C80B C79B H79B 109.1 . . ?
C80B C79B C81B 116(3) . . ?
C81B C79B H79B 109.0 . . ?
C79B C80B H80A 109.5 . . ?
C79B C80B H80B 109.7 . . ?
C79B C80B H80D 109.6 . . ?
H80A C80B H80B 109.3 . . ?
H80A C80B H80D 109.3 . . ?
H80B C80B H80D 109.3 . . ?
C79B C81B H81B 109.4 . . ?
C79B C81B H81D 109.2 . . ?
C79B C81B H81E 109.9 . . ?
H81B C81B H81D 109.5 . . ?
H81B C81B H81E 109.4 . . ?
H81D C81B H81E 109.5 . . ?
N1B Se1B N2B 93.5(7) . . ?
N3B Se2B C40B 64.3(7) . . ?
N4B Se2B C40B 28.9(6) . . ?
N4B Se2B N3B 90.7(10) . . ?
N5B Se3B N6B 88.2(11) . . ?
C12B N1B Se1B 108.1(9) . . ?
C13B N2B Se1B 105.6(8) . . ?
C39B N3B Se2B 102.7(13) . . ?
C40B N4B Se2B 103.5(12) . . ?
C68B N5B Se3B 106.0(12) . . ?
C98 N6B Se3B 110.6(12) . . ?
N2F Se1F N1F 96.3(8) . . ?
N3F Se2F N4F 98.9(12) . . ?
N5F Se3F C98 67.6(9) . . ?
N6F Se3F C98 34.4(10) . . ?
N6F Se3F N5F 100.3(13) . . ?
C12B N1F Se1F 102.6(10) . . ?
C13B N2F Se1F 105.6(12) . . ?
C39B N3F Se2F 108.3(11) . . ?
C40B N4F Se2F 103.4(12) . . ?
C68B N5F Se3F 105.7(13) . . ?
C98 N6F Se3F 104.0(16) . . ?
C66B C69B H69H 111.6 . . ?
C66B C69B H69I 112.0 . . ?
H69H C69B H69I 109.3 . . ?
C70B C69B C66B 101(3) . . ?
C70B C69B H69H 111.8 . . ?
C70B C69B H69I 111.2 . . ?
C69B C70B H70F 116.8 . . ?
C69B C70B H70G 117.4 . . ?
C69B C70B H70H 117.5 . . ?
H70F C70B H70G 101.1 . . ?
H70F C70B H70H 100.3 . . ?
H70G C70B H70H 100.7 . . ?
O2A C65 C115 95.3(15) . . ?
O2A C65 C113 102(2) . . ?
C113 C65 C115 149(2) . . ?
C65 C113 H11A 112.5 . . ?
C65 C113 H11B 113.6 . . ?
C65 C113 H11C 112.8 . . ?
H11A C113 H11B 105.6 . . ?
H11A C113 H11C 105.9 . . ?
H11B C113 H11C 105.8 . . ?

loop_
_geom_bond_atom_site_label_1
_geom_bond_atom_site_label_2
_geom_bond_distance
_geom_bond_site_symmetry_2
_geom_bond_publ_flag
Se3C N5C 1.793(7) . ?
Se3C N6C 1.766(7) . ?
O1C C3C 1.439(14) . ?
O1C C5C 1.351(10) . ?
O2C C79C 1.352(12) . ?
O2C C82C 1.56(2) . ?
N5C C70C 1.314(11) . ?
N6C C75C 1.346(11) . ?
C1C H1CA 0.9600 . ?
C1C H1CB 0.9600 . ?
C1C H1CC 0.9600 . ?
C1C C2C 1.34(2) . ?
C2C H2CA 0.9700 . ?
C2C H2CB 0.9700 . ?
C2C C3C 1.420(16) . ?
C3C H3C 0.9800 . ?
C3C C4C 1.54(2) . ?
C4C H4CA 0.9602 . ?
C4C H4CB 0.9602 . ?
C4C H4CC 0.9602 . ?
C5C C6C 1.402(15) . ?
C5C C10C 1.381(15) . ?
C6C H6C 0.9300 . ?
C6C C7C 1.349(11) . ?
C7C H7C 0.9300 . ?
C7C C8C 1.401(14) . ?
C8C C9C 1.363(12) . ?
C8C C11C 1.471(10) . ?
C9C H9C 0.9300 . ?
C9C C10C 1.396(10) . ?
C09F H09A 0.9700 . ?
C09F H09B 0.9700 . ?
C09F C09Q 1.581(10) . ?
C09F C35C 1.558(10) . ?
C09Q H09C 0.9700 . ?
C09Q H09D 0.9700 . ?
C09Q C27C 1.519(9) . ?
C10C H10C 0.9300 . ?
C11C C12C 1.449(11) . ?
C11C C16C 1.344(11) . ?
C12C C13C 1.461(11) . ?
C12C N1C 1.393(16) . ?
C12C N1G 1.33(2) . ?
C13C C14C 1.446(13) . ?
C13C N2C 1.404(15) . ?
C13C N2G 1.42(2) . ?
C14C C15C 1.365(11) . ?
C14C C17C 1.474(11) . ?
C15C H15C 0.9300 . ?
C15C C16C 1.447(9) . ?
C16C H16C 0.9300 . ?
C17C C18C 1.364(15) . ?
C17C C29C 1.458(16) . ?
C18C H18C 0.9300 . ?
C18C C19C 1.406(11) . ?
C19C H19C 0.9300 . ?
C19C C20C 1.380(14) . ?
C20C C21C 1.442(10) . ?
C20C C28C 1.406(16) . ?
C21C C22C 1.420(15) . ?
C21C C26C 1.372(16) . ?
C22C H22C 0.9300 . ?
C22C C23C 1.402(11) . ?
C23C H23C 0.9300 . ?
C23C C24C 1.409(15) . ?
C24C C25C 1.329(15) . ?
C24C C39C 1.478(10) . ?
C25C H25C 0.9300 . ?
C25C C26C 1.420(11) . ?
C26C C27C 1.609(17) . ?
C27C C28C 1.634(16) . ?
C27C C30C 1.542(9) . ?
C28C C29C 1.424(12) . ?
C29C H29C 0.9300 . ?
C30C C31C 1.510(9) . ?
C31C H31C 0.9700 . ?
C31C H31D 0.9700 . ?
C31C C32C 1.538(10) . ?
C32C H32C 0.9700 . ?
C32C H32D 0.9700 . ?
C32C C33C 1.553(10) . ?
C33C H33C 0.9700 . ?
C33C H33D 0.9700 . ?
C33C C34C 1.558(10) . ?
C35C H35D 0.9700 . ?
C35C H35E 0.9700 . ?
C35C C36C 1.546(10) . ?
C36C H36C 0.9700 . ?
C36C H36D 0.9700 . ?
C36C C37C 1.549(10) . ?
C37C H37C 0.9700 . ?
C37C H37D 0.9700 . ?
C37C C38C 1.550(10) . ?
C38C H38C 0.9759 . ?
C38C H38D 0.9779 . ?
C38C H38E 0.9775 . ?
C39C C40C 1.370(13) . ?
C39C C44C 1.434(13) . ?
C40C H40C 0.9300 . ?
C40C C41C 1.429(10) . ?
C41C H41C 0.9300 . ?
C41C C42C 1.339(12) . ?
C42C C43C 1.472(12) . ?
C42C C45C 1.485(10) . ?
C43C C44C 1.450(11) . ?
C43C N4C 1.430(17) . ?
C43C Se2G 2.271(14) . ?
C43C N4G 1.23(3) . ?
C44C N3C 1.52(2) . ?
C44C Se2G 2.288(14) . ?
C44C N3G 1.23(3) . ?
C45C C46C 1.399(12) . ?
C45C C57C 1.406(12) . ?
C46C H46C 0.9300 . ?
C46C C47C 1.393(10) . ?
C47C H47C 0.9300 . ?
C47C C48C 1.348(11) . ?
C48C C49C 1.480(9) . ?
C48C C56C 1.425(11) . ?
C49C C50C 1.386(10) . ?
C49C C54C 1.381(11) . ?
C50C H50C 0.9300 . ?
C50C C51C 1.364(10) . ?
C51C H51C 0.9300 . ?
C51C C52C 1.415(11) . ?
C52C C53C 1.416(10) . ?
C52C C71C 1.466(10) . ?
C53C H53C 0.9300 . ?
C53C C54C 1.360(10) . ?
C54C C55C 1.531(9) . ?
C55C C56C 1.520(11) . ?
C55C C58C 1.523(13) . ?
C55C C64C 1.525(11) . ?
C56C C57C 1.377(9) . ?
C57C H57C 0.9300 . ?
C58C H58A 0.9700 . ?
C58C H58B 0.9700 . ?
C58C C59C 1.503(12) . ?
C59C H59C 0.9700 . ?
C59C H59D 0.9700 . ?
C59C C60C 1.539(13) . ?
C60C H60C 0.9700 . ?
C60C H60D 0.9700 . ?
C60C C61C 1.492(15) . ?
C61C H61C 0.9700 . ?
C61C H61D 0.9700 . ?
C61C C62C 1.546(15) . ?
C62C H62C 0.9700 . ?
C62C H62D 0.9700 . ?
C62C C63C 1.55(2) . ?
C63C H63C 0.9600 . ?
C63C H63D 0.9600 . ?
C63C H63E 0.9600 . ?
C64C H64D 0.9700 . ?
C64C H64E 0.9700 . ?
C64C C65C 1.506(14) . ?
C65C H65C 0.9700 . ?
C65C H65D 0.9700 . ?
C65C C66C 1.548(13) . ?
C66C H66C 0.9700 . ?
C66C H66D 0.9700 . ?
C66C C67C 1.427(17) . ?
C67C H67C 0.9700 . ?
C67C H67D 0.9700 . ?
C67C C68C 1.556(17) . ?
C68C H68C 0.9700 . ?
C68C H68D 0.9700 . ?
C68C C69C 1.52(2) . ?
C69C H69C 0.9600 . ?
C69C H69D 0.9600 . ?
C69C H69E 0.9600 . ?
C70C C71C 1.446(11) . ?
C70C C75C 1.464(10) . ?
C71C C72C 1.366(10) . ?
C72C H72C 0.9300 . ?
C72C C73C 1.404(10) . ?
C73C H73C 0.9300 . ?
C73C C74C 1.390(12) . ?
C74C C75C 1.401(12) . ?
C74C C76C 1.482(10) . ?
C76C C77C 1.359(14) . ?
C76C C81C 1.430(13) . ?
C77C H77C 0.9300 . ?
C77C C78C 1.434(14) . ?
C78C H78C 0.9300 . ?
C78C C79C 1.502(18) . ?
C79C C80C 1.343(16) . ?
C80C H80C 0.9300 . ?
C80C C81C 1.365(11) . ?
C81C H81C 0.9300 . ?
C82C H82C 0.9800 . ?
C82C C83C 1.557(10) . ?
C82C C84C 1.553(10) . ?
C83C H83A 1.0331 . ?
C83C H83B 1.0289 . ?
C83C H83C 1.0366 . ?
C84C H84A 0.9607 . ?
C84C H84B 0.9607 . ?
C84C H84C 0.9607 . ?
Se1C N1C 1.775(12) . ?
Se1C N2C 1.739(11) . ?
Se2C N3C 1.712(15) . ?
Se2C N4C 1.777(12) . ?
Se1G N1G 1.78(2) . ?
Se1G N2G 1.802(17) . ?
Se2G N3G 1.74(3) . ?
Se2G N4G 1.79(3) . ?
Cl1 C88 1.685(19) . ?
Cl2 C88 1.765(18) . ?
Cl3 C88 1.750(17) . ?
C88 H88 0.9800 . ?
Cl4 C90 1.72(2) . ?
Cl5 C90 1.72(2) . ?
Cl6 C90 1.684(17) . ?
C90 H90 0.9800 . ?
Cl7 C89 1.730(14) . ?
Cl8 C89 1.718(14) . ?
Cl9 C89 1.729(13) . ?
C89 H89 0.9800 . ?
Cl10 C92 1.693(15) . ?
Cl11 C92 1.723(16) . ?
Cl12 C92 1.697(16) . ?
C92 H92 0.9800 . ?
Cl13 C91 1.73(2) . ?
Cl14 C91 1.626(18) . ?
Cl15 C91 1.69(2) . ?
C91 H91 0.9800 . ?
O1 C3 1.413(16) . ?
O1 C5 1.386(12) . ?
O2 C81 1.488(19) . ?
O2 C84 1.60(3) . ?
C1 C2 1.518(9) . ?
C1 C3 2.08(2) . ?
C2 H2A 0.9700 . ?
C2 H2B 0.9700 . ?
C2 C3 1.523(9) . ?
C3 C4 1.535(10) . ?
C4 H4A 0.9602 . ?
C4 H4B 0.9602 . ?
C4 H4C 0.9602 . ?
C5 C6 1.375(15) . ?
C5 C10 1.299(16) . ?
C6 H6 0.9300 . ?
C6 C7 1.407(13) . ?
C7 H7 0.9300 . ?
C7 C8 1.322(15) . ?
C8 C9 1.373(14) . ?
C8 C12 1.483(11) . ?
C9 H9 0.9300 . ?
C9 C10 1.404(12) . ?
C10 H10 0.9300 . ?
C11 C12 1.416(13) . ?
C11 C16 1.459(11) . ?
C11 N1 1.457(18) . ?
C11 N1D 1.374(19) . ?
C12 C13 1.335(13) . ?
C13 H13 0.9300 . ?
C13 C14 1.405(11) . ?
C14 H14 0.9300 . ?
C14 C15 1.390(12) . ?
C15 C16 1.461(13) . ?
C15 C17 1.491(10) . ?
C16 N2 1.426(17) . ?
C16 Se1D 2.431(10) . ?
C16 N2D 1.278(17) . ?
C17 C18 1.430(12) . ?
C17 C29 1.392(11) . ?
C18 H18 0.9300 . ?
C18 C19 1.388(10) . ?
C19 H19 0.9300 . ?
C19 C20 1.384(10) . ?
C20 C21 1.476(9) . ?
C20 C28 1.412(11) . ?
C21 C22 1.383(10) . ?
C21 C26 1.411(11) . ?
C22 H22 0.9300 . ?
C22 C23 1.380(9) . ?
C23 H23 0.9300 . ?
C23 C24 1.399(11) . ?
C24 C25 1.387(11) . ?
C24 C42 1.501(9) . ?
C25 H25 0.9300 . ?
C25 C26 1.377(9) . ?
C26 C27 1.524(11) . ?
C27 C28 1.536(11) . ?
C27 C30 1.467(17) . ?
C27 C36 1.544(9) . ?
C28 C29 1.391(10) . ?
C29 H29 0.9300 . ?
C30 H30C 0.9700 . ?
C30 H30D 0.9700 . ?
C30 C31 1.525(9) . ?
C31 H31E 0.9700 . ?
C31 H31F 0.9700 . ?
C31 C32 1.519(10) . ?
C32 H32E 0.9700 . ?
C32 H32F 0.9700 . ?
C32 C33 1.547(10) . ?
C33 H33E 0.9700 . ?
C33 H33F 0.9700 . ?
C33 C34 1.527(9) . ?
C34 H34C 0.9700 . ?
C34 H34D 0.9700 . ?
C34 C35 1.555(10) . ?
C35 H35F 0.9604 . ?
C35 H35G 0.9604 . ?
C35 H35H 0.9604 . ?
C36 H36E 0.9700 . ?
C36 H36F 0.9700 . ?
C36 C37 1.519(9) . ?
C37 H37E 0.9700 . ?
C37 H37F 0.9700 . ?
C37 C38 1.550(9) . ?
C38 H38F 0.9700 . ?
C38 H38G 0.9700 . ?
C38 C39 1.566(9) . ?
C39 H39A 0.9700 . ?
C39 H39B 0.9700 . ?
C39 C40 1.567(10) . ?
C41 C42 1.413(10) . ?
C41 C46 1.468(9) . ?
C41 N3 1.337(19) . ?
C41 Se2D 2.423(14) . ?
C41 N3D 1.36(3) . ?
C42 C43 1.379(9) . ?
C43 H43 0.9300 . ?
C43 C44 1.396(8) . ?
C44 H44 0.9300 . ?
C44 C45 1.333(9) . ?
C45 C46 1.446(10) . ?
C45 C47 1.501(9) . ?
C46 N4 1.374(17) . ?
C46 N4D 1.34(2) . ?
C47 C48 1.406(10) . ?
C47 C59 1.374(10) . ?
C48 H48 0.9300 . ?
C48 C49 1.368(9) . ?
C49 C50 1.535(11) . ?
C49 C57 1.434(11) . ?
C50 C51 1.554(11) . ?
C50 C60 1.510(8) . ?
C50 C66 1.547(9) . ?
C51 C52 1.380(10) . ?
C51 C56 1.373(11) . ?
C52 H52 0.9300 . ?
C52 C53 1.433(11) . ?
C53 C54 1.331(12) . ?
C53 C72 1.480(10) . ?
C54 H54 0.9300 . ?
C54 C55 1.397(10) . ?
C55 H55 0.9300 . ?
C55 C56 1.405(10) . ?
C56 C57 1.447(9) . ?
C57 C58 1.392(10) . ?
C58 H58 0.9300 . ?
C58 C59 1.384(9) . ?
C59 H59 0.9300 . ?
C60 H60E 0.9700 . ?
C60 H60F 0.9700 . ?
C60 C61 1.505(9) . ?
C61 H61E 0.9700 . ?
C61 H61F 0.9700 . ?
C61 C62 1.561(9) . ?
C62 H62E 0.9700 . ?
C62 H62F 0.9700 . ?
C62 C63 1.538(10) . ?
C63 H63F 0.9700 . ?
C63 H63G 0.9700 . ?
C63 C64 1.544(10) . ?
C66 H66E 0.9700 . ?
C66 H66F 0.9700 . ?
C66 C67 1.523(9) . ?
C67 H67E 0.9700 . ?
C67 H67F 0.9700 . ?
C67 C68 1.540(9) . ?
C68 H68E 0.9700 . ?
C68 H68F 0.9700 . ?
C68 C69 1.536(10) . ?
C69 H69F 0.9700 . ?
C69 H69G 0.9700 . ?
C69 C70 1.538(10) . ?
C70 H70D 0.9700 . ?
C70 H70E 0.9700 . ?
C70 C71 1.543(10) . ?
C71 H71A 0.9609 . ?
C71 H71B 0.9607 . ?
C71 H71C 0.9608 . ?
C72 C73 1.438(11) . ?
C72 C77 1.331(11) . ?
C73 C74 1.476(11) . ?
C73 N5 1.366(12) . ?
C73 N5D 1.54(3) . ?
C74 H74 0.9800 . ?
C74 C75 1.475(12) . ?
C74 N6 1.312(13) . ?
C74 N6D 1.50(3) . ?
C75 C76 1.346(13) . ?
C75 C78 1.451(14) . ?
C76 H76 0.9300 . ?
C76 C77 1.403(12) . ?
C77 H77 0.9300 . ?
C78 C79 1.454(19) . ?
C78 C83 1.386(16) . ?
C79 H79 0.9300 . ?
C79 C80 1.381(18) . ?
C80 H80 0.9300 . ?
C80 C81 1.34(2) . ?
C81 C82 1.36(2) . ?
C82 H82 0.9300 . ?
C82 C83 1.381(16) . ?
C83 H83 0.9300 . ?
C84 H84 0.9800 . ?
C84 C85 1.548(7) . ?
C84 C86 1.551(7) . ?
C85 H85A 1.1181 . ?
C85 H85B 1.1007 . ?
C85 H85C 1.1095 . ?
C86 C87 1.551(7) . ?
C87 H87A 1.0870 . ?
C87 H87B 1.1001 . ?
C87 H87C 1.0925 . ?
Se1 N1 1.726(14) . ?
Se1 N2 1.825(14) . ?
Se2 N3 1.835(9) . ?
Se2 N4 1.801(17) . ?
Se3 N5 1.792(9) . ?
Se3 N6 1.786(10) . ?
Se1D N1D 1.746(17) . ?
Se1D N2D 1.807(16) . ?
Se2D N3D 1.813(10) . ?
Se2D N4D 1.75(3) . ?
Se3D N5D 1.74(3) . ?
Se3D N6D 1.70(3) . ?
O1A C3A 1.509(18) . ?
O1A C5A 1.391(10) . ?
O2A C80A 1.503(19) . ?
O2A C65 1.491(10) . ?
C1A H1AA 1.0615 . ?
C1A H1AB 1.0592 . ?
C1A H1AC 1.0566 . ?
C1A C2A 1.529(10) . ?
C2A H2AA 0.9700 . ?
C2A H2AB 0.9700 . ?
C2A C3A 1.546(10) . ?
C3A H3A 0.9800 . ?
C3A C4A 1.577(9) . ?
C4A H4AA 0.9600 . ?
C4A H4AB 0.9600 . ?
C4A H4AC 0.9600 . ?
C5A C6A 1.342(13) . ?
C5A C10A 1.366(13) . ?
C6A H6A 0.9300 . ?
C6A C7A 1.376(11) . ?
C7A H7A 0.9300 . ?
C7A C8A 1.395(12) . ?
C8A C9A 1.394(12) . ?
C8A C11A 1.466(9) . ?
C9A H9A 0.9300 . ?
C9A C10A 1.376(10) . ?
C10A H10A 0.9300 . ?
C11A C12A 1.356(11) . ?
C11A C16A 1.424(11) . ?
C12A H12A 0.9300 . ?
C12A C13A 1.407(9) . ?
C13A H13A 0.9300 . ?
C13A C14A 1.385(11) . ?
C14A C15A 1.467(11) . ?
C14A C17A 1.475(9) . ?
C15A C16A 1.453(9) . ?
C15A Se1A 2.430(11) . ?
C15A N2A 1.286(14) . ?
C15A N2E 1.54(3) . ?
C16A N1A 1.282(15) . ?
C16A N1E 1.65(3) . ?
C17A C18A 1.438(11) . ?
C17A C29A 1.386(11) . ?
C18A H18A 0.9300 . ?
C18A C19A 1.382(9) . ?
C19A H19A 0.9300 . ?
C19A C20A 1.370(10) . ?
C20A C21A 1.476(9) . ?
C20A C28A 1.376(11) . ?
C21A C22A 1.378(11) . ?
C21A C26A 1.401(11) . ?
C22A H22A 0.9300 . ?
C22A C23A 1.393(9) . ?
C23A H23A 0.9300 . ?
C23A C24A 1.414(12) . ?
C24A C25A 1.381(11) . ?
C24A C97 1.502(9) . ?
C25A H25A 0.9300 . ?
C25A C26A 1.390(9) . ?
C26A C27A 1.514(11) . ?
C27A C28A 1.524(11) . ?
C27A C30A 1.528(15) . ?
C27A C36A 1.533(14) . ?
C28A C29A 1.398(9) . ?
C29A H29A 0.9300 . ?
C30A H30A 0.9700 . ?
C30A H30B 0.9700 . ?
C30A C31A 1.663(19) . ?
C31A H31A 0.9700 . ?
C31A H31B 0.9700 . ?
C31A C32A 1.534(10) . ?
C32A H32A 0.9700 . ?
C32A H32B 0.9700 . ?
C32A C33A 1.538(10) . ?
C33A H33A 0.9700 . ?
C33A H33B 0.9700 . ?
C33A C34A 1.540(10) . ?
C34A H34A 0.9700 . ?
C34A H34B 0.9700 . ?
C34A C35A 1.546(9) . ?
C35A H35A 0.9606 . ?
C35A H35B 0.9606 . ?
C35A H35C 0.9606 . ?
C36A H36A 0.9700 . ?
C36A H36B 0.9700 . ?
C36A C37A 1.561(16) . ?
C37A H37A 0.9700 . ?
C37A H37B 0.9700 . ?
C37A C38A 1.488(16) . ?
C38A H38A 0.9700 . ?
C38A H38B 0.9700 . ?
C38A C39A 1.533(10) . ?
C97 C96 1.358(10) . ?
C97 C45A 1.437(10) . ?
C96 H96 0.9300 . ?
C96 C42A 1.415(9) . ?
C42A H42A 0.9300 . ?
C42A C43A 1.348(10) . ?
C43A C44A 1.438(10) . ?
C43A C46A 1.482(9) . ?
C44A C45A 1.451(9) . ?
C44A N4A 1.33(3) . ?
C44A N4E 1.40(2) . ?
C45A N3A 1.45(3) . ?
C45A N3E 1.25(2) . ?
C46A C47A 1.360(11) . ?
C46A C51A 1.431(10) . ?
C47A H47A 0.9300 . ?
C47A C48A 1.380(10) . ?
C48A H48A 0.9300 . ?
C48A C49A 1.379(11) . ?
C49A C50A 1.433(11) . ?
C49A C52A 1.447(9) . ?
C50A C51A 1.380(9) . ?
C50A C58A 1.503(11) . ?
C51A H51A 0.9300 . ?
C52A C53A 1.435(10) . ?
C52A C57A 1.378(11) . ?
C53A H53A 0.9300 . ?
C53A C54A 1.388(11) . ?
C54A H54A 0.9300 . ?
C54A C55A 1.344(13) . ?
C55A C56A 1.466(11) . ?
C55A C71A 1.58(2) . ?
C55A C0 1.40(2) . ?
C56A H56A 0.9300 . ?
C56A C57A 1.381(10) . ?
C57A C58A 1.511(10) . ?
C58A C59A 1.518(13) . ?
C58A C65A 1.519(12) . ?
C59A H59A 0.9700 . ?
C59A H59B 0.9700 . ?
C59A C60A 1.559(13) . ?
C60A H60A 0.9700 . ?
C60A H60B 0.9700 . ?
C60A C61A 1.496(17) . ?
C61A H61A 0.9700 . ?
C61A H61B 0.9700 . ?
C61A C62A 1.536(9) . ?
C62A H62A 0.9700 . ?
C62A H62B 0.9700 . ?
C62A C63A 1.541(10) . ?
C63A H63A 0.9700 . ?
C63A H63B 0.9700 . ?
C63A C64A 1.543(10) . ?
C64A H64A 0.9707 . ?
C64A H64B 0.9707 . ?
C64A H64C 0.9706 . ?
C65A H65A 0.9700 . ?
C65A H65B 0.9700 . ?
C65A C66A 1.490(17) . ?
C66A H66A 0.9700 . ?
C66A H66B 0.9700 . ?
C66A C67A 1.495(15) . ?
C67A H67A 0.9700 . ?
C67A H67B 0.9700 . ?
C67A C68A 1.38(2) . ?
C68A H68A 0.9700 . ?
C68A H68B 0.9700 . ?
C68A C69A 1.60(2) . ?
C69A H69A 0.9700 . ?
C69A H69B 0.9700 . ?
C69A C70A 1.54(3) . ?
C70A H70A 0.9600 . ?
C70A H70B 0.9600 . ?
C70A H70C 0.9600 . ?
C77A C78A 1.396(9) . ?
C77A C82A 1.400(9) . ?
C77A C74A 1.509(17) . ?
C77A C07M 2.02(4) . ?
C78A H78A 0.9300 . ?
C78A C79A 1.400(9) . ?
C79A H79A 0.9300 . ?
C79A C80A 1.390(9) . ?
C80A C81A 1.386(9) . ?
C81A H81A 0.9300 . ?
C81A C82A 1.424(9) . ?
C82A H82A 0.9300 . ?
Se1A N1A 1.768(12) . ?
Se1A N2A 1.738(13) . ?
Se2A N3A 1.68(3) . ?
Se2A N4A 1.94(3) . ?
Se3A N5A 1.759(12) . ?
Se3A N6A 1.780(10) . ?
N5A C76A 1.349(15) . ?
N6A C75A 1.292(15) . ?
C71A C72A 1.37(3) . ?
C71A C76A 1.41(2) . ?
C72A H72A 0.9300 . ?
C72A C73A 1.35(2) . ?
C73A H73A 0.9300 . ?
C73A C74A 1.338(19) . ?
C74A C75A 1.464(16) . ?
C75A C76A 1.419(17) . ?
Se1E N1E 1.72(2) . ?
Se1E N2E 1.92(4) . ?
Se2E N3E 1.84(2) . ?
Se2E N4E 1.72(2) . ?
Se3E N5E 1.79(2) . ?
Se3E N6E 1.83(3) . ?
N5E C93 1.32(3) . ?
N6E C119 1.27(3) . ?
C0 C93 1.46(3) . ?
C0 C94 1.36(4) . ?
C07M C95 1.52(5) . ?
C07M C119 1.45(5) . ?
C93 C119 1.50(4) . ?
C94 H94 0.9300 . ?
C94 C95 1.36(4) . ?
C95 H95 0.9300 . ?
O1B C3B 1.434(14) . ?
O1B C5B 1.371(10) . ?
O2B C76B 1.360(13) . ?
O2B C79B 1.45(3) . ?
C1B H1BA 0.9600 . ?
C1B H1BB 0.9600 . ?
C1B H1BC 0.9600 . ?
C1B C2B 1.39(2) . ?
C2B H2BA 0.9700 . ?
C2B H2BB 0.9700 . ?
C2B C3B 1.495(18) . ?
C3B H3B 0.9800 . ?
C3B C4B 1.62(2) . ?
C4B H4BA 0.9600 . ?
C4B H4BB 0.9600 . ?
C4B H4BC 0.9600 . ?
C5B C6B 1.394(15) . ?
C5B C10B 1.361(16) . ?
C6B H6B 0.9300 . ?
C6B C7B 1.356(11) . ?
C7B H7B 0.9300 . ?
C7B C8B 1.404(16) . ?
C8B C9B 1.403(14) . ?
C8B C11B 1.479(11) . ?
C9B H9B 0.9300 . ?
C9B C10B 1.408(11) . ?
C10B H10B 0.9300 . ?
C11B C12B 1.459(12) . ?
C11B C16B 1.332(11) . ?
C12B C13B 1.447(11) . ?
C12B N1B 1.365(18) . ?
C12B N1F 1.46(2) . ?
C13B C14B 1.462(11) . ?
C13B N2B 1.377(16) . ?
C13B N2F 1.41(2) . ?
C14B C15B 1.326(10) . ?
C14B C17B 1.491(9) . ?
C15B H15B 0.9300 . ?
C15B C16B 1.437(9) . ?
C16B H16B 0.9300 . ?
C17B C18B 1.377(11) . ?
C17B C22B 1.366(11) . ?
C18B H18B 0.9300 . ?
C18B C19B 1.381(9) . ?
C19B C20B 1.408(12) . ?
C19B C29B 1.527(13) . ?
C20B C21B 1.398(11) . ?
C20B C23B 1.440(9) . ?
C21B H21B 0.9300 . ?
C21B C22B 1.414(10) . ?
C22B H22B 0.9300 . ?
C23B C24B 1.389(11) . ?
C23B C28B 1.373(12) . ?
C24B H24B 0.9300 . ?
C24B C25B 1.392(10) . ?
C25B H25B 0.9300 . ?
C25B C26B 1.383(12) . ?
C26B C27B 1.399(12) . ?
C26B C38B 1.497(9) . ?
C27B H27B 0.9300 . ?
C27B C28B 1.414(10) . ?
C28B C29B 1.547(12) . ?
C29B C30B 1.571(10) . ?
C29B C35B 1.554(9) . ?
C30B C31B 1.481(10) . ?
C31B H31G 0.9700 . ?
C31B H31H 0.9700 . ?
C31B C32B 1.569(9) . ?
C32B H32G 0.9700 . ?
C32B H32H 0.9700 . ?
C32B C33B 1.537(10) . ?
C33B H33G 0.9700 . ?
C33B H33H 0.9700 . ?
C33B C34B 1.552(10) . ?
C35B C36B 1.498(9) . ?
C36B H36G 0.9700 . ?
C36B H36H 0.9700 . ?
C36B C37B 1.555(10) . ?
C38B C39B 1.484(12) . ?
C38B C43B 1.324(11) . ?
C39B C40B 1.472(10) . ?
C39B N3B 1.25(2) . ?
C39B N3F 1.45(3) . ?
C40B C41B 1.500(12) . ?
C40B Se2B 2.402(15) . ?
C40B N4B 1.19(2) . ?
C40B N4F 1.47(3) . ?
C41B C42B 1.317(12) . ?
C41B C44B 1.474(9) . ?
C42B H42B 0.9300 . ?
C42B C43B 1.425(10) . ?
C43B H43B 0.9300 . ?
C44B C45B 1.388(12) . ?
C44B C49B 1.403(11) . ?
C45B H45B 0.9300 . ?
C45B C46B 1.398(9) . ?
C46B C47B 1.416(11) . ?
C46B C56B 1.521(11) . ?
C47B C48B 1.364(12) . ?
C47B C50B 1.474(9) . ?
C48B H48B 0.9300 . ?
C48B C49B 1.381(10) . ?
C49B H49B 0.9300 . ?
C50B C51B 1.372(9) . ?
C50B C55B 1.386(11) . ?
C51B H51B 0.9300 . ?
C51B C52B 1.376(10) . ?
C52B H52B 0.9300 . ?
C52B C53B 1.420(11) . ?
C53B C54B 1.406(9) . ?
C53B C67B 1.468(10) . ?
C54B H54B 0.9300 . ?
C54B C55B 1.379(10) . ?
C55B C56B 1.541(9) . ?
C56B C57B 1.524(11) . ?
C56B C63B 1.551(11) . ?
C57B H57A 0.9700 . ?
C57B H57B 0.9700 . ?
C57B C58B 1.520(11) . ?
C58B H58C 0.9700 . ?
C58B H58D 0.9700 . ?
C58B C59B 1.540(13) . ?
C59B H59E 0.9700 . ?
C59B H59F 0.9700 . ?
C59B C60B 1.520(14) . ?
C60B H60G 0.9700 . ?
C60B H60H 0.9700 . ?
C60B C61B 1.526(16) . ?
C61B H61G 0.9700 . ?
C61B H61H 0.9700 . ?
C61B C62B 1.62(2) . ?
C62B H62G 0.9600 . ?
C62B H62H 0.9600 . ?
C62B H62I 0.9600 . ?
C63B H63H 0.9700 . ?
C63B H63I 0.9700 . ?
C63B C64B 1.498(14) . ?
C64B H64F 0.9700 . ?
C64B H64G 0.9700 . ?
C64B C65B 1.530(13) . ?
C65B H65E 0.9700 . ?
C65B H65F 0.9700 . ?
C65B C66B 1.49(2) . ?
C66B H66G 0.9700 . ?
C66B H66H 0.9700 . ?
C66B C69B 1.550(10) . ?
C67B C68B 1.431(10) . ?
C67B C72B 1.367(9) . ?
C68B C98 1.471(10) . ?
C68B N5B 1.34(3) . ?
C68B N5F 1.38(3) . ?
C98 C99 1.430(11) . ?
C98 N6B 1.28(3) . ?
C98 Se3F 2.376(14) . ?
C98 N6F 1.38(3) . ?
C99 C71B 1.360(11) . ?
C99 C73B 1.464(11) . ?
C71B H71D 0.9300 . ?
C71B C72B 1.426(10) . ?
C72B H72B 0.9300 . ?
C73B C74B 1.436(14) . ?
C73B C78B 1.370(15) . ?
C74B H74B 0.9300 . ?
C74B C75B 1.346(12) . ?
C75B H75B 0.9300 . ?
C75B C76B 1.333(16) . ?
C76B C77B 1.54(3) . ?
C77B H77B 0.9300 . ?
C77B C78B 1.463(18) . ?
C78B H78B 0.9300 . ?
C79B H79B 0.9800 . ?
C79B C80B 1.550(10) . ?
C79B C81B 1.559(10) . ?
C80B H80A 0.9615 . ?
C80B H80B 0.9616 . ?
C80B H80D 0.9616 . ?
C81B H81B 0.9601 . ?
C81B H81D 0.9601 . ?
C81B H81E 0.9602 . ?
Se1B N1B 1.798(17) . ?
Se1B N2B 1.789(11) . ?
Se2B N3B 1.85(2) . ?
Se2B N4B 1.82(2) . ?
Se3B N5B 1.88(2) . ?
Se3B N6B 1.93(3) . ?
Se1F N1F 1.773(17) . ?
Se1F N2F 1.761(19) . ?
Se2F N3F 1.69(3) . ?
Se2F N4F 1.77(2) . ?
Se3F N5F 1.70(2) . ?
Se3F N6F 1.63(3) . ?
C69B H69H 0.9700 . ?
C69B H69I 0.9700 . ?
C69B C70B 1.548(10) . ?
C70B H70F 1.0385 . ?
C70B H70G 1.0415 . ?
C70B H70H 1.0421 . ?
C65 C115 2.03(4) . ?
C65 C113 1.553(10) . ?
C113 H11A 0.9947 . ?
C113 H11B 0.9985 . ?
C113 H11C 0.9957 . ?

loop_
_geom_torsion_atom_site_label_1
_geom_torsion_atom_site_label_2
_geom_torsion_atom_site_label_3
_geom_torsion_atom_site_label_4
_geom_torsion
_geom_torsion_site_symmetry_1
_geom_torsion_site_symmetry_2
_geom_torsion_site_symmetry_3
_geom_torsion_site_symmetry_4
_geom_torsion_publ_flag
Se3C N5C C70C C71C 178.8(7) . . . . ?
Se3C N5C C70C C75C 0.2(10) . . . . ?
Se3C N6C C75C C70C 2.9(10) . . . . ?
Se3C N6C C75C C74C 177.5(7) . . . . ?
O1C C5C C6C C7C -176.5(11) . . . . ?
O1C C5C C10C C9C 177.4(10) . . . . ?
O2C C79C C80C C81C -179.1(11) . . . . ?
N5C Se3C N6C C75C -2.4(7) . . . . ?
N5C C70C C71C C52C -5.8(14) . . . . ?
N5C C70C C71C C72C 178.5(9) . . . . ?
N5C C70C C75C N6C -2.1(12) . . . . ?
N5C C70C C75C C74C -176.8(8) . . . . ?
N6C Se3C N5C C70C 1.2(7) . . . . ?
C1C C2C C3C O1C 62.2(14) . . . . ?
C1C C2C C3C C4C 179.1(13) . . . . ?
C3C O1C C5C C6C -174.3(10) . . . . ?
C3C O1C C5C C10C 4.0(17) . . . . ?
C5C O1C C3C C2C -170.1(12) . . . . ?
C5C O1C C3C C4C 80.6(13) . . . . ?
C5C C6C C7C C8C -4.0(18) . . . . ?
C6C C5C C10C C9C -4.3(15) . . . . ?
C6C C7C C8C C9C 2.3(14) . . . . ?
C6C C7C C8C C11C 178.7(9) . . . . ?
C7C C8C C9C C10C -1.9(14) . . . . ?
C7C C8C C11C C12C 40.1(15) . . . . ?
C7C C8C C11C C16C -141.4(10) . . . . ?
C8C C9C C10C C5C 3.0(14) . . . . ?
C8C C11C C12C C13C -179.9(11) . . . . ?
C8C C11C C12C N1C -10(2) . . . . ?
C8C C11C C12C N1G 31(2) . . . . ?
C8C C11C C16C C15C -179.9(9) . . . . ?
C9C C8C C11C C12C -143.7(11) . . . . ?
C9C C8C C11C C16C 34.8(15) . . . . ?
C09F C09Q C27C C26C -48.2(18) . . . . ?
C09F C09Q C27C C28C 52.3(18) . . . . ?
C09F C09Q C27C C30C -176.1(14) . . . . ?
C09F C35C C36C C37C 74(9) . . . . ?
C09Q C09F C35C C36C -79(11) . . . . ?
C09Q C27C C28C C20C -124.4(12) . . . . ?
C09Q C27C C28C C29C 58.6(16) . . . . ?
C09Q C27C C30C C31C -50(2) . . . . ?
C10C C5C C6C C7C 5.0(18) . . . . ?
C11C C8C C9C C10C -178.2(8) . . . . ?
C11C C12C C13C C14C -2(2) . . . . ?
C11C C12C C13C N2C 173.7(12) . . . . ?
C11C C12C C13C N2G -143.0(15) . . . . ?
C11C C12C N1C Se1C -179.1(10) . . . . ?
C11C C12C N1G Se1G 160.4(12) . . . . ?
C12C C11C C16C C15C -1.4(15) . . . . ?
C12C C13C C14C C15C 2.6(18) . . . . ?
C12C C13C C14C C17C -174.5(12) . . . . ?
C12C C13C N2C Se1C 4.7(16) . . . . ?
C12C C13C N2G Se1G -19.5(18) . . . . ?
C13C C12C N1C Se1C -8.6(15) . . . . ?
C13C C12C N1G Se1G 10(2) . . . . ?
C13C C14C C15C C16C -2.4(16) . . . . ?
C13C C14C C17C C18C 144.8(12) . . . . ?
C13C C14C C17C C29C -38.5(16) . . . . ?
C14C C13C N2C Se1C -179.4(11) . . . . ?
C14C C13C N2G Se1G -164.3(11) . . . . ?
C14C C15C C16C C11C 1.9(16) . . . . ?
C14C C17C C18C C19C 180.0(8) . . . . ?
C14C C17C C29C C28C -177.7(9) . . . . ?
C15C C14C C17C C18C -32.1(15) . . . . ?
C15C C14C C17C C29C 144.6(11) . . . . ?
C16C C11C C12C C13C 1.6(17) . . . . ?
C16C C11C C12C N1C 171.5(13) . . . . ?
C16C C11C C12C N1G -147.1(16) . . . . ?
C17C C14C C15C C16C 174.8(10) . . . . ?
C17C C18C C19C C20C -0.4(14) . . . . ?
C18C C17C C29C C28C -1.0(16) . . . . ?
C18C C19C C20C C21C 178.2(9) . . . . ?
C18C C19C C20C C28C -4.9(14) . . . . ?
C19C C20C C21C C22C -2.9(16) . . . . ?
C19C C20C C21C C26C 178.5(10) . . . . ?
C19C C20C C28C C27C -169.6(9) . . . . ?
C19C C20C C28C C29C 7.5(16) . . . . ?
C20C C21C C22C C23C -178.9(9) . . . . ?
C20C C21C C26C C25C 179.9(9) . . . . ?
C20C C21C C26C C27C -10.4(12) . . . . ?
C20C C28C C29C C17C -4.3(17) . . . . ?
C21C C20C C28C C27C 8.0(12) . . . . ?
C21C C20C C28C C29C -175.0(10) . . . . ?
C21C C22C C23C C24C -1.6(14) . . . . ?
C21C C26C C27C C09Q 128.0(12) . . . . ?
C21C C26C C27C C28C 13.0(11) . . . . ?
C21C C26C C27C C30C -102.5(12) . . . . ?
C22C C21C C26C C25C 1.2(16) . . . . ?
C22C C21C C26C C27C 170.9(9) . . . . ?
C22C C23C C24C C25C 2.8(15) . . . . ?
C22C C23C C24C C39C -175.0(9) . . . . ?
C23C C24C C25C C26C -2.0(16) . . . . ?
C23C C24C C39C C40C 28.2(13) . . . . ?
C23C C24C C39C C44C -151.6(10) . . . . ?
C24C C25C C26C C21C 0.1(18) . . . . ?
C24C C25C C26C C27C -168.3(11) . . . . ?
C24C C39C C40C C41C 178.5(9) . . . . ?
C24C C39C C44C C43C -179.8(10) . . . . ?
C24C C39C C44C N3C -7.1(18) . . . . ?
C24C C39C C44C Se2G 47(4) . . . . ?
C24C C39C C44C N3G 23(2) . . . . ?
C25C C24C C39C C40C -149.4(11) . . . . ?
C25C C24C C39C C44C 30.8(16) . . . . ?
C25C C26C C27C C09Q -63.4(16) . . . . ?
C25C C26C C27C C28C -178.3(10) . . . . ?
C25C C26C C27C C30C 66.2(15) . . . . ?
C26C C21C C22C C23C -0.5(14) . . . . ?
C26C C27C C28C C20C -12.0(11) . . . . ?
C26C C27C C28C C29C 170.9(11) . . . . ?
C26C C27C C30C C31C -176.5(14) . . . . ?
C27C C28C C29C C17C 172.5(10) . . . . ?
C27C C30C C31C C32C -172.9(16) . . . . ?
C28C C20C C21C C22C 180.0(9) . . . . ?
C28C C20C C21C C26C 1.4(11) . . . . ?
C28C C27C C30C C31C 82.0(17) . . . . ?
C29C C17C C18C C19C 3.4(15) . . . . ?
C30C C27C C28C C20C 102.8(12) . . . . ?
C30C C27C C28C C29C -74.3(14) . . . . ?
C30C C31C C32C C33C 138(4) . . . . ?
C31C C32C C33C C34C 157(4) . . . . ?
C35C C09F C09Q C27C -53(7) . . . . ?
C35C C36C C37C C38C -165(4) . . . . ?
C39C C24C C25C C26C 175.6(10) . . . . ?
C39C C40C C41C C42C 3.2(16) . . . . ?
C39C C44C N3C Se2C 178.4(9) . . . . ?
C39C C44C N3G Se2G 170.5(12) . . . . ?
C40C C39C C44C C43C 0.4(15) . . . . ?
C40C C39C C44C N3C 173.0(12) . . . . ?
C40C C39C C44C Se2G -133(3) . . . . ?
C40C C39C C44C N3G -156.4(18) . . . . ?
C40C C41C C42C C43C -2.8(15) . . . . ?
C40C C41C C42C C45C 178.2(9) . . . . ?
C41C C42C C43C C44C 1.3(13) . . . . ?
C41C C42C C43C N4C -177.4(12) . . . . ?
C41C C42C C43C Se2G 131(3) . . . . ?
C41C C42C C43C N4G 151.2(17) . . . . ?
C41C C42C C45C C46C -27.5(12) . . . . ?
C41C C42C C45C C57C 148.5(9) . . . . ?
C42C C43C C44C C39C -0.2(16) . . . . ?
C42C C43C C44C N3C -174.0(10) . . . . ?
C42C C43C C44C Se2G 166.0(13) . . . . ?
C42C C43C C44C N3G 155.9(19) . . . . ?
C42C C43C N4C Se2C 179.4(8) . . . . ?
C42C C43C N4G Se2G -172.5(11) . . . . ?
C42C C45C C46C C47C 172.7(7) . . . . ?
C42C C45C C57C C56C -171.8(7) . . . . ?
C43C C42C C45C C46C 153.6(9) . . . . ?
C43C C42C C45C C57C -30.4(12) . . . . ?
C43C C44C N3C Se2C -8.2(14) . . . . ?
C43C C44C N3G Se2G 13(2) . . . . ?
C43C Se2G N3G C44C -7.6(13) . . . . ?
C44C C39C C40C C41C -1.7(15) . . . . ?
C44C C43C N4C Se2C 0.7(14) . . . . ?
C44C C43C N4G Se2G -23(2) . . . . ?
C44C Se2G N4G C43C 13.2(12) . . . . ?
C45C C42C C43C C44C -179.7(9) . . . . ?
C45C C42C C43C N4C 1.6(17) . . . . ?
C45C C42C C43C Se2G -50(4) . . . . ?
C45C C42C C43C N4G -30(2) . . . . ?
C45C C46C C47C C48C 1.6(10) . . . . ?
C46C C45C C57C C56C 4.3(11) . . . . ?
C46C C47C C48C C49C -178.0(7) . . . . ?
C46C C47C C48C C56C -0.9(10) . . . . ?
C47C C48C C49C C50C 1.9(13) . . . . ?
C47C C48C C49C C54C -178.8(7) . . . . ?
C47C C48C C56C C55C 179.1(6) . . . . ?
C47C C48C C56C C57C 2.0(10) . . . . ?
C48C C49C C50C C51C 178.4(7) . . . . ?
C48C C49C C54C C53C -178.2(7) . . . . ?
C48C C49C C54C C55C -2.9(8) . . . . ?
C48C C56C C57C C45C -3.7(11) . . . . ?
C49C C48C C56C C55C -3.1(8) . . . . ?
C49C C48C C56C C57C 179.8(6) . . . . ?
C49C C50C C51C C52C -1.0(11) . . . . ?
C49C C54C C55C C56C 1.0(8) . . . . ?
C49C C54C C55C C58C -118.4(7) . . . . ?
C49C C54C C55C C64C 119.1(8) . . . . ?
C50C C49C C54C C53C 1.1(11) . . . . ?
C50C C49C C54C C55C 176.5(6) . . . . ?
C50C C51C C52C C53C 2.6(11) . . . . ?
C50C C51C C52C C71C -175.9(7) . . . . ?
C51C C52C C53C C54C -2.3(11) . . . . ?
C51C C52C C71C C70C -135.8(8) . . . . ?
C51C C52C C71C C72C 39.8(11) . . . . ?
C52C C53C C54C C49C 0.5(11) . . . . ?
C52C C53C C54C C55C -173.9(7) . . . . ?
C52C C71C C72C C73C -175.3(8) . . . . ?
C53C C52C C71C C70C 45.8(12) . . . . ?
C53C C52C C71C C72C -138.6(8) . . . . ?
C53C C54C C55C C56C 175.9(7) . . . . ?
C53C C54C C55C C58C 56.5(10) . . . . ?
C53C C54C C55C C64C -66.0(11) . . . . ?
C54C C49C C50C C51C -0.9(11) . . . . ?
C54C C55C C56C C48C 1.4(8) . . . . ?
C54C C55C C56C C57C 178.2(7) . . . . ?
C54C C55C C58C C59C 58.3(9) . . . . ?
C54C C55C C64C C65C -51.1(10) . . . . ?
C55C C56C C57C C45C 179.7(7) . . . . ?
C55C C58C C59C C60C -174.5(7) . . . . ?
C55C C64C C65C C66C 177.5(8) . . . . ?
C56C C48C C49C C50C -175.6(7) . . . . ?
C56C C48C C49C C54C 3.7(8) . . . . ?
C56C C55C C58C C59C -55.0(8) . . . . ?
C56C C55C C64C C65C 61.5(9) . . . . ?
C57C C45C C46C C47C -3.4(11) . . . . ?
C58C C55C C56C C48C 121.2(7) . . . . ?
C58C C55C C56C C57C -62.0(10) . . . . ?
C58C C55C C64C C65C -175.8(7) . . . . ?
C58C C59C C60C C61C -179.7(8) . . . . ?
C59C C60C C61C C62C -175.5(9) . . . . ?
C60C C61C C62C C63C 179.7(12) . . . . ?
C64C C55C C56C C48C -118.0(7) . . . . ?
C64C C55C C56C C57C 58.8(10) . . . . ?
C64C C55C C58C C59C -177.0(6) . . . . ?
C64C C65C C66C C67C 174.9(10) . . . . ?
C65C C66C C67C C68C 174.5(13) . . . . ?
C66C C67C C68C C69C 175.1(16) . . . . ?
C70C C71C C72C C73C 0.6(13) . . . . ?
C71C C52C C53C C54C 176.1(7) . . . . ?
C71C C70C C75C N6C 179.2(8) . . . . ?
C71C C70C C75C C74C 4.5(13) . . . . ?
C71C C72C C73C C74C 0.5(14) . . . . ?
C72C C73C C74C C75C 0.8(13) . . . . ?
C72C C73C C74C C76C 176.9(8) . . . . ?
C73C C74C C75C N6C -177.4(9) . . . . ?
C73C C74C C75C C70C -3.3(13) . . . . ?
C73C C74C C76C C77C 38.2(14) . . . . ?
C73C C74C C76C C81C -139.0(9) . . . . ?
C74C C76C C77C C78C -177.4(11) . . . . ?
C74C C76C C81C C80C 179.4(9) . . . . ?
C75C C70C C71C C52C 172.8(8) . . . . ?
C75C C70C C71C C72C -2.9(12) . . . . ?
C75C C74C C76C C77C -146.1(10) . . . . ?
C75C C74C C76C C81C 36.7(13) . . . . ?
C76C C74C C75C N6C 6.6(14) . . . . ?
C76C C74C C75C C70C -179.3(8) . . . . ?
C76C C77C C78C C79C -2.3(19) . . . . ?
C77C C76C C81C C80C 2.1(15) . . . . ?
C77C C78C C79C O2C -179.5(13) . . . . ?
C77C C78C C79C C80C 4(2) . . . . ?
C78C C79C C80C C81C -2.0(19) . . . . ?
C79C O2C C82C C83C -101(3) . . . . ?
C79C O2C C82C C84C 166.0(16) . . . . ?
C79C C80C C81C C76C -0.9(16) . . . . ?
C81C C76C C77C C78C -0.2(17) . . . . ?
C82C O2C C79C C78C 8(2) . . . . ?
C82C O2C C79C C80C -175.2(15) . . . . ?
N1C C12C C13C C14C -173.3(13) . . . . ?
N1C C12C C13C N2C 2.8(18) . . . . ?
N1C Se1C N2C C13C -8.3(12) . . . . ?
N2C C13C C14C C15C -173.0(13) . . . . ?
N2C C13C C14C C17C 10(2) . . . . ?
N2C Se1C N1C C12C 9.7(11) . . . . ?
N3C Se2C N4C C43C -5.0(12) . . . . ?
N4C C43C C44C C39C 178.6(11) . . . . ?
N4C C43C C44C N3C 4.8(15) . . . . ?
N4C Se2C N3C C44C 7.6(12) . . . . ?
Se2G C43C C44C C39C -166.2(14) . . . . ?
Se2G C43C C44C N3G -10.1(17) . . . . ?
N1G C12C C13C C14C 148.0(17) . . . . ?
N1G C12C C13C N2G 7(2) . . . . ?
N1G Se1G N2G C13C 20.9(15) . . . . ?
N2G C13C C14C C15C 145.3(14) . . . . ?
N2G C13C C14C C17C -32(2) . . . . ?
N2G Se1G N1G C12C -18.6(18) . . . . ?
N3G Se2G N4G C43C 25.6(18) . . . . ?
N4G C43C C44C C39C -147(2) . . . . ?
N4G C43C C44C Se2G 18.8(17) . . . . ?
N4G C43C C44C N3G 9(3) . . . . ?
N4G Se2G N3G C44C -22.1(19) . . . . ?
O1 C5 C6 C7 -179.6(11) . . . . ?
O1 C5 C10 C9 176.5(12) . . . . ?
O2 C81 C82 C83 176.9(17) . . . . ?
O2 C84 C86 C87 171(3) . . . . ?
C1 C2 C3 O1 65.1(16) . . . . ?
C1 C2 C3 C4 -177.6(14) . . . . ?
C3 O1 C5 C6 -172.7(12) . . . . ?
C3 O1 C5 C10 7(2) . . . . ?
C5 O1 C3 C1 -141.7(10) . . . . ?
C5 O1 C3 C2 176.8(12) . . . . ?
C5 O1 C3 C4 73.2(17) . . . . ?
C5 C6 C7 C8 3.0(19) . . . . ?
C6 C5 C10 C9 -3.7(19) . . . . ?
C6 C7 C8 C9 -3.1(18) . . . . ?
C6 C7 C8 C12 172.2(11) . . . . ?
C7 C8 C9 C10 -0.1(17) . . . . ?
C7 C8 C12 C11 35.9(19) . . . . ?
C7 C8 C12 C13 -141.0(13) . . . . ?
C8 C9 C10 C5 3.6(18) . . . . ?
C8 C12 C13 C14 171.9(11) . . . . ?
C9 C8 C12 C11 -149.2(12) . . . . ?
C9 C8 C12 C13 33.9(18) . . . . ?
C10 C5 C6 C7 0.7(19) . . . . ?
C11 C12 C13 C14 -5.2(18) . . . . ?
C11 C16 N2 Se1 9.1(17) . . . . ?
C11 C16 N2D Se1D -12(2) . . . . ?
C12 C8 C9 C10 -175.4(10) . . . . ?
C12 C11 C16 C15 -3(2) . . . . ?
C12 C11 C16 N2 159.8(14) . . . . ?
C12 C11 C16 Se1D -167.4(16) . . . . ?
C12 C11 C16 N2D -158.2(17) . . . . ?
C12 C11 N1 Se1 -167.5(12) . . . . ?
C12 C11 N1D Se1D 172.5(12) . . . . ?
C12 C13 C14 C15 0.4(18) . . . . ?
C13 C14 C15 C16 3.4(16) . . . . ?
C13 C14 C15 C17 -177.3(10) . . . . ?
C14 C15 C16 C11 -2.0(17) . . . . ?
C14 C15 C16 N2 -163.9(13) . . . . ?
C14 C15 C16 Se1D 121(2) . . . . ?
C14 C15 C16 N2D 153.3(15) . . . . ?
C14 C15 C17 C18 33.4(14) . . . . ?
C14 C15 C17 C29 -142.0(11) . . . . ?
C15 C16 N2 Se1 170.9(10) . . . . ?
C15 C16 N2D Se1D -167.0(11) . . . . ?
C15 C17 C18 C19 -177.9(8) . . . . ?
C15 C17 C29 C28 177.4(10) . . . . ?
C16 C11 C12 C8 -170.6(13) . . . . ?
C16 C11 C12 C13 6(2) . . . . ?
C16 C11 N1 Se1 -5.0(17) . . . . ?
C16 C11 N1D Se1D 13.6(19) . . . . ?
C16 C15 C17 C18 -147.3(10) . . . . ?
C16 C15 C17 C29 37.3(16) . . . . ?
C16 Se1D N1D C11 -8.0(11) . . . . ?
C17 C15 C16 C11 178.7(11) . . . . ?
C17 C15 C16 N2 16.8(19) . . . . ?
C17 C15 C16 Se1D -58(3) . . . . ?
C17 C15 C16 N2D -26(2) . . . . ?
C17 C18 C19 C20 3.2(12) . . . . ?
C18 C17 C29 C28 2.1(15) . . . . ?
C18 C19 C20 C21 178.9(8) . . . . ?
C18 C19 C20 C28 -4.0(12) . . . . ?
C19 C20 C21 C22 3.0(14) . . . . ?
C19 C20 C21 C26 -179.6(8) . . . . ?
C19 C20 C28 C27 -179.7(8) . . . . ?
C19 C20 C28 C29 3.9(14) . . . . ?
C20 C21 C22 C23 177.5(7) . . . . ?
C20 C21 C26 C25 -178.3(8) . . . . ?
C20 C21 C26 C27 -2.9(10) . . . . ?
C20 C28 C29 C17 -2.9(16) . . . . ?
C21 C20 C28 C27 -1.9(10) . . . . ?
C21 C20 C28 C29 -178.4(9) . . . . ?
C21 C22 C23 C24 -0.2(11) . . . . ?
C21 C26 C27 C28 1.7(10) . . . . ?
C21 C26 C27 C30 120.8(9) . . . . ?
C21 C26 C27 C36 -120.7(8) . . . . ?
C22 C21 C26 C25 -0.6(13) . . . . ?
C22 C21 C26 C27 174.8(7) . . . . ?
C22 C23 C24 C25 0.2(11) . . . . ?
C22 C23 C24 C42 -179.5(7) . . . . ?
C23 C24 C25 C26 -0.4(12) . . . . ?
C23 C24 C42 C41 130.3(8) . . . . ?
C23 C24 C42 C43 -46.0(11) . . . . ?
C24 C25 C26 C21 0.6(13) . . . . ?
C24 C25 C26 C27 -174.0(9) . . . . ?
C24 C42 C43 C44 174.0(8) . . . . ?
C25 C24 C42 C41 -49.5(12) . . . . ?
C25 C24 C42 C43 134.3(8) . . . . ?
C25 C26 C27 C28 176.6(10) . . . . ?
C25 C26 C27 C30 -64.3(13) . . . . ?
C25 C26 C27 C36 54.2(13) . . . . ?
C26 C21 C22 C23 0.4(11) . . . . ?
C26 C27 C28 C20 0.2(10) . . . . ?
C26 C27 C28 C29 176.3(10) . . . . ?
C26 C27 C30 C31 -56.8(13) . . . . ?
C26 C27 C36 C37 59.9(11) . . . . ?
C27 C28 C29 C17 -178.6(10) . . . . ?
C27 C30 C31 C32 94(4) . . . . ?
C27 C36 C37 C38 -160.5(10) . . . . ?
C28 C20 C21 C22 -174.4(8) . . . . ?
C28 C20 C21 C26 3.0(9) . . . . ?
C28 C27 C30 C31 56.1(13) . . . . ?
C28 C27 C36 C37 -54.1(11) . . . . ?
C29 C17 C18 C19 -2.2(14) . . . . ?
C30 C27 C28 C20 -119.0(9) . . . . ?
C30 C27 C28 C29 57.1(15) . . . . ?
C30 C27 C36 C37 -178.6(9) . . . . ?
C30 C31 C32 C33 16(4) . . . . ?
C31 C32 C33 C34 -141.3(16) . . . . ?
C32 C33 C34 C35 -163.5(17) . . . . ?
C36 C27 C28 C20 119.3(9) . . . . ?
C36 C27 C28 C29 -64.7(14) . . . . ?
C36 C27 C30 C31 -177.4(10) . . . . ?
C36 C37 C38 C39 174.9(14) . . . . ?
C37 C38 C39 C40 -143(2) . . . . ?
C41 C42 C43 C44 -2.4(12) . . . . ?
C41 C46 N4 Se2 6.6(14) . . . . ?
C41 C46 N4D Se2D -11.2(16) . . . . ?
C41 Se2D N4D C46 6.8(10) . . . . ?
C42 C24 C25 C26 179.3(8) . . . . ?
C42 C41 C46 C45 -2.3(13) . . . . ?
C42 C41 C46 N4 167.0(13) . . . . ?
C42 C41 C46 N4D -166.3(14) . . . . ?
C42 C41 N3 Se2 -167.0(12) . . . . ?
C42 C41 N3D Se2D 165.7(11) . . . . ?
C42 C43 C44 C45 -1.7(13) . . . . ?
C43 C44 C45 C46 3.5(12) . . . . ?
C43 C44 C45 C47 -176.5(7) . . . . ?
C44 C45 C46 C41 -1.5(12) . . . . ?
C44 C45 C46 N4 -170.0(13) . . . . ?
C44 C45 C46 N4D 160.7(16) . . . . ?
C44 C45 C47 C48 -143.0(8) . . . . ?
C44 C45 C47 C59 37.8(11) . . . . ?
C45 C46 N4 Se2 175.6(8) . . . . ?
C45 C46 N4D Se2D -174.5(9) . . . . ?
C45 C47 C48 C49 176.9(8) . . . . ?
C45 C47 C59 C58 -179.6(7) . . . . ?
C46 C41 C42 C24 -172.3(8) . . . . ?
C46 C41 C42 C43 4.2(12) . . . . ?
C46 C41 N3 Se2 17(2) . . . . ?
C46 C41 N3D Se2D -37(2) . . . . ?
C46 C45 C47 C48 37.0(12) . . . . ?
C46 C45 C47 C59 -142.2(8) . . . . ?
C47 C45 C46 C41 178.5(8) . . . . ?
C47 C45 C46 N4 10.1(17) . . . . ?
C47 C45 C46 N4D -19.3(19) . . . . ?
C47 C48 C49 C50 -173.3(9) . . . . ?
C47 C48 C49 C57 3.2(13) . . . . ?
C48 C47 C59 C58 1.2(12) . . . . ?
C48 C49 C50 C51 -178.9(10) . . . . ?
C48 C49 C50 C60 -58.3(14) . . . . ?
C48 C49 C50 C66 60.7(12) . . . . ?
C48 C49 C57 C56 179.8(8) . . . . ?
C48 C49 C57 C58 0.2(13) . . . . ?
C49 C50 C51 C52 176.9(11) . . . . ?
C49 C50 C51 C56 -4.2(10) . . . . ?
C49 C50 C60 C61 -60.5(14) . . . . ?
C49 C50 C66 C67 54.4(12) . . . . ?
C49 C57 C58 C59 -2.9(12) . . . . ?
C50 C49 C57 C56 -3.1(10) . . . . ?
C50 C49 C57 C58 177.3(8) . . . . ?
C50 C51 C52 C53 176.9(9) . . . . ?
C50 C51 C56 C55 -176.2(8) . . . . ?
C50 C51 C56 C57 2.7(11) . . . . ?
C50 C60 C61 C62 177.0(13) . . . . ?
C50 C66 C67 C68 -172.2(11) . . . . ?
C51 C50 C60 C61 51.7(14) . . . . ?
C51 C50 C66 C67 -57.1(12) . . . . ?
C51 C52 C53 C54 -2.4(16) . . . . ?
C51 C52 C53 C72 -176.3(10) . . . . ?
C51 C56 C57 C49 0.2(10) . . . . ?
C51 C56 C57 C58 179.8(9) . . . . ?
C52 C51 C56 C55 2.7(14) . . . . ?
C52 C51 C56 C57 -178.3(9) . . . . ?
C52 C53 C54 C55 5.7(15) . . . . ?
C52 C53 C72 C73 -49.6(15) . . . . ?
C52 C53 C72 C77 136.9(11) . . . . ?
C53 C54 C55 C56 -4.8(14) . . . . ?
C53 C72 C73 C74 -172.6(11) . . . . ?
C53 C72 C73 N5 -2.1(17) . . . . ?
C53 C72 C73 N5D 44(2) . . . . ?
C53 C72 C77 C76 173.3(11) . . . . ?
C54 C53 C72 C73 136.4(10) . . . . ?
C54 C53 C72 C77 -37.0(15) . . . . ?
C54 C55 C56 C51 0.4(12) . . . . ?
C54 C55 C56 C57 -178.3(8) . . . . ?
C55 C56 C57 C49 179.0(8) . . . . ?
C55 C56 C57 C58 -1.4(15) . . . . ?
C56 C51 C52 C53 -1.8(16) . . . . ?
C56 C57 C58 C59 177.6(8) . . . . ?
C57 C49 C50 C51 4.3(10) . . . . ?
C57 C49 C50 C60 124.9(9) . . . . ?
C57 C49 C50 C66 -116.1(8) . . . . ?
C57 C58 C59 C47 2.2(12) . . . . ?
C59 C47 C48 C49 -3.9(12) . . . . ?
C60 C50 C51 C52 57.8(14) . . . . ?
C60 C50 C51 C56 -123.4(9) . . . . ?
C60 C50 C66 C67 176.2(10) . . . . ?
C60 C61 C62 C63 171(2) . . . . ?
C61 C62 C63 C64 175(2) . . . . ?
C66 C50 C51 C52 -65.3(13) . . . . ?
C66 C50 C51 C56 113.5(9) . . . . ?
C66 C50 C60 C61 178.5(11) . . . . ?
C66 C67 C68 C69 -179.1(16) . . . . ?
C67 C68 C69 C70 169(2) . . . . ?
C68 C69 C70 C71 -151(2) . . . . ?
C72 C53 C54 C55 179.8(9) . . . . ?
C72 C73 C74 C75 -0.1(19) . . . . ?
C72 C73 C74 N6 173.7(12) . . . . ?
C72 C73 C74 N6D -142.0(17) . . . . ?
C72 C73 N5 Se3 -175.2(9) . . . . ?
C72 C73 N5D Se3D 170.9(13) . . . . ?
C73 C72 C77 C76 -0.6(18) . . . . ?
C73 C74 C75 C76 -2.0(19) . . . . ?
C73 C74 C75 C78 173.4(12) . . . . ?
C73 C74 N6 Se3 0.7(16) . . . . ?
C73 C74 N6D Se3D -31(2) . . . . ?
C74 C73 N5 Se3 -4.0(12) . . . . ?
C74 C73 N5D Se3D 23(2) . . . . ?
C74 C75 C76 C77 3(2) . . . . ?
C74 C75 C78 C79 49(2) . . . . ?
C74 C75 C78 C83 -135.9(15) . . . . ?
C75 C74 N6 Se3 174.0(11) . . . . ?
C75 C74 N6D Se3D -172.6(13) . . . . ?
C75 C76 C77 C72 -2(2) . . . . ?
C75 C78 C79 C80 173.1(19) . . . . ?
C75 C78 C83 C82 -169.5(16) . . . . ?
C76 C75 C78 C79 -136.0(17) . . . . ?
C76 C75 C78 C83 39(2) . . . . ?
C77 C72 C73 C74 1.4(17) . . . . ?
C77 C72 C73 N5 171.9(11) . . . . ?
C77 C72 C73 N5D -142.5(19) . . . . ?
C78 C75 C76 C77 -172.3(13) . . . . ?
C78 C79 C80 C81 2(4) . . . . ?
C79 C78 C83 C82 6(3) . . . . ?
C79 C80 C81 O2 -175(2) . . . . ?
C79 C80 C81 C82 -6(4) . . . . ?
C80 C81 C82 C83 8(3) . . . . ?
C81 O2 C84 C85 -87(3) . . . . ?
C81 O2 C84 C86 142(2) . . . . ?
C81 C82 C83 C78 -9(3) . . . . ?
C83 C78 C79 C80 -3(3) . . . . ?
C84 O2 C81 C80 154(2) . . . . ?
C84 O2 C81 C82 -16(3) . . . . ?
C85 C84 C86 C87 62(5) . . . . ?
N1 C11 C12 C8 -11(2) . . . . ?
N1 C11 C12 C13 166.4(15) . . . . ?
N1 C11 C16 C15 -165.9(12) . . . . ?
N1 C11 C16 N2 -3.2(19) . . . . ?
N1 Se1 N2 C16 -9.8(12) . . . . ?
N2 Se1 N1 C11 8.8(14) . . . . ?
N3 C41 C42 C24 12.1(17) . . . . ?
N3 C41 C42 C43 -171.5(13) . . . . ?
N3 C41 C46 C45 173.7(12) . . . . ?
N3 C41 C46 N4 -17(2) . . . . ?
N3 Se2 N4 C46 2.5(11) . . . . ?
N4 Se2 N3 C41 -11.3(15) . . . . ?
N5 C73 C74 C75 -171.4(11) . . . . ?
N5 C73 C74 N6 2.4(18) . . . . ?
N5 Se3 N6 C74 -2.5(11) . . . . ?
N6 C74 C75 C76 -175.3(14) . . . . ?
N6 C74 C75 C78 0(2) . . . . ?
N6 Se3 N5 C73 3.8(9) . . . . ?
Se2D C41 C42 C24 29(3) . . . . ?
Se2D C41 C42 C43 -154(3) . . . . ?
Se2D C41 C46 C45 172.0(9) . . . . ?
Se2D C41 C46 N4D 8.1(11) . . . . ?
N1D C11 C12 C8 33(2) . . . . ?
N1D C11 C12 C13 -150.4(15) . . . . ?
N1D C11 C16 C15 154.6(15) . . . . ?
N1D C11 C16 Se1D -9.9(14) . . . . ?
N1D C11 C16 N2D -1(2) . . . . ?
N1D Se1D N2D C16 17.4(15) . . . . ?
N2D Se1D N1D C11 -17.6(15) . . . . ?
N3D C41 C42 C24 -16(2) . . . . ?
N3D C41 C42 C43 160.1(18) . . . . ?
N3D C41 C46 C45 -160.4(15) . . . . ?
N3D C41 C46 N4D 36(2) . . . . ?
N3D Se2D N4D C46 -8.8(16) . . . . ?
N4D Se2D N3D C41 26(2) . . . . ?
N5D C73 C74 C75 146.7(19) . . . . ?
N5D C73 C74 N6D 5(2) . . . . ?
N5D Se3D N6D C74 41(2) . . . . ?
N6D C74 C75 C76 136.9(19) . . . . ?
N6D C74 C75 C78 -48(2) . . . . ?
N6D Se3D N5D C73 -38(2) . . . . ?
O1A C5A C6A C7A -172.9(12) . . . . ?
O1A C5A C10A C9A 176.0(10) . . . . ?
O2A C80A C81A C82A -174.1(15) . . . . ?
C1A C2A C3A O1A -131(2) . . . . ?
C1A C2A C3A C4A -12(3) . . . . ?
C3A O1A C5A C6A -15(2) . . . . ?
C3A O1A C5A C10A 171.4(12) . . . . ?
C5A O1A C3A C2A -67.5(18) . . . . ?
C5A O1A C3A C4A 151.3(12) . . . . ?
C5A C6A C7A C8A -0.4(18) . . . . ?
C6A C5A C10A C9A 2.3(17) . . . . ?
C6A C7A C8A C9A -1.6(15) . . . . ?
C6A C7A C8A C11A 175.6(10) . . . . ?
C7A C8A C9A C10A 4.2(14) . . . . ?
C7A C8A C11A C12A -37.1(13) . . . . ?
C7A C8A C11A C16A 146.2(9) . . . . ?
C8A C9A C10A C5A -4.7(16) . . . . ?
C8A C11A C12A C13A -171.4(8) . . . . ?
C8A C11A C16A C15A 171.6(8) . . . . ?
C8A C11A C16A N1A -14.6(15) . . . . ?
C8A C11A C16A N1E 9.6(18) . . . . ?
C9A C8A C11A C12A 139.8(9) . . . . ?
C9A C8A C11A C16A -36.8(13) . . . . ?
C10A C5A C6A C7A 0.1(19) . . . . ?
C11A C8A C9A C10A -173.0(9) . . . . ?
C11A C12A C13A C14A -0.1(14) . . . . ?
C11A C16A N1A Se1A -179.1(7) . . . . ?
C11A C16A N1E Se1E 169.5(12) . . . . ?
C12A C11A C16A C15A -5.2(12) . . . . ?
C12A C11A C16A N1A 168.6(11) . . . . ?
C12A C11A C16A N1E -167.3(15) . . . . ?
C12A C13A C14A C15A -5.6(12) . . . . ?
C12A C13A C14A C17A 176.0(8) . . . . ?
C13A C14A C15A C16A 5.6(12) . . . . ?
C13A C14A C15A Se1A -164(3) . . . . ?
C13A C14A C15A N2A -171.2(12) . . . . ?
C13A C14A C15A N2E 163.5(15) . . . . ?
C13A C14A C17A C18A -32.2(11) . . . . ?
C13A C14A C17A C29A 148.2(8) . . . . ?
C14A C15A C16A C11A -0.2(13) . . . . ?
C14A C15A C16A N1A -174.3(10) . . . . ?
C14A C15A C16A N1E 164.8(13) . . . . ?
C14A C15A N2A Se1A 178.0(7) . . . . ?
C14A C15A N2E Se1E -172.2(10) . . . . ?
C14A C17A C18A C19A 178.3(7) . . . . ?
C14A C17A C29A C28A -178.0(8) . . . . ?
C15A C14A C17A C18A 149.5(8) . . . . ?
C15A C14A C17A C29A -30.1(12) . . . . ?
C15A C16A N1A Se1A -4.9(12) . . . . ?
C15A C16A N1E Se1E 5.4(18) . . . . ?
C15A Se1A N1A C16A 2.9(7) . . . . ?
C16A C11A C12A C13A 5.6(13) . . . . ?
C16A C15A N2A Se1A 1.2(13) . . . . ?
C16A C15A N2E Se1E -14(2) . . . . ?
C17A C14A C15A C16A -176.1(8) . . . . ?
C17A C14A C15A Se1A 14(4) . . . . ?
C17A C14A C15A N2A 7.2(16) . . . . ?
C17A C14A C15A N2E -18.1(18) . . . . ?
C17A C18A C19A C20A 0.2(10) . . . . ?
C18A C17A C29A C28A 2.5(12) . . . . ?
C18A C19A C20A C21A 179.9(7) . . . . ?
C18A C19A C20A C28A 1.5(11) . . . . ?
C19A C20A C21A C22A -0.1(13) . . . . ?
C19A C20A C21A C26A 179.2(7) . . . . ?
C19A C20A C28A C27A -177.3(7) . . . . ?
C19A C20A C28A C29A -1.1(12) . . . . ?
C20A C21A C22A C23A 179.8(7) . . . . ?
C20A C21A C26A C25A 178.9(7) . . . . ?
C20A C21A C26A C27A -0.4(9) . . . . ?
C20A C28A C29A C17A -0.9(12) . . . . ?
C21A C20A C28A C27A 3.9(9) . . . . ?
C21A C20A C28A C29A -179.9(7) . . . . ?
C21A C22A C23A C24A 1.3(11) . . . . ?
C21A C26A C27A C28A 2.5(9) . . . . ?
C21A C26A C27A C30A -115.7(8) . . . . ?
C21A C26A C27A C36A 121.1(8) . . . . ?
C22A C21A C26A C25A -1.7(11) . . . . ?
C22A C21A C26A C27A 179.0(7) . . . . ?
C22A C23A C24A C25A -2.1(12) . . . . ?
C22A C23A C24A C97 179.7(7) . . . . ?
C23A C24A C25A C26A 0.9(12) . . . . ?
C23A C24A C97 C96 45.1(11) . . . . ?
C23A C24A C97 C45A -131.2(8) . . . . ?
C24A C25A C26A C21A 0.9(12) . . . . ?
C24A C25A C26A C27A -180.0(8) . . . . ?
C24A C97 C96 C42A -175.3(8) . . . . ?
C24A C97 C45A C44A 172.7(8) . . . . ?
C24A C97 C45A N3A -15(2) . . . . ?
C24A C97 C45A N3E 8.6(19) . . . . ?
C25A C24A C97 C96 -133.1(9) . . . . ?
C25A C24A C97 C45A 50.7(11) . . . . ?
C25A C26A C27A C28A -176.7(8) . . . . ?
C25A C26A C27A C30A 65.1(12) . . . . ?
C25A C26A C27A C36A -58.1(12) . . . . ?
C26A C21A C22A C23A 0.5(11) . . . . ?
C26A C27A C28A C20A -3.9(9) . . . . ?
C26A C27A C28A C29A -179.8(8) . . . . ?
C26A C27A C30A C31A 56.7(10) . . . . ?
C26A C27A C36A C37A -53.5(11) . . . . ?
C27A C28A C29A C17A 174.6(8) . . . . ?
C27A C30A C31A C32A -160.6(14) . . . . ?
C27A C36A C37A C38A 171.4(11) . . . . ?
C28A C20A C21A C22A 178.5(8) . . . . ?
C28A C20A C21A C26A -2.2(8) . . . . ?
C28A C27A C30A C31A -54.8(10) . . . . ?
C28A C27A C36A C37A 58.5(11) . . . . ?
C29A C17A C18A C19A -2.1(11) . . . . ?
C30A C27A C28A C20A 113.0(9) . . . . ?
C30A C27A C28A C29A -62.9(12) . . . . ?
C30A C27A C36A C37A -175.9(8) . . . . ?
C30A C31A C32A C33A 62(2) . . . . ?
C31A C32A C33A C34A 74(2) . . . . ?
C32A C33A C34A C35A 161(2) . . . . ?
C36A C27A C28A C20A -121.5(8) . . . . ?
C36A C27A C28A C29A 62.6(12) . . . . ?
C36A C27A C30A C31A 179.4(8) . . . . ?
C36A C37A C38A C39A -175.0(15) . . . . ?
C97 C24A C25A C26A 179.0(7) . . . . ?
C97 C96 C42A C43A 3.2(14) . . . . ?
C97 C45A N3A Se2A 177.7(10) . . . . ?
C97 C45A N3E Se2E 173.6(10) . . . . ?
C96 C97 C45A C44A -3.8(11) . . . . ?
C96 C97 C45A N3A 168.9(17) . . . . ?
C96 C97 C45A N3E -167.8(17) . . . . ?
C96 C42A C43A C44A -4.2(12) . . . . ?
C96 C42A C43A C46A 174.3(8) . . . . ?
C42A C43A C44A C45A 1.4(12) . . . . ?
C42A C43A C44A N4A 166(2) . . . . ?
C42A C43A C44A N4E -168.2(16) . . . . ?
C42A C43A C46A C47A -36.3(12) . . . . ?
C42A C43A C46A C51A 143.3(8) . . . . ?
C43A C44A C45A C97 2.6(12) . . . . ?
C43A C44A C45A N3A -170.9(15) . . . . ?
C43A C44A C45A N3E 166.6(18) . . . . ?
C43A C44A N4A Se2A 171.3(10) . . . . ?
C43A C44A N4E Se2E -167.8(16) . . . . ?
C43A C46A C47A C48A 178.6(7) . . . . ?
C43A C46A C51A C50A -175.0(7) . . . . ?
C44A C43A C46A C47A 142.1(8) . . . . ?
C44A C43A C46A C51A -38.3(12) . . . . ?
C44A C45A N3A Se2A -9(2) . . . . ?
C44A C45A N3E Se2E 9.4(16) . . . . ?
C45A C97 C96 C42A 1.1(12) . . . . ?
C45A C44A N4A Se2A -24(2) . . . . ?
C45A C44A N4E Se2E 22(3) . . . . ?
C46A C43A C44A C45A -177.1(8) . . . . ?
C46A C43A C44A N4A -13(2) . . . . ?
C46A C43A C44A N4E 13.4(19) . . . . ?
C46A C47A C48A C49A -2.4(12) . . . . ?
C47A C46A C51A C50A 4.6(11) . . . . ?
C47A C48A C49A C50A 2.1(11) . . . . ?
C47A C48A C49A C52A -177.1(8) . . . . ?
C48A C49A C50A C51A 1.5(11) . . . . ?
C48A C49A C50A C58A -179.4(7) . . . . ?
C48A C49A C52A C53A -0.4(14) . . . . ?
C48A C49A C52A C57A 178.2(8) . . . . ?
C49A C50A C51A C46A -4.8(11) . . . . ?
C49A C50A C58A C57A 0.9(9) . . . . ?
C49A C50A C58A C59A 121.5(7) . . . . ?
C49A C50A C58A C65A -122.3(8) . . . . ?
C49A C52A C53A C54A 177.3(7) . . . . ?
C49A C52A C57A C56A -176.9(8) . . . . ?
C49A C52A C57A C58A 1.7(9) . . . . ?
C50A C49A C52A C53A -179.7(7) . . . . ?
C50A C49A C52A C57A -1.1(9) . . . . ?
C50A C58A C59A C60A -57.0(9) . . . . ?
C50A C58A C65A C66A 56.1(11) . . . . ?
C51A C46A C47A C48A -0.9(12) . . . . ?
C51A C50A C58A C57A 179.9(8) . . . . ?
C51A C50A C58A C59A -59.5(11) . . . . ?
C51A C50A C58A C65A 56.7(13) . . . . ?
C52A C49A C50A C51A -179.1(7) . . . . ?
C52A C49A C50A C58A 0.0(9) . . . . ?
C52A C53A C54A C55A -0.1(12) . . . . ?
C52A C57A C58A C50A -1.6(9) . . . . ?
C52A C57A C58A C59A -120.4(7) . . . . ?
C52A C57A C58A C65A 120.3(9) . . . . ?
C53A C52A C57A C56A 1.9(12) . . . . ?
C53A C52A C57A C58A -179.5(7) . . . . ?
C53A C54A C55A C56A 0.9(13) . . . . ?
C53A C54A C55A C71A -167.7(11) . . . . ?
C53A C54A C55A C0 170.5(14) . . . . ?
C54A C55A C56A C57A -0.3(13) . . . . ?
C54A C55A C71A C72A 23(2) . . . . ?
C54A C55A C71A C76A -141.8(14) . . . . ?
C54A C55A C0 C93 -125(3) . . . . ?
C54A C55A C0 C94 53(3) . . . . ?
C55A C56A C57A C52A -1.0(13) . . . . ?
C55A C56A C57A C58A -179.4(8) . . . . ?
C55A C71A C72A C73A -171.2(15) . . . . ?
C55A C71A C76A N5A -16(3) . . . . ?
C55A C71A C76A C75A 168.3(15) . . . . ?
C55A C0 C93 N5E 1(5) . . . . ?
C55A C0 C93 C119 -170(3) . . . . ?
C55A C0 C94 C95 168(3) . . . . ?
C56A C55A C71A C72A -145.8(14) . . . . ?
C56A C55A C71A C76A 49.1(19) . . . . ?
C56A C55A C0 C93 43(4) . . . . ?
C56A C55A C0 C94 -139(2) . . . . ?
C56A C57A C58A C50A 176.9(9) . . . . ?
C56A C57A C58A C59A 58.1(11) . . . . ?
C56A C57A C58A C65A -61.2(13) . . . . ?
C57A C52A C53A C54A -1.3(11) . . . . ?
C57A C58A C59A C60A 56.7(9) . . . . ?
C57A C58A C65A C66A -59.8(11) . . . . ?
C58A C50A C51A C46A 176.2(8) . . . . ?
C58A C59A C60A C61A 174.1(8) . . . . ?
C58A C65A C66A C67A 178.4(10) . . . . ?
C59A C58A C65A C66A 176.1(8) . . . . ?
C59A C60A C61A C62A 177.0(11) . . . . ?
C60A C61A C62A C63A -115(4) . . . . ?
C61A C62A C63A C64A -151(4) . . . . ?
C65A C58A C59A C60A -178.2(7) . . . . ?
C65A C66A C67A C68A 174.7(14) . . . . ?
C66A C67A C68A C69A -179.5(14) . . . . ?
C67A C68A C69A C70A -172.2(18) . . . . ?
C77A C78A C79A C80A -14(3) . . . . ?
C77A C74A C75A N6A 5(2) . . . . ?
C77A C74A C75A C76A -177.6(14) . . . . ?
C77A C07M C95 C94 -148(3) . . . . ?
C77A C07M C119 N6E -41(6) . . . . ?
C77A C07M C119 C93 131(3) . . . . ?
C78A C77A C82A C81A 4(2) . . . . ?
C78A C77A C74A C73A -42(2) . . . . ?
C78A C77A C74A C75A 136.1(15) . . . . ?
C78A C79A C80A O2A -178.4(16) . . . . ?
C78A C79A C80A C81A 15(3) . . . . ?
C79A C80A C81A C82A -8(3) . . . . ?
C80A O2A C65 C115 117.1(18) . . . . ?
C80A O2A C65 C113 -89(3) . . . . ?
C80A C81A C82A C77A -3(3) . . . . ?
C82A C77A C78A C79A 5(3) . . . . ?
C82A C77A C74A C73A 138.4(16) . . . . ?
C82A C77A C74A C75A -44(2) . . . . ?
Se1A C15A C16A C11A 177.7(9) . . . . ?
Se1A C15A C16A N1A 3.6(9) . . . . ?
Se3A N5A C76A C71A -177.3(15) . . . . ?
Se3A N5A C76A C75A -1.2(18) . . . . ?
Se3A N6A C75A C74A 178.3(12) . . . . ?
Se3A N6A C75A C76A 1.0(18) . . . . ?
N1A Se1A N2A C15A -3.4(12) . . . . ?
N2A C15A C16A C11A 176.8(11) . . . . ?
N2A C15A C16A N1A 2.8(15) . . . . ?
N2A Se1A N1A C16A 4.8(11) . . . . ?
N4A C44A C45A C97 -162.6(19) . . . . ?
N4A C44A C45A N3A 24(3) . . . . ?
N4A Se2A N3A C45A -3.3(16) . . . . ?
N5A Se3A N6A C75A -1.4(12) . . . . ?
N6A Se3A N5A C76A 1.5(13) . . . . ?
N6A C75A C76A N5A 0(2) . . . . ?
N6A C75A C76A C71A 176.5(16) . . . . ?
C71A C55A C56A C57A 169.8(10) . . . . ?
C71A C72A C73A C74A 5(3) . . . . ?
C72A C71A C76A N5A 178.9(17) . . . . ?
C72A C71A C76A C75A 3(3) . . . . ?
C72A C73A C74A C77A 175.6(16) . . . . ?
C72A C73A C74A C75A -3(2) . . . . ?
C73A C74A C75A N6A -176.8(15) . . . . ?
C73A C74A C75A C76A 1(2) . . . . ?
C74A C77A C78A C79A -174.4(16) . . . . ?
C74A C77A C82A C81A -176.5(14) . . . . ?
C74A C75A C76A N5A -177.2(14) . . . . ?
C74A C75A C76A C71A -1(2) . . . . ?
C76A C71A C72A C73A -5(3) . . . . ?
Se3E N5E C93 C0 -177(2) . . . . ?
Se3E N5E C93 C119 -5(3) . . . . ?
Se3E N6E C119 C07M -166(3) . . . . ?
Se3E N6E C119 C93 23(4) . . . . ?
N2E C15A C16A C11A -158.5(16) . . . . ?
N2E C15A C16A N1E 6.6(19) . . . . ?
N2E Se1E N1E C16A -11.7(18) . . . . ?
N3E Se2E N4E C44A -15(2) . . . . ?
N4E C44A C45A C97 173.4(14) . . . . ?
N4E C44A C45A N3E -23(3) . . . . ?
N4E Se2E N3E C45A 3.7(16) . . . . ?
N5E Se3E N6E C119 -21(3) . . . . ?
N5E C93 C119 N6E -13(4) . . . . ?
N5E C93 C119 C07M 175(3) . . . . ?
N6E Se3E N5E C93 15(2) . . . . ?
C0 C55A C56A C57A -168.0(17) . . . . ?
C0 C93 C119 N6E 159(3) . . . . ?
C0 C93 C119 C07M -13(5) . . . . ?
C0 C94 C95 C07M 17(5) . . . . ?
C07M C77A C78A C79A -146(2) . . . . ?
C07M C77A C82A C81A 141(2) . . . . ?
C93 C0 C94 C95 -14(4) . . . . ?
C94 C0 C93 N5E -176(3) . . . . ?
C94 C0 C93 C119 12(4) . . . . ?
C95 C07M C119 N6E -158(3) . . . . ?
C95 C07M C119 C93 14(5) . . . . ?
C119 C07M C95 C94 -16(5) . . . . ?
O1B C5B C6B C7B -179.1(12) . . . . ?
O1B C5B C10B C9B 178.4(11) . . . . ?
O2B C76B C77B C78B 175.7(14) . . . . ?
C1B C2B C3B O1B 62.0(16) . . . . ?
C1B C2B C3B C4B -179.2(13) . . . . ?
C3B O1B C5B C6B -179.2(12) . . . . ?
C3B O1B C5B C10B 3(2) . . . . ?
C5B O1B C3B C2B -163.1(13) . . . . ?
C5B O1B C3B C4B 76.1(13) . . . . ?
C5B C6B C7B C8B 1(2) . . . . ?
C6B C5B C10B C9B 1.0(18) . . . . ?
C6B C7B C8B C9B -0.1(18) . . . . ?
C6B C7B C8B C11B 178.3(11) . . . . ?
C7B C8B C9B C10B -0.4(17) . . . . ?
C7B C8B C11B C12B 42.6(19) . . . . ?
C7B C8B C11B C16B -140.1(12) . . . . ?
C8B C9B C10B C5B -0.1(17) . . . . ?
C8B C11B C12B C13B 178.9(13) . . . . ?
C8B C11B C12B N1B 22(2) . . . . ?
C8B C11B C12B N1F -19(2) . . . . ?
C8B C11B C16B C15B 179.7(11) . . . . ?
C9B C8B C11B C12B -139.0(12) . . . . ?
C9B C8B C11B C16B 38.2(17) . . . . ?
C10B C5B C6B C7B -1(2) . . . . ?
C11B C8B C9B C10B -178.8(10) . . . . ?
C11B C12B C13B C14B 2(2) . . . . ?
C11B C12B C13B N2B -162.1(15) . . . . ?
C11B C12B C13B N2F 157.8(16) . . . . ?
C11B C12B N1B Se1B 171.3(12) . . . . ?
C11B C12B N1F Se1F -175.7(12) . . . . ?
C12B C11B C16B C15B -2.8(17) . . . . ?
C12B C13B C14B C15B -3.9(19) . . . . ?
C12B C13B C14B C17B 177.6(12) . . . . ?
C12B C13B N2B Se1B -7.8(18) . . . . ?
C12B C13B N2F Se1F 20.3(19) . . . . ?
C13B C12B N1B Se1B 13(2) . . . . ?
C13B C12B N1F Se1F -13.1(18) . . . . ?
C13B C14B C15B C16B 2.7(16) . . . . ?
C13B C14B C17B C18B -35.1(15) . . . . ?
C13B C14B C17B C22B 147.8(11) . . . . ?
C14B C13B N2B Se1B -171.8(10) . . . . ?
C14B C13B N2F Se1F 175.6(12) . . . . ?
C14B C15B C16B C11B 0.8(17) . . . . ?
C14B C17B C18B C19B -175.9(9) . . . . ?
C14B C17B C22B C21B 178.3(8) . . . . ?
C15B C14B C17B C18B 146.6(10) . . . . ?
C15B C14B C17B C22B -30.5(14) . . . . ?
C16B C11B C12B C13B 1(2) . . . . ?
C16B C11B C12B N1B -155.1(16) . . . . ?
C16B C11B C12B N1F 163.1(15) . . . . ?
C17B C14B C15B C16B -178.8(9) . . . . ?
C17B C18B C19B C20B -5.2(15) . . . . ?
C17B C18B C19B C29B -178.7(10) . . . . ?
C18B C17B C22B C21B 1.1(13) . . . . ?
C18B C19B C20B C21B 6.9(13) . . . . ?
C18B C19B C20B C23B -175.8(8) . . . . ?
C18B C19B C29B C28B 175.9(10) . . . . ?
C18B C19B C29B C30B -44.3(18) . . . . ?
C18B C19B C29B C35B 61.5(15) . . . . ?
C19B C20B C21B C22B -4.6(12) . . . . ?
C19B C20B C23B C24B 178.5(8) . . . . ?
C19B C20B C23B C28B -0.3(10) . . . . ?
C19B C29B C30B C31B -54.3(18) . . . . ?
C19B C29B C35B C36B 53.3(16) . . . . ?
C20B C19B C29B C28B 1.9(11) . . . . ?
C20B C19B C29B C30B 141.7(12) . . . . ?
C20B C19B C29B C35B -112.5(9) . . . . ?
C20B C21B C22B C17B 0.6(13) . . . . ?
C20B C23B C24B C25B -179.0(8) . . . . ?
C20B C23B C28B C27B -179.3(8) . . . . ?
C20B C23B C28B C29B 1.6(11) . . . . ?
C21B C20B C23B C24B -4.6(15) . . . . ?
C21B C20B C23B C28B 176.6(9) . . . . ?
C22B C17B C18B C19B 1.2(14) . . . . ?
C23B C20B C21B C22B 178.8(8) . . . . ?
C23B C24B C25B C26B -0.5(13) . . . . ?
C23B C28B C29B C19B -2.1(11) . . . . ?
C23B C28B C29B C30B -147.1(10) . . . . ?
C23B C28B C29B C35B 112.2(9) . . . . ?
C24B C23B C28B C27B 1.8(14) . . . . ?
C24B C23B C28B C29B -177.3(9) . . . . ?
C24B C25B C26B C27B -0.1(13) . . . . ?
C24B C25B C26B C38B -175.3(8) . . . . ?
C25B C26B C27B C28B 1.5(13) . . . . ?
C25B C26B C38B C39B -156.0(8) . . . . ?
C25B C26B C38B C43B 20.9(12) . . . . ?
C26B C27B C28B C23B -2.4(14) . . . . ?
C26B C27B C28B C29B 176.6(10) . . . . ?
C26B C38B C39B C40B 178.7(8) . . . . ?
C26B C38B C39B N3B 18(2) . . . . ?
C26B C38B C39B N3F -13(2) . . . . ?
C26B C38B C43B C42B -179.7(9) . . . . ?
C27B C26B C38B C39B 29.0(13) . . . . ?
C27B C26B C38B C43B -154.1(9) . . . . ?
C27B C28B C29B C19B 178.9(10) . . . . ?
C27B C28B C29B C30B 33.9(16) . . . . ?
C27B C28B C29B C35B -66.8(14) . . . . ?
C28B C23B C24B C25B -0.4(13) . . . . ?
C28B C29B C30B C31B 78.8(16) . . . . ?
C28B C29B C35B C36B -54.0(16) . . . . ?
C29B C19B C20B C21B -178.5(9) . . . . ?
C29B C19B C20B C23B -1.2(11) . . . . ?
C29B C30B C31B C32B 174.3(14) . . . . ?
C29B C35B C36B C37B 177.0(15) . . . . ?
C30B C29B C35B C36B -175.0(15) . . . . ?
C30B C31B C32B C33B -175(2) . . . . ?
C31B C32B C33B C34B 166(4) . . . . ?
C35B C29B C30B C31B -169.1(14) . . . . ?
C38B C26B C27B C28B 176.4(8) . . . . ?
C38B C39B C40B C41B -0.4(13) . . . . ?
C38B C39B C40B Se2B -175.3(11) . . . . ?
C38B C39B C40B N4B -160.8(19) . . . . ?
C38B C39B C40B N4F 172.5(14) . . . . ?
C38B C39B N3B Se2B 178.9(10) . . . . ?
C38B C39B N3F Se2F 177.8(12) . . . . ?
C39B C38B C43B C42B -2.6(14) . . . . ?
C39B C40B C41B C42B 0.1(12) . . . . ?
C39B C40B C41B C44B 179.3(8) . . . . ?
C39B C40B N4B Se2B -19(2) . . . . ?
C39B C40B N4F Se2F 8.8(19) . . . . ?
C40B C39B N3B Se2B 17(2) . . . . ?
C40B C39B N3F Se2F -13(2) . . . . ?
C40B C41B C42B C43B -1.1(14) . . . . ?
C40B C41B C44B C45B -30.8(12) . . . . ?
C40B C41B C44B C49B 152.9(8) . . . . ?
C40B Se2B N3B C39B -10.5(13) . . . . ?
C41B C40B N4B Se2B -179.5(10) . . . . ?
C41B C40B N4F Se2F -178.8(11) . . . . ?
C41B C42B C43B C38B 2.6(16) . . . . ?
C41B C44B C45B C46B -173.5(7) . . . . ?
C41B C44B C49B C48B 172.6(7) . . . . ?
C42B C41B C44B C45B 148.3(9) . . . . ?
C42B C41B C44B C49B -28.0(12) . . . . ?
C43B C38B C39B C40B 1.7(13) . . . . ?
C43B C38B C39B N3B -159(2) . . . . ?
C43B C38B C39B N3F 170.2(17) . . . . ?
C44B C41B C42B C43B 179.8(9) . . . . ?
C44B C45B C46B C47B -1.3(11) . . . . ?
C44B C45B C46B C56B -179.1(7) . . . . ?
C45B C44B C49B C48B -3.8(12) . . . . ?
C45B C46B C47B C48B 0.7(11) . . . . ?
C45B C46B C47B C50B 179.4(6) . . . . ?
C45B C46B C56B C55B 178.6(7) . . . . ?
C45B C46B C56B C57B -61.3(10) . . . . ?
C45B C46B C56B C63B 62.1(9) . . . . ?
C46B C47B C48B C49B -1.6(11) . . . . ?
C46B C47B C50B C51B -177.2(7) . . . . ?
C46B C47B C50B C55B 3.4(8) . . . . ?
C46B C56B C57B C58B -53.9(8) . . . . ?
C46B C56B C63B C64B 61.3(8) . . . . ?
C47B C46B C56B C55B 0.7(7) . . . . ?
C47B C46B C56B C57B 120.7(6) . . . . ?
C47B C46B C56B C63B -115.8(7) . . . . ?
C47B C48B C49B C44B 3.2(12) . . . . ?
C47B C50B C51B C52B 178.7(7) . . . . ?
C47B C50B C55B C54B -178.1(6) . . . . ?
C47B C50B C55B C56B -3.1(8) . . . . ?
C48B C47B C50B C51B 1.3(13) . . . . ?
C48B C47B C50B C55B -178.1(8) . . . . ?
C49B C44B C45B C46B 2.8(11) . . . . ?
C50B C47B C48B C49B -179.9(7) . . . . ?
C50B C51B C52B C53B -0.5(10) . . . . ?
C50B C55B C56B C46B 1.6(7) . . . . ?
C50B C55B C56B C57B -119.6(7) . . . . ?
C50B C55B C56B C63B 115.4(7) . . . . ?
C51B C50B C55B C54B 2.5(10) . . . . ?
C51B C50B C55B C56B 177.5(6) . . . . ?
C51B C52B C53B C54B 2.4(10) . . . . ?
C51B C52B C53B C67B -175.9(6) . . . . ?
C52B C53B C54B C55B -1.9(10) . . . . ?
C52B C53B C67B C68B -135.3(7) . . . . ?
C52B C53B C67B C72B 42.9(9) . . . . ?
C53B C54B C55B C50B -0.4(10) . . . . ?
C53B C54B C55B C56B -174.5(6) . . . . ?
C53B C67B C68B C98 175.0(7) . . . . ?
C53B C67B C68B N5B 6.3(16) . . . . ?
C53B C67B C68B N5F -17.9(19) . . . . ?
C53B C67B C72B C71B -175.7(7) . . . . ?
C54B C53B C67B C68B 46.5(11) . . . . ?
C54B C53B C67B C72B -135.3(7) . . . . ?
C54B C55B C56B C46B 176.1(7) . . . . ?
C54B C55B C56B C57B 54.9(9) . . . . ?
C54B C55B C56B C63B -70.0(10) . . . . ?
C55B C50B C51B C52B -2.0(10) . . . . ?
C55B C56B C57B C58B 59.2(8) . . . . ?
C55B C56B C63B C64B -47.9(10) . . . . ?
C56B C46B C47B C48B 178.8(7) . . . . ?
C56B C46B C47B C50B -2.5(8) . . . . ?
C56B C57B C58B C59B -175.5(7) . . . . ?
C56B C63B C64B C65B -173.2(10) . . . . ?
C57B C56B C63B C64B -173.5(7) . . . . ?
C57B C58B C59B C60B 179.0(8) . . . . ?
C58B C59B C60B C61B -176.8(10) . . . . ?
C59B C60B C61B C62B -177.6(11) . . . . ?
C63B C56B C57B C58B -175.7(6) . . . . ?
C63B C64B C65B C66B -178.8(13) . . . . ?
C64B C65B C66B C69B -171(2) . . . . ?
C65B C66B C69B C70B -59(4) . . . . ?
C67B C53B C54B C55B 176.3(6) . . . . ?
C67B C68B C98 C99 3.2(12) . . . . ?
C67B C68B C98 N6B -170.3(13) . . . . ?
C67B C68B C98 Se3F 176.9(8) . . . . ?
C67B C68B C98 N6F 167.2(15) . . . . ?
C67B C68B N5B Se3B 179.9(7) . . . . ?
C67B C68B N5F Se3F -178.5(8) . . . . ?
C68B C67B C72B C71B 2.6(11) . . . . ?
C68B C98 C99 C71B -2.2(12) . . . . ?
C68B C98 C99 C73B -177.3(8) . . . . ?
C68B C98 N6B Se3B -9.0(16) . . . . ?
C68B C98 N6F Se3F 14.2(19) . . . . ?
C98 C68B N5B Se3B 11.2(17) . . . . ?
C98 C68B N5F Se3F -10.4(15) . . . . ?
C98 C99 C71B C72B 1.5(13) . . . . ?
C98 C99 C73B C74B 35.1(13) . . . . ?
C98 C99 C73B C78B -142.2(10) . . . . ?
C98 Se3F N5F C68B 6.6(10) . . . . ?
C99 C98 N6B Se3B 177.9(8) . . . . ?
C99 C98 N6F Se3F 178.3(8) . . . . ?
C99 C71B C72B C67B -1.8(13) . . . . ?
C99 C73B C74B C75B -179.6(10) . . . . ?
C99 C73B C78B C77B 174.4(14) . . . . ?
C71B C99 C73B C74B -139.7(9) . . . . ?
C71B C99 C73B C78B 43.0(15) . . . . ?
C72B C67B C68B C98 -3.3(11) . . . . ?
C72B C67B C68B N5B -172.0(13) . . . . ?
C72B C67B C68B N5F 163.9(16) . . . . ?
C73B C99 C71B C72B 176.5(8) . . . . ?
C73B C74B C75B C76B 1.3(18) . . . . ?
C74B C73B C78B C77B -3(2) . . . . ?
C74B C75B C76B O2B -179.5(12) . . . . ?
C74B C75B C76B C77B 5(2) . . . . ?
C75B C76B C77B C78B -9(2) . . . . ?
C76B O2B C79B C80B 75(3) . . . . ?
C76B O2B C79B C81B -159.5(16) . . . . ?
C76B C77B C78B C73B 8(2) . . . . ?
C78B C73B C74B C75B -2.3(16) . . . . ?
C79B O2B C76B C75B -164.9(19) . . . . ?
C79B O2B C76B C77B 11(3) . . . . ?
Se2B C40B C41B C42B 159(3) . . . . ?
Se2B C40B C41B C44B -22(4) . . . . ?
N1B C12B C13B C14B 160.5(15) . . . . ?
N1B C12B C13B N2B -4(2) . . . . ?
N1B Se1B N2B C13B 12.7(14) . . . . ?
N2B C13B C14B C15B 159.7(13) . . . . ?
N2B C13B C14B C17B -19(2) . . . . ?
N2B Se1B N1B C12B -15.2(16) . . . . ?
N3B C39B C40B C41B 161.4(19) . . . . ?
N3B C39B C40B Se2B -13.5(18) . . . . ?
N3B C39B C40B N4B 1(2) . . . . ?
N3B Se2B N4B C40B 23(2) . . . . ?
N4B C40B C41B C42B 160.7(19) . . . . ?
N4B C40B C41B C44B -20(2) . . . . ?
N4B Se2B N3B C39B -23(2) . . . . ?
N5B C68B C98 C99 171.9(13) . . . . ?
N5B C68B C98 N6B -1.6(17) . . . . ?
N6B C98 C99 C71B 170.4(15) . . . . ?
N6B C98 C99 C73B -4.7(19) . . . . ?
N6B Se3B N5B C68B -12.4(14) . . . . ?
Se3F C98 C99 C71B -161.8(18) . . . . ?
Se3F C98 C99 C73B 23(3) . . . . ?
N1F C12B C13B C14B -160.7(15) . . . . ?
N1F C12B C13B N2F -5(2) . . . . ?
N1F Se1F N2F C13B -24.8(16) . . . . ?
N2F C13B C14B C15B -157.5(16) . . . . ?
N2F C13B C14B C17B 24(2) . . . . ?
N2F Se1F N1F C12B 21.4(14) . . . . ?
N3F C39B C40B C41B -170.7(13) . . . . ?
N3F C39B C40B N4F 2.2(16) . . . . ?
N3F Se2F N4F C40B -14(2) . . . . ?
N4F C40B C41B C42B -172.1(16) . . . . ?
N4F C40B C41B C44B 7.1(18) . . . . ?
N4F Se2F N3F C39B 16(2) . . . . ?
N5F C68B C98 C99 -166.3(13) . . . . ?
N5F C68B C98 Se3F 7.4(11) . . . . ?
N5F C68B C98 N6F -2.3(17) . . . . ?
N5F Se3F N6F C98 -18.1(19) . . . . ?
N6F C98 C99 C71B -165.5(16) . . . . ?
N6F C98 C99 C73B 19.4(19) . . . . ?
N6F Se3F N5F C68B 17.5(19) . . . . ?
C65 O2A C80A C79A 18(3) . . . . ?
C65 O2A C80A C81A -174.4(17) . . . . ?
